data_7240377
loop_
_publ_author_name
'Yang, Peng'
'Alshankiti, Buthainah'
'Khashab, Niveen M.'

_publ_section_title
;
 Intrinsically porous molecular building blocks for metal organic
 frameworks tailored by the bridging effect of counter cations
;
_journal_name_full CrystEngComm
_journal_paper_doi 10.1039/D0CE00397B
_journal_year 2020
_chemical_absolute_configuration unk
_chemical_formula_moiety 'C96 H112 Mo20 Na23 O209.5 P8, H2 O'
_chemical_formula_sum 'C96 H114 Mo20 Na23 O210.5 P8'
_chemical_formula_weight 7331.19
_space_group_crystal_system monoclinic
_space_group_IT_number 5
_space_group_name_Hall 'C 2y'
_space_group_name_H-M_alt 'C 1 2 1'
_atom_sites_solution_hydrogens mixed
_atom_sites_solution_primary direct
_audit_creation_date 2019-07-12
_audit_creation_method
;
Olex2 1.2
(compiled 2018.05.29 svn.r3508 for OlexSys, GUI svn.r5506)
;
_audit_update_record
;
2020-02-12 deposited with the CCDC.	2020-04-07 downloaded from the CCDC.
;
_cell_angle_alpha 90
_cell_angle_beta 92.424(2)
_cell_angle_gamma 90
_cell_formula_units_Z 4
_cell_length_a 44.727(3)
_cell_length_b 17.6015(10)
_cell_length_c 32.7474(18)
_cell_measurement_reflns_used 9978
_cell_measurement_temperature 120(2)
_cell_measurement_theta_max 28.31
_cell_measurement_theta_min 2.57
_cell_volume 25758(3)
_computing_cell_refinement 'SAINT V8.38A (?, 2016)'
_computing_data_reduction 'SAINT V8.38A (?, 2016)'
_computing_molecular_graphics 'Olex2 (Dolomanov et al., 2009)'
_computing_publication_material 'Olex2 (Dolomanov et al., 2009)'
_computing_structure_refinement 'ShelXL (Sheldrick, 2015)'
_computing_structure_solution 'ShelXS (Sheldrick, 2008)'
_diffrn_ambient_temperature 119.95
_diffrn_measured_fraction_theta_full 0.995
_diffrn_measured_fraction_theta_max 0.995
_diffrn_measurement_device_type 'Bruker APEX-II CCD'
_diffrn_measurement_method '\f and \w scans'
_diffrn_radiation_type MoK\a
_diffrn_radiation_wavelength 0.71073
_diffrn_reflns_av_R_equivalents 0.0588
_diffrn_reflns_av_unetI/netI 0.0265
_diffrn_reflns_Laue_measured_fraction_full 0.995
_diffrn_reflns_Laue_measured_fraction_max 0.995
_diffrn_reflns_limit_h_max 52
_diffrn_reflns_limit_h_min -53
_diffrn_reflns_limit_k_max 20
_diffrn_reflns_limit_k_min -20
_diffrn_reflns_limit_l_max 38
_diffrn_reflns_limit_l_min -38
_diffrn_reflns_number 423375
_diffrn_reflns_point_group_measured_fraction_full 0.996
_diffrn_reflns_point_group_measured_fraction_max 0.996
_diffrn_reflns_theta_full 25.000
_diffrn_reflns_theta_max 25.000
_diffrn_reflns_theta_min 1.867
_diffrn_standards_number 0
_exptl_absorpt_coefficient_mu 1.149
_exptl_absorpt_correction_T_max 0.5633
_exptl_absorpt_correction_T_min 0.4539
_exptl_absorpt_correction_type multi-scan
_exptl_absorpt_process_details
'SADABS-2016/2 (Bruker,2016/2) was used for absorption correction. wR2(int) was 0.1061 before and 0.0757 after correction. The Ratio of minimum to maximum transmission is 0.8058. The \l/2 correction factor is Not present.'
_exptl_crystal_colour colourless
_exptl_crystal_colour_primary colourless
_exptl_crystal_density_diffrn 1.890
_exptl_crystal_description block
_exptl_crystal_F_000 14348
_exptl_crystal_size_max 0.25
_exptl_crystal_size_mid 0.24
_exptl_crystal_size_min 0.22
_refine_diff_density_max 2.273
_refine_diff_density_min -1.476
_refine_diff_density_rms 0.181
_refine_ls_abs_structure_details
;
 Refined as an inversion twin.
;
_refine_ls_abs_structure_Flack 0.06(3)
_refine_ls_extinction_method none
_refine_ls_goodness_of_fit_ref 1.032
_refine_ls_hydrogen_treatment constr
_refine_ls_matrix_type fullcycle
_refine_ls_number_parameters 3236
_refine_ls_number_reflns 45126
_refine_ls_number_restraints 16927
_refine_ls_restrained_S_all 0.929
_refine_ls_R_factor_all 0.0530
_refine_ls_R_factor_gt 0.0524
_refine_ls_shift/su_max 0.009
_refine_ls_shift/su_mean 0.000
_refine_ls_structure_factor_coef Fsqd
_refine_ls_weighting_details 'w=1/[\s^2^(Fo^2^)+(0.0852P)^2^+419.5275P] where P=(Fo^2^+2Fc^2^)/3'
_refine_ls_weighting_scheme calc
_refine_ls_wR_factor_gt 0.1406
_refine_ls_wR_factor_ref 0.1412
_reflns_Friedel_coverage 0.932
_reflns_Friedel_fraction_full 0.996
_reflns_Friedel_fraction_max 0.996
_reflns_number_gt 44587
_reflns_number_total 45126
_reflns_threshold_expression 'I > 2\s(I)'
_cod_data_source_file d0ce00397b2.cif
_cod_data_source_block 1_a_CCDC2
_cod_original_formula_sum 'C96 H114 Mo20 Na23 O210.50 P8'
_cod_database_code 7240377
_shelx_shelxl_version_number 2018/1
_shelx_space_group_comment
;
The symmetry employed for this shelxl refinement is uniquely defined
by the following loop, which should always be used as a source of
symmetry information in preference to the above space-group names.
They are only intended as comments.
;
_shelx_estimated_absorpt_t_max 0.786
_shelx_estimated_absorpt_t_min 0.762
_olex2_refinement_description
;
1. Twinned data refinement
 Scales: 0.94(3)
 0.06(3)
2. Fixed Uiso
 At 1.2 times of:
  All C(H) groups, All C(H,H) groups
 At 1.5 times of:
  All O(H,H) groups
3. Uiso/Uaniso restraints and constraints
O1 \\sim O1W \\sim O2 \\sim O2W \\sim O3 \\sim O3W \\sim O4 \\sim O4W \\sim O5
\\sim O5W \\sim O6 \\sim O6W \\sim O7 \\sim O7W \\sim O8 \\sim O8W \\sim O9
\\sim O9W \\sim O10 \\sim O10W \\sim O11 \\sim O11W \\sim O12 \\sim O12W \\sim
O13 \\sim O13W \\sim O14 \\sim O14W \\sim O15 \\sim O15W \\sim O16 \\sim O16W
\\sim O17 \\sim O17W \\sim O18 \\sim O18W \\sim O19 \\sim O19W \\sim O20 \\sim
O20W \\sim O21 \\sim O21W \\sim O22 \\sim O22W \\sim O23 \\sim O23W \\sim O24
\\sim O24W \\sim O25 \\sim O25W \\sim O26 \\sim O26W \\sim O27 \\sim O27W \\sim
O28 \\sim O28W \\sim O29 \\sim O29W \\sim O30 \\sim O30W \\sim O31 \\sim O31W
\\sim O32 \\sim O32W \\sim O33 \\sim O33W \\sim O34 \\sim O34W \\sim O35 \\sim
O35W \\sim O36 \\sim O36W \\sim O37 \\sim O38 \\sim O40W \\sim O39 \\sim O40
\\sim O41 \\sim O42 \\sim O43 \\sim O44 \\sim O45 \\sim O46 \\sim O47 \\sim O48
\\sim O49 \\sim O50 \\sim O51 \\sim O52 \\sim O53 \\sim O54 \\sim O55 \\sim O56
\\sim O57 \\sim O58 \\sim O59 \\sim O60 \\sim O61 \\sim O62 \\sim O63 \\sim O64
\\sim O65 \\sim O66 \\sim O67 \\sim O68 \\sim O69 \\sim O70 \\sim O71 \\sim O72
\\sim O73 \\sim O74 \\sim O75 \\sim O76 \\sim O77 \\sim O78 \\sim O79 \\sim O80
\\sim O81 \\sim O82 \\sim O83 \\sim O84 \\sim O85 \\sim O86 \\sim O87 \\sim O88
\\sim O89 \\sim O90 \\sim O91 \\sim O92 \\sim O93 \\sim O94 \\sim O95 \\sim O96
\\sim O97 \\sim O98 \\sim O99 \\sim O100 \\sim O101 \\sim O102 \\sim O103 \\sim
O104 \\sim O105 \\sim O106 \\sim O107 \\sim O108 \\sim O109 \\sim O110 \\sim
O111 \\sim O112 \\sim O113 \\sim O114 \\sim O115 \\sim O116 \\sim O117 \\sim
O118 \\sim O119 \\sim O120 \\sim O121 \\sim O122 \\sim O123 \\sim O124 \\sim
O125 \\sim O126 \\sim O127 \\sim O128 \\sim O129 \\sim O130 \\sim O131 \\sim
O132 \\sim O133 \\sim O134 \\sim O136 \\sim O137 \\sim O138 \\sim O139 \\sim
O140 \\sim O141 \\sim O142 \\sim O143 \\sim O144 \\sim O145 \\sim O146 \\sim
O147 \\sim O148 \\sim O149 \\sim O150 \\sim O151 \\sim O152 \\sim O153 \\sim
O154 \\sim O155 \\sim O156 \\sim O157 \\sim O158 \\sim O159 \\sim O160 \\sim
O161 \\sim O162 \\sim O163 \\sim O164 \\sim O165 \\sim O166 \\sim O167 \\sim
O168 \\sim O169 \\sim O170 \\sim O171 \\sim O172 \\sim O37W \\sim O38W \\sim
O39W \\sim O135 \\sim P1 \\sim P2 \\sim P3 \\sim P4 \\sim P5 \\sim P6 \\sim P7
\\sim P8: within 5A with sigma of 0.01 and sigma for terminal atoms of 0.02
C1 \\sim C2 \\sim C3 \\sim C4 \\sim C5 \\sim C6 \\sim C7 \\sim C8 \\sim C9
\\sim C10 \\sim C11 \\sim C12 \\sim C13 \\sim C14 \\sim C15 \\sim C16 \\sim C17
\\sim C18 \\sim C19 \\sim C20 \\sim C21 \\sim C22 \\sim C23 \\sim C24 \\sim C25
\\sim C26 \\sim C27 \\sim C28 \\sim C29 \\sim C30 \\sim C31 \\sim C32 \\sim C33
\\sim C34 \\sim C35 \\sim C36 \\sim C37 \\sim C38 \\sim C39 \\sim C40 \\sim C41
\\sim C42 \\sim C43 \\sim C44 \\sim C45 \\sim C46 \\sim C47 \\sim C48 \\sim C49
\\sim C50 \\sim C51 \\sim C52 \\sim C53 \\sim C54 \\sim C55 \\sim C56 \\sim C57
\\sim C58 \\sim C59 \\sim C60 \\sim C61 \\sim C62 \\sim C63 \\sim C64 \\sim C65
\\sim C66 \\sim C67 \\sim C68 \\sim C69 \\sim C70 \\sim C71 \\sim C72 \\sim C73
\\sim C74 \\sim C75 \\sim C76 \\sim C77 \\sim C78 \\sim C79 \\sim C80 \\sim C81
\\sim C82 \\sim C83 \\sim C84 \\sim C85 \\sim C86 \\sim C87 \\sim C88 \\sim C89
\\sim C90 \\sim C91 \\sim C92 \\sim C93 \\sim C94 \\sim C95 \\sim C96: within
5A with sigma of 0.01 and sigma for terminal atoms of 0.02
Na1 \\sim Na2 \\sim Na3 \\sim Na4 \\sim Na5 \\sim Na6 \\sim Na7 \\sim Na8 \\sim
Na9 \\sim Na10 \\sim Na11 \\sim Na12 \\sim Na13 \\sim Na14 \\sim Na15 \\sim
Na16 \\sim Na17 \\sim Na18 \\sim Na19 \\sim Na20 \\sim Na21 \\sim Na22 \\sim
Na23: within 5A with sigma of 0.01 and sigma for terminal atoms of 0.02
O170 \\sim C95 \\sim C94 \\sim O134 \\sim C45 \\sim C46 \\sim C39 \\sim C86
\\sim O133 \\sim C40 \\sim O167 \\sim C87 \\sim C44 \\sim C41 \\sim C43 \\sim
C42 \\sim O164 \\sim O161 \\sim O160 \\sim C80 \\sim C81 \\sim O162 \\sim C84
\\sim C85 \\sim O163 \\sim C83 \\sim C82 \\sim O159 \\sim O158 \\sim C93 \\sim
O157 \\sim O156 \\sim C89 \\sim C88 \\sim C91 \\sim O171 \\sim C90 \\sim C78
\\sim O153 \\sim O155 \\sim C76 \\sim O154 \\sim C77 \\sim C75 \\sim C79 \\sim
O150 \\sim C73 \\sim C74 \\sim O151 \\sim O149 \\sim O147 \\sim O148 \\sim C67
\\sim O146 \\sim C65 \\sim C33 \\sim C32 \\sim C68 \\sim O145 \\sim O144 \\sim
O140 \\sim O135 \\sim C69 \\sim C35 \\sim O143 \\sim C64 \\sim C34 \\sim C38
\\sim O141 \\sim C36 \\sim O139 \\sim C37 \\sim O136 \\sim C71 \\sim C72 \\sim
C70 \\sim C92 \\sim O138 \\sim O137 \\sim O132 \\sim O131 \\sim O130 \\sim O165
\\sim O142 \\sim O152: within 5A with sigma of 0.01 and sigma for terminal
atoms of 0.02
O119 \\sim O118 \\sim C22 \\sim C53 \\sim C19 \\sim O120 \\sim C20 \\sim O117
\\sim C21 \\sim O115 \\sim C23 \\sim C24 \\sim O112 \\sim C25 \\sim C26 \\sim
C27 \\sim O114 \\sim O110 \\sim C28 \\sim C30 \\sim C31 \\sim O107 \\sim C29
\\sim O109 \\sim O106 \\sim C15 \\sim C50 \\sim O108 \\sim O105 \\sim C49 \\sim
O101 \\sim C48 \\sim C18 \\sim C17 \\sim O102 \\sim O104 \\sim C47 \\sim O103
\\sim O100 \\sim C59 \\sim C57 \\sim C58 \\sim O172 \\sim C60 \\sim O169 \\sim
C61 \\sim C14 \\sim O99 \\sim O168 \\sim O98 \\sim C13 \\sim C63 \\sim O96
\\sim O95 \\sim C62 \\sim C11 \\sim C12 \\sim O94 \\sim O93 \\sim C10 \\sim O97
\\sim C3 \\sim C4 \\sim O126 \\sim C9 \\sim C2 \\sim O128 \\sim C1 \\sim C5
\\sim O127 \\sim O129 \\sim O123 \\sim C6 \\sim C7 \\sim O124 \\sim C55 \\sim
O121 \\sim C54 \\sim O122 \\sim C56 \\sim C8 \\sim O125 \\sim C52 \\sim O116
\\sim C51 \\sim O111 \\sim C16: within 5A with sigma of 0.01 and sigma for
terminal atoms of 0.02
Uanis(Na22) \\sim Ueq: with sigma of 0.001 and sigma for terminal atoms of 0.002
Uanis(C25) \\sim Ueq: with sigma of 0.001 and sigma for terminal atoms of 0.002
4. Others
 Fixed Sof: O25W(0.5) O38W(0.5) O39W(0.5)
5.a Free rotating group:
 O37W(H37A,H37B)
5.b Ternary CH refined with riding coordinates:
 C1(H1), C2(H2), C3(H3), C4(H4), C5(H5), C6(H6), C7(H7), C8(H8), C10(H10),
 C11(H11), C13(H13), C14(H14), C15(H15), C16(H16), C17(H17), C18(H18), C19(H19),
  C20(H20), C21(H21), C22(H22), C23(H23), C24(H24), C25(H25), C26(H26),
 C27(H27), C28(H28), C29(H29), C30(H30), C32(H32), C33(H33), C34(H34), C35(H35),
  C36(H36), C37(H37), C38(H38), C39(H39), C40(H40), C41(H41), C43(H43),
 C44(H44), C45(H45), C46(H46), C47(H47), C48(H48), C50(H50), C53(H53), C55(H55),
  C56(H56), C57(H57), C59(H59), C60(H60), C61(H61), C62(H62), C63(H63),
 C64(H64), C65(H65), C66(H66), C67(H67), C70(H70), C71(H71), C73(H73), C74(H74),
  C75(H75), C76(H76), C77(H77), C78(H78), C80(H80), C81(H81), C82(H82),
 C83(H83), C84(H84), C86(H86), C87(H87), C88(H88), C90(H90), C91(H91), C92(H92),
  C93(H93), C94(H94), C96(H96)
5.c Secondary CH2 refined with riding coordinates:
 C9(H9A,H9B), C12(H12A,H12B), C31(H31A,H31B), C42(H42A,H42B), C49(H49A,H49B),
 C51(H51A,H51B), C52(H52A,H52B), C54(H54A,H54B), C58(H58A,H58B), C68(H68A,H68B),
  C69(H69A,H69B), C72(H72A,H72B), C79(H79A,H79B), C85(H85A,H85B), C89(H89A,
 H89B), C95(H95A,H95B)
;
_olex2_submission_special_instructions 'No special instructions were received'

loop_
_space_group_symop_operation_xyz
'x, y, z'
'-x, y, -z'
'x+1/2, y+1/2, z'
'-x+1/2, y+1/2, -z'

loop_
_atom_site_label
_atom_site_type_symbol
_atom_site_fract_x
_atom_site_fract_y
_atom_site_fract_z
_atom_site_U_iso_or_equiv
_atom_site_adp_type
_atom_site_occupancy
_atom_site_site_symmetry_order
_atom_site_calc_flag
_atom_site_refinement_flags_posn
_atom_site_refinement_flags_adp
_atom_site_refinement_flags_occupancy
_atom_site_disorder_assembly
_atom_site_disorder_group
Mo1 Mo -0.23731(2) 0.77203(5) -0.38834(3) 0.012 Uani 1 1 d . . . . .
Mo2 Mo -0.24916(2) 0.96342(5) -0.39081(3) 0.016 Uani 1 1 d . . . . .
Mo3 Mo -0.28331(2) 0.41432(5) -0.36799(3) 0.013 Uani 1 1 d . . . . .
Mo4 Mo -0.25723(2) 1.45558(5) -0.11028(3) 0.018 Uani 1 1 d . . . . .
Mo5 Mo -0.30305(2) 0.67992(5) -0.39158(3) 0.018 Uani 1 1 d . . . . .
Mo6 Mo -0.28823(2) 1.00040(5) -0.13729(3) 0.016 Uani 1 1 d . . . . .
Mo7 Mo -0.32321(2) 0.99221(5) -0.38581(3) 0.016 Uani 1 1 d . . . . .
Mo8 Mo -0.16179(2) 0.38994(5) -0.35946(3) 0.015 Uani 1 1 d . . . . .
Mo9 Mo -0.21891(2) 0.51318(5) -0.36620(3) 0.012 Uani 1 1 d . . . . .
Mo10 Mo -0.22177(2) 0.90858(5) -0.13485(3) 0.017 Uani 1 1 d . . . . .
Mo11 Mo -0.35856(2) 0.82523(5) -0.36861(3) 0.017 Uani 1 1 d . . . . .
Mo12 Mo -0.18091(2) 1.47534(6) -0.10960(3) 0.021 Uani 1 1 d . . . . .
Mo13 Mo -0.31272(2) 0.69826(5) -0.11462(3) 0.017 Uani 1 1 d . . . . .
Mo14 Mo -0.26852(2) 0.22647(5) -0.37537(3) 0.016 Uani 1 1 d . . . . .
Mo15 Mo -0.19545(2) 0.20427(5) -0.38615(3) 0.015 Uani 1 1 d . . . . .
Mo16 Mo -0.34392(2) 0.87106(5) -0.13309(3) 0.017 Uani 1 1 d . . . . .
Mo17 Mo -0.23374(2) 0.71971(5) -0.13674(3) 0.017 Uani 1 1 d . . . . .
Mo18 Mo -0.27001(2) 1.25264(6) -0.10563(3) 0.020 Uani 1 1 d . . . . .
Mo19 Mo -0.20564(2) 1.16753(6) -0.12813(3) 0.023 Uani 1 1 d . . . . .
Mo20 Mo -0.15031(2) 1.30282(6) -0.12415(3) 0.023 Uani 1 1 d . . . . .
P1 P -0.30063(6) 0.84480(15) -0.44208(8) 0.014 Uani 1 1 d . U . . .
P2 P -0.29008(6) 0.84611(15) -0.32915(8) 0.014 Uani 1 1 d . U . . .
P3 P -0.22636(6) 0.35784(14) -0.42812(8) 0.011 Uani 1 1 d . U . . .
P4 P -0.22382(6) 0.33499(14) -0.31390(8) 0.012 Uani 1 1 d . U . . .
P5 P -0.27649(6) 0.84645(15) -0.07437(8) 0.015 Uani 1 1 d . U . . .
P6 P -0.28346(6) 0.82792(15) -0.18782(8) 0.015 Uani 1 1 d . U . . .
P7 P -0.20862(7) 1.32203(17) -0.05852(9) 0.021 Uani 1 1 d . U . . .
P8 P -0.21859(7) 1.34057(17) -0.17088(9) 0.020 Uani 1 1 d . U . . .
Na1 Na -0.21036(10) 0.6676(2) -0.28226(13) 0.021 Uani 1 1 d . U . . .
Na2 Na -0.34636(9) 0.5022(2) -0.43831(14) 0.022 Uani 1 1 d . U . . .
Na3 Na -0.15839(10) 1.0012(3) -0.06094(16) 0.027 Uani 1 1 d . U . . .
Na4 Na -0.20430(10) 1.0713(2) 0.01886(14) 0.021 Uani 1 1 d . U . . .
Na5 Na -0.23294(10) 0.6404(3) -0.46290(13) 0.021 Uani 1 1 d . U . . .
Na6 Na -0.21914(10) 0.8648(3) -0.29634(13) 0.022 Uani 1 1 d . U . . .
Na7 Na -0.07056(11) 0.4624(3) -0.51571(15) 0.032 Uani 1 1 d . U . . .
Na8 Na 0.17414(13) 0.8017(3) -0.44990(16) 0.035 Uani 1 1 d . U . . .
Na9 Na 0.20459(12) 0.7884(3) -0.27958(16) 0.035 Uani 1 1 d . U . . .
Na10 Na -0.11349(12) 0.4440(3) -0.25717(16) 0.033 Uani 1 1 d . U . . .
Na11 Na -0.20582(13) 1.0804(3) -0.47546(16) 0.034 Uani 1 1 d . U . . .
Na12 Na -0.34919(13) 0.8543(3) -0.26008(17) 0.039 Uani 1 1 d . U . . .
Na13 Na -0.32246(15) 1.1234(3) -0.04426(17) 0.040 Uani 1 1 d . U . . .
Na14 Na -0.23037(15) 0.5299(3) -0.19619(17) 0.042 Uani 1 1 d . U . . .
Na15 Na -0.28299(16) 0.5745(3) -0.28864(18) 0.047 Uani 1 1 d . U . . .
Na16 Na -0.34994(15) 0.9091(3) -0.52659(16) 0.045 Uani 1 1 d . U . . .
Na17 Na -0.24254(16) 1.0439(4) -0.22409(19) 0.049 Uani 1 1 d . U . . .
Na18 Na -0.27746(14) 0.9895(3) 0.00343(18) 0.042 Uani 1 1 d . U . . .
Na19 Na -0.15412(17) 1.2531(4) -0.2891(2) 0.056 Uani 1 1 d . U . . .
Na20 Na -0.17699(13) 0.7781(4) -0.0558(2) 0.048 Uani 1 1 d . U . . .
Na21 Na 0.11671(18) 0.6414(4) -0.2737(2) 0.061 Uani 1 1 d . U . . .
Na22 Na 0.0940(2) 1.2410(5) -0.0290(3) 0.072 Uani 1 1 d . U . . .
Na23 Na 0.0993(2) 1.2251(5) -0.2477(3) 0.086 Uani 1 1 d . U . . .
O1 O -0.13352(17) 0.3848(4) -0.3230(2) 0.020 Uani 1 1 d . U . . .
O1W O -0.2339(2) 1.1807(5) 0.0106(3) 0.037 Uani 1 1 d . U . . .
O2 O -0.14375(17) 0.4203(5) -0.4014(2) 0.021 Uani 1 1 d . U . . .
O2W O -0.2383(2) 1.0429(5) -0.0378(3) 0.028 Uani 1 1 d . U . . .
O3 O -0.16714(16) 0.2850(4) -0.3732(2) 0.019 Uani 1 1 d . U . . .
O3W O -0.17366(19) 0.9648(5) 0.0067(3) 0.026 Uani 1 1 d . U . . .
O4 O -0.20642(16) 0.4076(4) -0.3986(2) 0.015 Uani 1 1 d . U . . .
O4W O -0.1642(2) 1.1307(6) -0.0188(3) 0.036 Uani 1 1 d . U . . .
O5 O -0.18079(17) 0.4816(4) -0.3431(2) 0.017 Uani 1 1 d . U . . .
O5W O -0.1928(2) 0.5719(5) -0.2385(3) 0.027 Uani 1 1 d . U . . .
O6 O -0.20794(17) 0.5757(4) -0.4029(2) 0.017 Uani 1 1 d . U . . .
O6W O -0.4015(2) 0.8590(5) -0.2513(3) 0.034 Uani 1 1 d . U . . .
O7 O -0.22908(18) 0.5689(4) -0.3258(2) 0.020 Uani 1 1 d . U . . .
O7W O -0.3415(2) 0.9815(6) -0.2404(3) 0.039 Uani 1 1 d . U . . .
O8 O -0.25757(16) 0.4888(4) -0.3897(2) 0.015 Uani 1 1 d . U . . .
O8W O -0.2871(3) 1.0404(6) -0.2674(3) 0.049 Uani 1 1 d . U . . .
O9 O -0.23842(15) 0.4088(4) -0.3298(2) 0.014 Uani 1 1 d . U . . .
O9W O -0.2279(3) 1.1417(6) -0.2703(4) 0.052 Uani 1 1 d . U . . .
O10 O -0.29817(17) 0.4624(4) -0.3279(2) 0.019 Uani 1 1 d . U . . .
O10W O -0.2075(2) 0.9755(5) -0.2599(3) 0.033 Uani 1 1 d . U . . .
O11 O -0.31190(16) 0.4141(4) -0.4053(2) 0.019 Uani 1 1 d . U . . .
O11W O -0.3509(2) 0.7142(6) -0.2680(3) 0.041 Uani 1 1 d . U . . .
O12 O -0.28582(17) 0.3139(4) -0.3475(2) 0.018 Uani 1 1 d . U . . .
O12W O -0.3477(3) 1.1702(7) 0.0140(4) 0.058 Uani 1 1 d . U . . .
O13 O -0.29710(17) 0.2110(4) -0.4119(3) 0.020 Uani 1 1 d . U . . .
O13W O -0.2863(2) 1.1157(6) 0.0165(3) 0.037 Uani 1 1 d . U . . .
O14 O -0.27565(18) 0.1669(4) -0.3357(3) 0.024 Uani 1 1 d . U . . .
O14W O -0.3282(2) 0.9938(5) -0.0264(3) 0.033 Uani 1 1 d . U . . .
O15 O -0.23616(16) 0.1747(4) -0.3996(2) 0.018 Uani 1 1 d . U . . .
O15W O -0.1127(2) 0.3088(6) -0.2466(3) 0.039 Uani 1 1 d . U . . .
O16 O -0.22702(16) 0.2718(4) -0.3472(2) 0.016 Uani 1 1 d . U . . .
O16W O -0.1643(2) 0.4306(5) -0.2409(3) 0.029 Uani 1 1 d . U . . .
O17 O -0.24012(18) 0.3071(4) -0.2769(2) 0.021 Uani 1 1 d . U . . .
O17W O 0.20647(19) 0.8726(5) -0.2232(3) 0.030 Uani 1 1 d . U . . .
O18 O -0.18770(17) 0.1509(4) -0.3425(2) 0.021 Uani 1 1 d . U . . .
O18W O 0.20195(19) 0.6863(5) -0.2332(3) 0.029 Uani 1 1 d . U . . .
O19 O -0.17793(17) 0.1539(4) -0.4229(2) 0.020 Uani 1 1 d . U . . .
O19W O 0.1514(3) 0.7018(7) -0.4853(4) 0.058 Uani 1 1 d . U . . .
O20 O -0.20826(16) 0.2865(4) -0.4351(2) 0.016 Uani 1 1 d . U . . .
O20W O 0.20691(19) 0.8519(5) -0.4988(3) 0.028 Uani 1 1 d . U . . .
O21 O -0.23336(16) 0.3977(4) -0.4691(2) 0.016 Uani 1 1 d . U . . .
O21W O -0.0586(3) 0.3444(9) -0.5513(4) 0.070 Uani 1 1 d . U . . .
O22 O -0.25644(17) 0.3375(4) -0.4094(2) 0.018 Uani 1 1 d . U . . .
O22W O -0.1206(2) 0.4328(6) -0.5289(3) 0.035 Uani 1 1 d . U . . .
O23 O -0.19066(18) 0.3484(4) -0.3059(2) 0.019 Uani 1 1 d . U . . .
O23W O -0.0838(2) 0.3801(7) -0.4542(3) 0.044 Uani 1 1 d . U . . .
O24 O -0.31642(18) 0.6111(5) -0.4247(3) 0.023 Uani 1 1 d . U . . .
O24W O -0.3362(2) 1.0362(6) -0.5320(3) 0.039 Uani 1 1 d . U . . .
O25 O -0.33858(17) 0.7324(4) -0.3792(2) 0.021 Uani 1 1 d . U . . .
O25W O -0.3651(3) 0.7906(9) -0.5478(5) 0.018 Uani 0.5 1 d . U P A 1
O26 O -0.38086(19) 0.8028(5) -0.3302(3) 0.025 Uani 1 1 d . U . . .
O26W O -0.26430(18) 0.5332(4) -0.4707(2) 0.021 Uani 1 1 d . U . . .
O27 O -0.38323(19) 0.8248(5) -0.4109(3) 0.028 Uani 1 1 d . U . . .
O27W O -0.32964(18) 0.4834(5) -0.5074(3) 0.025 Uani 1 1 d . U . . .
O28 O -0.35446(17) 0.9342(4) -0.3606(2) 0.021 Uani 1 1 d . U . . .
O28W O -0.20593(18) 0.7821(5) -0.2423(2) 0.023 Uani 1 1 d . U . . .
O29 O -0.32251(17) 0.8304(4) -0.3193(2) 0.019 Uani 1 1 d . U . . .
O29W O -0.26070(18) 0.6859(4) -0.2659(2) 0.023 Uani 1 1 d . U . . .
O30 O -0.26834(16) 0.8568(4) -0.4276(2) 0.017 Uani 1 1 d . U . . .
O30W O -0.2552(2) 0.4842(5) -0.2546(3) 0.029 Uani 1 1 d . U . . .
O31 O -0.27978(17) 0.7833(4) -0.3584(2) 0.018 Uani 1 1 d . U . . .
O31W O -0.27150(18) 0.6944(4) -0.5028(2) 0.021 Uani 1 1 d . U . . .
O32 O -0.32074(19) 1.0595(5) -0.3478(3) 0.025 Uani 1 1 d . U . . .
O32W O -0.2081(2) 0.6016(5) -0.5213(3) 0.031 Uani 1 1 d . U . . .
O33 O -0.28576(16) 1.0059(4) -0.4127(2) 0.018 Uani 1 1 d . U . . .
O33W O -0.2079(2) 0.8320(6) -0.0045(3) 0.035 Uani 1 1 d . U . . .
O34 O -0.28728(16) 0.9241(4) -0.3495(2) 0.018 Uani 1 1 d . U . . .
O34W O 0.1429(3) 1.2677(7) -0.0240(4) 0.061 Uani 1 1 d . U . . .
O35 O -0.22700(17) 0.9867(5) -0.4296(3) 0.022 Uani 1 1 d . U . . .
O35W O -0.1701(3) 1.1778(7) -0.2367(4) 0.052 Uani 1 1 d . U . . .
O36 O -0.23061(16) 0.8734(4) -0.3679(2) 0.017 Uani 1 1 d . U . . .
O36W O 0.0868(3) 1.3613(7) -0.0563(4) 0.061 Uani 1 1 d . U . . .
O37 O -0.21887(17) 0.7307(4) -0.3472(2) 0.019 Uani 1 1 d . U . . .
O38 O -0.21248(16) 0.7679(4) -0.4271(2) 0.017 Uani 1 1 d . U . . .
O40W O -0.3129(3) 0.5930(7) -0.2349(4) 0.058 Uani 1 1 d . U . . .
O39 O -0.26224(17) 0.6898(4) -0.4086(2) 0.019 Uani 1 1 d . U . . .
O40 O -0.26984(17) 0.8437(4) -0.2899(2) 0.020 Uani 1 1 d . U . . .
O41 O -0.30766(17) 0.7605(4) -0.4462(2) 0.019 Uani 1 1 d . U . . .
O42 O -0.32301(16) 0.8780(4) -0.4119(2) 0.018 Uani 1 1 d . U . . .
O43 O -0.30710(17) 0.8861(5) -0.4831(2) 0.021 Uani 1 1 d . U . . .
O44 O -0.34465(17) 1.0345(4) -0.4239(3) 0.022 Uani 1 1 d . U . . .
O45 O -0.23845(17) 1.0235(4) -0.3526(3) 0.022 Uani 1 1 d . U . . .
O46 O -0.30212(18) 1.0623(5) -0.1022(3) 0.023 Uani 1 1 d . U . . .
O47 O -0.28095(18) 1.0565(4) -0.1780(3) 0.022 Uani 1 1 d . U . . .
O48 O -0.32461(18) 0.9543(4) -0.1595(2) 0.021 Uani 1 1 d . U . . .
O49 O -0.29918(17) 0.9018(4) -0.0956(2) 0.019 Uani 1 1 d . U . . .
O50 O -0.26694(18) 0.9003(4) -0.1736(2) 0.020 Uani 1 1 d . U . . .
O51 O -0.24886(18) 0.9815(4) -0.1138(2) 0.021 Uani 1 1 d . U . . .
O52 O -0.26531(18) 0.8795(4) -0.0333(2) 0.021 Uani 1 1 d . U . . .
O53 O -0.29228(17) 0.7715(4) -0.0672(2) 0.019 Uani 1 1 d . U . . .
O54 O -0.25035(17) 0.8293(4) -0.1023(2) 0.018 Uani 1 1 d . U . . .
O55 O -0.21212(18) 0.8075(5) -0.1533(2) 0.022 Uani 1 1 d . U . . .
O56 O -0.19446(19) 0.9173(5) -0.0963(3) 0.025 Uani 1 1 d . U . . .
O57 O -0.20800(18) 0.9554(5) -0.1756(3) 0.024 Uani 1 1 d . U . . .
O58 O -0.27128(17) 0.6808(4) -0.1241(2) 0.018 Uani 1 1 d . U . . .
O59 O -0.22196(19) 0.6539(5) -0.1708(3) 0.025 Uani 1 1 d . U . . .
O60 O -0.32826(19) 0.6566(5) -0.1583(3) 0.026 Uani 1 1 d . U . . .
O61 O -0.34368(18) 0.7723(5) -0.1064(2) 0.021 Uani 1 1 d . U . . .
O62 O -0.30748(18) 0.8050(4) -0.1583(2) 0.021 Uani 1 1 d . U . . .
O63 O -0.36245(18) 0.9178(5) -0.0961(3) 0.028 Uani 1 1 d . U . . .
O64 O -0.30052(18) 0.8441(4) -0.2293(2) 0.021 Uani 1 1 d . U . . .
O65 O -0.21244(17) 0.6995(4) -0.0934(2) 0.021 Uani 1 1 d . U . . .
O66 O -0.31973(19) 0.6336(4) -0.0778(3) 0.023 Uani 1 1 d . U . . .
O67 O -0.3698(2) 0.8557(5) -0.1715(3) 0.028 Uani 1 1 d . U . . .
O68 O -0.26178(18) 0.7630(4) -0.1917(2) 0.021 Uani 1 1 d . U . . .
O69 O -0.28874(18) 1.2278(5) -0.1501(3) 0.024 Uani 1 1 d . U . . .
O70 O -0.2948(2) 1.2302(5) -0.0692(3) 0.030 Uani 1 1 d . U . . .
O71 O -0.2749(2) 1.3594(5) -0.1081(3) 0.032 Uani 1 1 d . U . . .
O72 O -0.22902(19) 1.2728(5) -0.1460(3) 0.027 Uani 1 1 d . U . . .
O73 O -0.2393(2) 1.2840(5) -0.0524(3) 0.031 Uani 1 1 d . U . . .
O74 O -0.2427(2) 1.1677(5) -0.0988(3) 0.030 Uani 1 1 d . U . . .
O75 O -0.2163(2) 1.1203(5) -0.1712(3) 0.028 Uani 1 1 d . U . . .
O76 O -0.1875(2) 1.1033(5) -0.0971(3) 0.028 Uani 1 1 d . U . . .
O77 O -0.1713(2) 1.2204(5) -0.1500(3) 0.029 Uani 1 1 d . U . . .
O78 O -0.18772(19) 1.2687(5) -0.0809(3) 0.026 Uani 1 1 d . U . . .
O79 O -0.12926(19) 1.3260(5) -0.1642(3) 0.032 Uani 1 1 d . U . . .
O80 O -0.1527(2) 1.3966(5) -0.0942(3) 0.029 Uani 1 1 d . U . . .
O81 O -0.1633(2) 1.5158(5) -0.1501(3) 0.028 Uani 1 1 d . U . . .
O82 O -0.1719(2) 1.5343(6) -0.0692(3) 0.036 Uani 1 1 d . U . . .
O83 O -0.2216(2) 1.5062(5) -0.1247(3) 0.032 Uani 1 1 d . U . . .
O84 O -0.2633(2) 1.4906(5) -0.0627(3) 0.031 Uani 1 1 d . U . . .
O85 O -0.2817(2) 1.5044(5) -0.1413(3) 0.033 Uani 1 1 d . U . . .
O86 O -0.18901(19) 1.3719(5) -0.1522(3) 0.026 Uani 1 1 d . U . . .
O87 O -0.1939(2) 1.3341(6) -0.0154(3) 0.038 Uani 1 1 d . U . . .
O88 O -0.2139(2) 1.3976(5) -0.0797(3) 0.031 Uani 1 1 d . U . . .
O89 O -0.24265(19) 1.4011(5) -0.1724(3) 0.027 Uani 1 1 d . U . . .
O90 O -0.2114(2) 1.3089(6) -0.2129(3) 0.038 Uani 1 1 d . U . . .
O91 O -0.29714(19) 0.6311(5) -0.3474(3) 0.024 Uani 1 1 d . U . . .
O92 O -0.1253(2) 1.2579(6) -0.0917(3) 0.037 Uani 1 1 d . U . . .
O93 O 0.12724(19) 1.0308(5) -0.3739(3) 0.027 Uani 1 1 d . U . . .
O94 O 0.1099(2) 1.0740(5) -0.4520(3) 0.032 Uani 1 1 d . U . . .
O95 O 0.1206(2) 0.9546(6) -0.2711(3) 0.042 Uani 1 1 d . U . . .
O96 O 0.0830(2) 1.0884(6) -0.2695(3) 0.042 Uani 1 1 d . U . . .
O97 O 0.11132(19) 0.9146(5) -0.3493(3) 0.028 Uani 1 1 d . U . . .
O98 O 0.05957(19) 1.1334(5) -0.3456(3) 0.030 Uani 1 1 d . U . . .
O99 O 0.0398(2) 1.2242(5) -0.3911(3) 0.034 Uani 1 1 d . U . . .
O100 O -0.03683(19) 1.1857(5) -0.3605(3) 0.033 Uani 1 1 d . U . . .
O101 O -0.0760(2) 1.0950(7) -0.4766(4) 0.048 Uani 1 1 d . U . . .
O102 O -0.0745(2) 1.1902(5) -0.4107(3) 0.037 Uani 1 1 d . U . . .
O103 O -0.0729(2) 1.2633(6) -0.3068(4) 0.043 Uani 1 1 d . U . . .
O104 O -0.1197(2) 1.1543(5) -0.3059(3) 0.035 Uani 1 1 d . U . . .
O105 O -0.11560(19) 1.0332(5) -0.3643(3) 0.029 Uani 1 1 d . U . . .
O106 O -0.14261(18) 0.9576(5) -0.4111(3) 0.025 Uani 1 1 d . U . . .
O107 O -0.1102(2) 0.8839(6) -0.4697(3) 0.039 Uani 1 1 d . U . . .
O108 O -0.1604(2) 1.0198(5) -0.3072(3) 0.029 Uani 1 1 d . U . . .
O109 O -0.16654(18) 0.8610(4) -0.3035(2) 0.022 Uani 1 1 d . U . . .
O110 O -0.13127(18) 0.7755(4) -0.3570(2) 0.021 Uani 1 1 d . U . . .
O111 O -0.0989(2) 0.6608(6) -0.4627(3) 0.037 Uani 1 1 d . U . . .
O112 O -0.13735(17) 0.6678(5) -0.3971(2) 0.022 Uani 1 1 d . U . . .
O113 O -0.15700(18) 0.7032(4) -0.2927(2) 0.022 Uani 1 1 d . U . . .
O114 O -0.1138(2) 0.5838(5) -0.2813(3) 0.027 Uani 1 1 d . U . . .
O115 O -0.07531(17) 0.5587(5) -0.3464(2) 0.021 Uani 1 1 d . U . . .
O116 O -0.03754(19) 0.5168(6) -0.4680(3) 0.031 Uani 1 1 d . U . . .
O117 O -0.05735(17) 0.4650(5) -0.3900(2) 0.022 Uani 1 1 d . U . . .
O118 O -0.06266(19) 0.4662(5) -0.2786(3) 0.029 Uani 1 1 d . U . . .
O119 O 0.0007(2) 0.4337(6) -0.2922(3) 0.039 Uani 1 1 d . U . . .
O120 O 0.02102(16) 0.5073(5) -0.3620(2) 0.021 Uani 1 1 d . U . . .
O121 O 0.0894(2) 0.5874(5) -0.4664(3) 0.029 Uani 1 1 d . U . . .
O122 O 0.05348(18) 0.5153(5) -0.4149(2) 0.023 Uani 1 1 d . U . . .
O123 O 0.10142(18) 0.6590(5) -0.3614(2) 0.023 Uani 1 1 d . U . . .
O124 O 0.11015(16) 0.5263(4) -0.3120(2) 0.020 Uani 1 1 d . U . . .
O125 O 0.06160(18) 0.4208(5) -0.3159(2) 0.022 Uani 1 1 d . U . . .
O126 O 0.12810(19) 0.8786(5) -0.4515(3) 0.026 Uani 1 1 d . U . . .
O127 O 0.12395(19) 0.7409(5) -0.4074(3) 0.025 Uani 1 1 d . U . . .
O128 O 0.1536(2) 0.8286(5) -0.2969(3) 0.031 Uani 1 1 d . U . . .
O129 O 0.1552(2) 0.6770(5) -0.3101(3) 0.034 Uani 1 1 d . U . . .
O130 O -0.11342(19) 0.5248(5) -0.1951(3) 0.026 Uani 1 1 d . U . . .
O131 O -0.06766(19) 0.4121(5) -0.1880(3) 0.028 Uani 1 1 d . U . . .
O132 O -0.02735(18) 0.4972(5) -0.1376(3) 0.027 Uani 1 1 d . U . . .
O133 O -0.10409(18) 0.6522(5) -0.1431(3) 0.023 Uani 1 1 d . U . . .
O134 O -0.0621(2) 0.5032(5) -0.0873(3) 0.031 Uani 1 1 d . U . . .
O136 O 0.04965(19) 0.4472(6) -0.1111(3) 0.032 Uani 1 1 d . U . . .
O137 O -0.0065(3) 0.4248(8) -0.2091(4) 0.053 Uani 1 1 d . U . . .
O138 O 0.0561(2) 0.4647(7) -0.2202(3) 0.046 Uani 1 1 d . U . . .
O139 O 0.06911(18) 0.5450(5) -0.1501(3) 0.024 Uani 1 1 d . U . . .
O140 O 0.0944(3) 0.6441(7) -0.0355(3) 0.045 Uani 1 1 d . U . . .
O141 O 0.10677(19) 0.5642(5) -0.2168(3) 0.030 Uani 1 1 d . U . . .
O142 O 0.1445(2) 0.6905(5) -0.2115(3) 0.030 Uani 1 1 d . U . . .
O143 O 0.13286(18) 0.6510(5) -0.1032(3) 0.024 Uani 1 1 d . U . . .
O144 O 0.12465(18) 0.7597(5) -0.1415(3) 0.024 Uani 1 1 d . U . . .
O145 O 0.1472(2) 0.8473(5) -0.2058(3) 0.032 Uani 1 1 d . U . . .
O146 O 0.1442(2) 1.0056(6) -0.1985(3) 0.036 Uani 1 1 d . U . . .
O147 O 0.1161(2) 0.8669(6) -0.0246(3) 0.039 Uani 1 1 d . U . . .
O148 O 0.1414(2) 0.9443(5) -0.0910(3) 0.030 Uani 1 1 d . U . . .
O149 O 0.1087(2) 1.0178(5) -0.1312(3) 0.030 Uani 1 1 d . U . . .
O150 O 0.1063(3) 1.1078(6) -0.0309(4) 0.048 Uani 1 1 d . U . . .
O151 O 0.1140(2) 1.1396(6) -0.1897(3) 0.043 Uani 1 1 d . U . . .
O152 O 0.0698(2) 1.2531(6) -0.1890(3) 0.038 Uani 1 1 d . U . . .
O153 O 0.0325(2) 1.1759(5) -0.1368(3) 0.035 Uani 1 1 d . U . . .
O154 O 0.0692(2) 1.1784(6) -0.0846(3) 0.042 Uani 1 1 d . U . . .
O155 O 0.0066(2) 1.2541(6) -0.2032(4) 0.046 Uani 1 1 d . U . . .
O156 O -0.0023(4) 1.2618(10) -0.0520(5) 0.084 Uani 1 1 d . U . . .
O157 O -0.0451(3) 1.2150(6) -0.1066(4) 0.049 Uani 1 1 d . U . . .
O158 O -0.0649(2) 1.1306(5) -0.1545(3) 0.037 Uani 1 1 d . U . . .
O159 O -0.0952(3) 1.1114(7) -0.2285(4) 0.058 Uani 1 1 d . U . . .
O160 O -0.1318(3) 0.9718(7) -0.2328(3) 0.050 Uani 1 1 d . U . . .
O161 O -0.11713(18) 0.9112(5) -0.1588(3) 0.025 Uani 1 1 d . U . . .
O162 O -0.1306(2) 1.0208(5) -0.1243(3) 0.031 Uani 1 1 d . U . . .
O163 O -0.1043(2) 1.0350(6) -0.0453(3) 0.038 Uani 1 1 d . U . . .
O164 O -0.14826(19) 0.8219(5) -0.2186(3) 0.026 Uani 1 1 d . U . . .
O165 O -0.14536(18) 0.6623(4) -0.2072(2) 0.022 Uani 1 1 d . U . . .
O166 O -0.13632(19) 0.8679(5) -0.0556(3) 0.027 Uani 1 1 d . U . . .
O167 O -0.13163(18) 0.7348(5) -0.1030(2) 0.022 Uani 1 1 d . U . . .
O168 O 0.0537(2) 1.2338(6) -0.2813(3) 0.042 Uani 1 1 d . U . . .
O169 O -0.0103(2) 1.2551(7) -0.2892(4) 0.047 Uani 1 1 d . U . . .
O170 O -0.1013(3) 0.5860(8) -0.0408(4) 0.067 Uani 1 1 d . U . . .
O171 O -0.0578(3) 1.2393(7) -0.2133(4) 0.061 Uani 1 1 d . U . . .
O172 O -0.0035(3) 1.2812(8) -0.4458(4) 0.062 Uani 1 1 d . U . . .
C1 C 0.1476(3) 0.7244(7) -0.3424(4) 0.028 Uani 1 1 d . U . . .
H1 H 0.166663 0.739915 -0.354875 0.034 Uiso 1 1 calc R . . . .
C2 C 0.1331(3) 0.7968(7) -0.3267(4) 0.026 Uani 1 1 d . U . . .
H2 H 0.113995 0.783652 -0.313647 0.032 Uiso 1 1 calc R . . . .
C3 C 0.1268(3) 0.8466(7) -0.3615(4) 0.025 Uani 1 1 d . U . . .
H3 H 0.146234 0.861809 -0.373227 0.030 Uiso 1 1 calc R . . . .
C4 C 0.1074(3) 0.8074(7) -0.3951(4) 0.026 Uani 1 1 d . U . . .
H4 H 0.088025 0.791221 -0.383770 0.031 Uiso 1 1 calc R . . . .
C5 C 0.1287(3) 0.6864(7) -0.3756(4) 0.022 Uani 1 1 d . U . . .
H5 H 0.140164 0.642618 -0.386466 0.027 Uiso 1 1 calc R . . . .
C6 C 0.0914(3) 0.5844(7) -0.3754(4) 0.022 Uani 1 1 d . U . . .
H6 H 0.107810 0.559870 -0.390596 0.026 Uiso 1 1 calc R . . . .
C7 C 0.0852(3) 0.5367(7) -0.3381(4) 0.021 Uani 1 1 d . U . . .
H7 H 0.070101 0.564857 -0.322348 0.025 Uiso 1 1 calc R . . . .
C8 C 0.0714(2) 0.4624(6) -0.3504(3) 0.018 Uani 1 1 d . U . . .
H8 H 0.087167 0.431389 -0.363365 0.022 Uiso 1 1 calc R . . . .
C9 C 0.1014(3) 0.8546(7) -0.4329(4) 0.026 Uani 1 1 d . U . . .
H9A H 0.089129 0.824507 -0.452980 0.031 Uiso 1 1 calc R . . . .
H9B H 0.089611 0.899886 -0.425663 0.031 Uiso 1 1 calc R . . . .
C10 C 0.1298(3) 0.9770(7) -0.3415(4) 0.027 Uani 1 1 d . U . . .
H10 H 0.151058 0.959205 -0.338717 0.033 Uiso 1 1 calc R . . . .
C11 C 0.0978(3) 1.0627(7) -0.3801(4) 0.029 Uani 1 1 d . U . . .
H11 H 0.082870 1.021754 -0.386756 0.034 Uiso 1 1 calc R . . . .
C12 C 0.1007(3) 1.1160(7) -0.4166(4) 0.029 Uani 1 1 d . U . . .
H12A H 0.081210 1.140935 -0.423000 0.035 Uiso 1 1 calc R . . . .
H12B H 0.115595 1.155995 -0.409667 0.035 Uiso 1 1 calc R . . . .
C13 C 0.0896(3) 1.1050(7) -0.3404(4) 0.029 Uani 1 1 d . U . . .
H13 H 0.103943 1.147628 -0.334514 0.034 Uiso 1 1 calc R . . . .
C14 C 0.0549(3) 1.2120(7) -0.3532(4) 0.032 Uani 1 1 d . U . . .
H14 H 0.074825 1.237788 -0.353382 0.039 Uiso 1 1 calc R . . . .
C15 C -0.1443(3) 1.0096(7) -0.3775(4) 0.027 Uani 1 1 d . U . . .
H15 H -0.155862 1.055319 -0.387196 0.032 Uiso 1 1 calc R . . . .
C16 C -0.1072(3) 1.1116(7) -0.3719(4) 0.029 Uani 1 1 d . U . . .
H16 H -0.125351 1.139447 -0.382683 0.035 Uiso 1 1 calc R . . . .
C17 C -0.0965(3) 1.1486(7) -0.3331(4) 0.031 Uani 1 1 d . U . . .
H17 H -0.079881 1.117710 -0.320223 0.037 Uiso 1 1 calc R . . . .
C18 C -0.0847(3) 1.2299(8) -0.3425(5) 0.034 Uani 1 1 d . U . . .
H18 H -0.101859 1.261531 -0.353192 0.041 Uiso 1 1 calc R . . . .
C19 C -0.0063(2) 0.4690(7) -0.3621(3) 0.021 Uani 1 1 d . U . . .
H19 H -0.002705 0.413736 -0.367094 0.025 Uiso 1 1 calc R . . . .
C20 C -0.0288(2) 0.4982(7) -0.3944(4) 0.023 Uani 1 1 d . U . . .
H20 H -0.030532 0.554566 -0.391501 0.028 Uiso 1 1 calc R . . . .
C21 C -0.0707(3) 0.4798(7) -0.3523(4) 0.023 Uani 1 1 d . U . . .
H21 H -0.090380 0.453053 -0.351977 0.028 Uiso 1 1 calc R . . . .
C22 C -0.0504(3) 0.4497(7) -0.3176(4) 0.024 Uani 1 1 d . U . . .
H22 H -0.049797 0.393173 -0.320480 0.028 Uiso 1 1 calc R . . . .
C23 C -0.1055(3) 0.5854(7) -0.3546(4) 0.022 Uani 1 1 d . U . . .
H23 H -0.119162 0.541475 -0.360372 0.026 Uiso 1 1 calc R . . . .
C24 C -0.1068(3) 0.6407(7) -0.3907(4) 0.022 Uani 1 1 d . U . . .
H24 H -0.093326 0.684870 -0.384325 0.027 Uiso 1 1 calc R . . . .
C25 C -0.1483(3) 0.7086(7) -0.3649(3) 0.021 Uani 1 1 d . U . . .
H25 H -0.169597 0.722933 -0.371512 0.026 Uiso 1 1 calc R . . . .
C26 C -0.1468(2) 0.6586(7) -0.3263(3) 0.021 Uani 1 1 d . U . . .
H26 H -0.160675 0.614423 -0.330676 0.025 Uiso 1 1 calc R . . . .
C27 C -0.1154(3) 0.6288(7) -0.3175(4) 0.025 Uani 1 1 d . U . . .
H27 H -0.101821 0.673374 -0.313168 0.030 Uiso 1 1 calc R . . . .
C28 C -0.1456(3) 0.8456(7) -0.3694(4) 0.024 Uani 1 1 d . U . . .
H28 H -0.166031 0.834231 -0.381331 0.029 Uiso 1 1 calc R . . . .
C29 C -0.1484(3) 0.8947(7) -0.3311(4) 0.023 Uani 1 1 d . U . . .
H29 H -0.128034 0.901928 -0.317833 0.028 Uiso 1 1 calc R . . . .
C30 C -0.1277(3) 0.8870(7) -0.4012(4) 0.025 Uani 1 1 d . U . . .
H30 H -0.106988 0.897195 -0.389981 0.029 Uiso 1 1 calc R . . . .
C31 C -0.1265(3) 0.8437(7) -0.4409(4) 0.027 Uani 1 1 d . U . . .
H31A H -0.116954 0.793674 -0.435674 0.033 Uiso 1 1 calc R . . . .
H31B H -0.147070 0.834757 -0.452108 0.033 Uiso 1 1 calc R . . . .
C32 C 0.1262(3) 0.8715(7) -0.0961(4) 0.028 Uani 1 1 d . U . . .
H32 H 0.104347 0.880577 -0.101683 0.034 Uiso 1 1 calc R . . . .
C33 C 0.1391(3) 0.8314(7) -0.1330(4) 0.025 Uani 1 1 d . U . . .
H33 H 0.160995 0.822929 -0.127781 0.030 Uiso 1 1 calc R . . . .
C34 C 0.1415(3) 0.6936(7) -0.1370(4) 0.027 Uani 1 1 d . U . . .
H34 H 0.162974 0.708415 -0.132265 0.032 Uiso 1 1 calc R . . . .
C35 C 0.1032(3) 0.6239(7) -0.1067(4) 0.028 Uani 1 1 d . U . . .
H35 H 0.089640 0.668611 -0.111259 0.033 Uiso 1 1 calc R . . . .
C36 C 0.0990(3) 0.5710(7) -0.1435(4) 0.028 Uani 1 1 d . U . . .
H36 H 0.112520 0.526052 -0.139478 0.033 Uiso 1 1 calc R . . . .
C37 C 0.0637(3) 0.4668(8) -0.1484(4) 0.029 Uani 1 1 d . U . . .
H37 H 0.083287 0.439509 -0.149107 0.035 Uiso 1 1 calc R . . . .
C38 C 0.1073(3) 0.6129(7) -0.1817(4) 0.026 Uani 1 1 d . U . . .
H38 H 0.092911 0.655653 -0.186837 0.032 Uiso 1 1 calc R . . . .
C39 C -0.0967(3) 0.5772(7) -0.1290(4) 0.025 Uani 1 1 d . U . . .
H39 H -0.114427 0.553500 -0.116422 0.030 Uiso 1 1 calc R . . . .
C40 C -0.1329(3) 0.6801(7) -0.1347(4) 0.026 Uani 1 1 d . U . . .
H40 H -0.145795 0.636766 -0.126440 0.031 Uiso 1 1 calc R . . . .
C41 C -0.1152(3) 0.8035(7) -0.1120(4) 0.026 Uani 1 1 d . U . . .
H41 H -0.095440 0.786824 -0.121899 0.031 Uiso 1 1 calc R . . . .
C42 C -0.1089(3) 0.8462(7) -0.0735(4) 0.025 Uani 1 1 d . U . . .
H42A H -0.096944 0.814104 -0.054085 0.029 Uiso 1 1 calc R . . . .
H42B H -0.097027 0.892151 -0.079330 0.029 Uiso 1 1 calc R . . . .
C43 C -0.1310(3) 0.8416(7) -0.1468(4) 0.025 Uani 1 1 d . U . . .
H43 H -0.151993 0.852833 -0.139226 0.030 Uiso 1 1 calc R . . . .
C44 C -0.1321(3) 0.7897(7) -0.1841(4) 0.025 Uani 1 1 d . U . . .
H44 H -0.111087 0.779701 -0.191941 0.030 Uiso 1 1 calc R . . . .
C45 C -0.0513(3) 0.4604(8) -0.1211(4) 0.028 Uani 1 1 d . U . . .
H45 H -0.044918 0.408709 -0.111529 0.033 Uiso 1 1 calc R . . . .
C46 C -0.0772(3) 0.4530(7) -0.1532(4) 0.028 Uani 1 1 d . U . . .
H46 H -0.094025 0.424777 -0.140916 0.033 Uiso 1 1 calc R . . . .
C47 C -0.0625(3) 1.2253(8) -0.3741(5) 0.035 Uani 1 1 d . U . . .
H47 H -0.056442 1.278291 -0.381089 0.042 Uiso 1 1 calc R . . . .
C48 C -0.0839(3) 1.1123(8) -0.4049(4) 0.033 Uani 1 1 d . U . . .
H48 H -0.066344 1.080116 -0.396247 0.040 Uiso 1 1 calc R . . . .
C49 C -0.0963(3) 1.0874(8) -0.4470(4) 0.033 Uani 1 1 d . U . . .
H49A H -0.102642 1.033612 -0.445594 0.040 Uiso 1 1 calc R . . . .
H49B H -0.114243 1.118240 -0.454485 0.040 Uiso 1 1 calc R . . . .
C50 C -0.1611(3) 0.9722(7) -0.3431(4) 0.027 Uani 1 1 d . U . . .
H50 H -0.182477 0.965320 -0.352669 0.032 Uiso 1 1 calc R . . . .
C51 C -0.0984(3) 0.6058(7) -0.4308(4) 0.024 Uani 1 1 d . U . . .
H51A H -0.078125 0.583468 -0.427681 0.029 Uiso 1 1 calc R . . . .
H51B H -0.112613 0.564418 -0.438202 0.029 Uiso 1 1 calc R . . . .
C52 C -0.0201(3) 0.4802(7) -0.4368(4) 0.025 Uani 1 1 d . U . . .
H52A H 0.001112 0.494694 -0.439598 0.030 Uiso 1 1 calc R . . . .
H52B H -0.021601 0.424626 -0.440961 0.030 Uiso 1 1 calc R . . . .
C53 C -0.0184(3) 0.4786(7) -0.3202(4) 0.025 Uani 1 1 d . U . . .
H53 H -0.017419 0.533357 -0.312070 0.030 Uiso 1 1 calc R . . . .
C54 C 0.0686(3) 0.6310(7) -0.4440(4) 0.024 Uani 1 1 d . U . . .
H54A H 0.049376 0.635441 -0.459974 0.029 Uiso 1 1 calc R . . . .
H54B H 0.076577 0.682771 -0.438919 0.029 Uiso 1 1 calc R . . . .
C55 C 0.0638(3) 0.5911(7) -0.4039(4) 0.022 Uani 1 1 d . U . . .
H55 H 0.047723 0.618040 -0.389247 0.026 Uiso 1 1 calc R . . . .
C56 C 0.0452(2) 0.4709(7) -0.3818(4) 0.022 Uani 1 1 d . U . . .
H56 H 0.038695 0.419577 -0.391727 0.026 Uiso 1 1 calc R . . . .
C57 C 0.0100(3) 1.1894(8) -0.3931(5) 0.034 Uani 1 1 d . U . . .
H57 H 0.011943 1.133371 -0.388528 0.041 Uiso 1 1 calc R . . . .
C58 C -0.0009(3) 1.2039(9) -0.4353(5) 0.041 Uani 1 1 d . U . . .
H58A H 0.012972 1.179401 -0.454067 0.049 Uiso 1 1 calc R . . . .
H58B H -0.020679 1.179484 -0.439578 0.049 Uiso 1 1 calc R . . . .
C59 C -0.0092(3) 1.2235(8) -0.3607(4) 0.032 Uani 1 1 d . U . . .
H59 H -0.012683 1.278479 -0.366924 0.038 Uiso 1 1 calc R . . . .
C60 C 0.0066(3) 1.2161(8) -0.3193(5) 0.036 Uani 1 1 d . U . . .
H60 H 0.007262 1.161001 -0.311931 0.043 Uiso 1 1 calc R . . . .
C61 C 0.0375(3) 1.2448(8) -0.3188(5) 0.035 Uani 1 1 d . U . . .
H61 H 0.036288 1.300850 -0.323493 0.042 Uiso 1 1 calc R . . . .
C62 C 0.1213(3) 1.0128(7) -0.3013(4) 0.032 Uani 1 1 d . U . . .
H62 H 0.136619 1.051676 -0.292772 0.038 Uiso 1 1 calc R . . . .
C63 C 0.0897(3) 1.0515(8) -0.3056(4) 0.033 Uani 1 1 d . U . . .
H63 H 0.074255 1.011379 -0.311468 0.040 Uiso 1 1 calc R . . . .
C64 C 0.1389(3) 0.6450(7) -0.1762(4) 0.027 Uani 1 1 d . U . . .
H64 H 0.153679 0.602294 -0.174198 0.032 Uiso 1 1 calc R . . . .
C65 C 0.1342(3) 0.8810(7) -0.1711(4) 0.027 Uani 1 1 d . U . . .
H65 H 0.112210 0.888310 -0.176931 0.032 Uiso 1 1 calc R . . . .
C66 C 0.1489(3) 0.9577(7) -0.1632(4) 0.028 Uani 1 1 d . U . . .
H66 H 0.170966 0.948772 -0.159502 0.034 Uiso 1 1 calc R . . . .
C67 C 0.1382(3) 0.9933(8) -0.1235(4) 0.032 Uani 1 1 d . U . . .
H67 H 0.150847 1.039068 -0.117187 0.039 Uiso 1 1 calc R . . . .
C68 C 0.1305(3) 0.8274(7) -0.0575(4) 0.029 Uani 1 1 d . U . . .
H68A H 0.121736 0.776057 -0.061123 0.034 Uiso 1 1 calc R . . . .
H68B H 0.152144 0.821644 -0.050579 0.034 Uiso 1 1 calc R . . . .
C69 C 0.0957(3) 0.5880(8) -0.0673(4) 0.029 Uani 1 1 d . U . . .
H69A H 0.076183 0.561839 -0.070571 0.035 Uiso 1 1 calc R . . . .
H69B H 0.111105 0.549603 -0.059573 0.035 Uiso 1 1 calc R . . . .
C70 C 0.0438(3) 0.4400(8) -0.1842(4) 0.032 Uani 1 1 d . U . . .
H70 H 0.042949 0.383260 -0.184165 0.039 Uiso 1 1 calc R . . . .
C71 C 0.0215(3) 0.4813(8) -0.1059(4) 0.030 Uani 1 1 d . U . . .
H71 H 0.023775 0.537859 -0.105800 0.036 Uiso 1 1 calc R . . . .
C72 C 0.0117(3) 0.4550(9) -0.0646(4) 0.037 Uani 1 1 d . U . . .
H72A H -0.008892 0.472712 -0.060238 0.044 Uiso 1 1 calc R . . . .
H72B H 0.011926 0.398841 -0.063370 0.044 Uiso 1 1 calc R . . . .
C73 C 0.0908(3) 1.1353(8) -0.1617(4) 0.034 Uani 1 1 d . U . . .
H73 H 0.073588 1.105647 -0.174112 0.041 Uiso 1 1 calc R . . . .
C74 C 0.1023(3) 1.0968(8) -0.1224(4) 0.033 Uani 1 1 d . U . . .
H74 H 0.120855 1.122850 -0.111451 0.040 Uiso 1 1 calc R . . . .
C75 C 0.0777(3) 1.0998(8) -0.0905(5) 0.037 Uani 1 1 d . U . . .
H75 H 0.059801 1.072604 -0.102606 0.044 Uiso 1 1 calc R . . . .
C76 C 0.0572(3) 1.2136(9) -0.1208(5) 0.041 Uani 1 1 d . U . . .
H76 H 0.051345 1.266947 -0.114303 0.049 Uiso 1 1 calc R . . . .
C77 C 0.0806(3) 1.2154(8) -0.1521(5) 0.038 Uani 1 1 d . U . . .
H77 H 0.098271 1.244353 -0.140542 0.045 Uiso 1 1 calc R . . . .
C78 C 0.0038(3) 1.2139(9) -0.1351(5) 0.039 Uani 1 1 d . U . . .
H78 H 0.007275 1.268146 -0.127133 0.047 Uiso 1 1 calc R . . . .
C79 C 0.0838(3) 1.0684(9) -0.0488(5) 0.040 Uani 1 1 d . U . . .
H79A H 0.065734 1.072569 -0.032597 0.048 Uiso 1 1 calc R . . . .
H79B H 0.089349 1.014016 -0.050603 0.048 Uiso 1 1 calc R . . . .
C80 C -0.1349(3) 0.9762(8) -0.1606(4) 0.032 Uani 1 1 d . U . . .
H80 H -0.156320 0.959410 -0.162213 0.038 Uiso 1 1 calc R . . . .
C81 C -0.1296(3) 1.0211(8) -0.1981(5) 0.037 Uani 1 1 d . U . . .
H81 H -0.145228 1.061448 -0.201225 0.044 Uiso 1 1 calc R . . . .
C82 C -0.0979(3) 1.0598(8) -0.1950(5) 0.037 Uani 1 1 d . U . . .
H82 H -0.081852 1.020303 -0.195544 0.045 Uiso 1 1 calc R . . . .
C83 C -0.0955(3) 1.1028(8) -0.1561(5) 0.037 Uani 1 1 d . U . . .
H83 H -0.109955 1.146092 -0.156488 0.044 Uiso 1 1 calc R . . . .
C84 C -0.1004(3) 1.0502(8) -0.1196(4) 0.034 Uani 1 1 d . U . . .
H84 H -0.085820 1.007208 -0.119697 0.040 Uiso 1 1 calc R . . . .
C85 C -0.0985(3) 1.0895(8) -0.0784(5) 0.039 Uani 1 1 d . U . . .
H85A H -0.078310 1.111824 -0.073743 0.047 Uiso 1 1 calc R . . . .
H85B H -0.113314 1.131243 -0.078039 0.047 Uiso 1 1 calc R . . . .
C86 C -0.0882(3) 0.5319(7) -0.1662(4) 0.025 Uani 1 1 d . U . . .
H86 H -0.071708 0.558986 -0.179792 0.030 Uiso 1 1 calc R . . . .
C87 C -0.1463(3) 0.7152(7) -0.1738(4) 0.024 Uani 1 1 d . U . . .
H87 H -0.167902 0.725647 -0.169152 0.028 Uiso 1 1 calc R . . . .
C88 C -0.0151(3) 1.1771(9) -0.1043(5) 0.042 Uani 1 1 d . U . . .
H88 H -0.017576 1.121987 -0.111017 0.050 Uiso 1 1 calc R . . . .
C89 C -0.0036(4) 1.1851(10) -0.0617(5) 0.049 Uani 1 1 d . U . . .
H89A H -0.016843 1.158241 -0.043069 0.058 Uiso 1 1 calc R . . . .
H89B H 0.016680 1.162439 -0.058621 0.058 Uiso 1 1 calc R . . . .
C90 C -0.0115(3) 1.2114(9) -0.1762(5) 0.040 Uani 1 1 d . U . . .
H90 H -0.012902 1.157530 -0.185782 0.048 Uiso 1 1 calc R . . . .
C91 C -0.0418(3) 1.2442(9) -0.1752(5) 0.045 Uani 1 1 d . U . . .
H91 H -0.039728 1.299221 -0.168042 0.053 Uiso 1 1 calc R . . . .
C92 C 0.0130(3) 0.4714(9) -0.1801(4) 0.034 Uani 1 1 d . U . . .
H92 H 0.012145 0.526407 -0.187576 0.040 Uiso 1 1 calc R . . . .
C93 C -0.0600(4) 1.2075(9) -0.1439(5) 0.042 Uani 1 1 d . U . . .
H93 H -0.079728 1.233997 -0.143015 0.051 Uiso 1 1 calc R . . . .
C94 C -0.0703(3) 0.5798(7) -0.0979(4) 0.027 Uani 1 1 d . U . . .
H94 H -0.052995 0.605293 -0.110519 0.032 Uiso 1 1 calc R . . . .
C95 C -0.0768(3) 0.6195(8) -0.0584(4) 0.032 Uani 1 1 d . U . . .
H95A H -0.059058 0.616104 -0.039248 0.038 Uiso 1 1 calc R . . . .
H95B H -0.080943 0.673920 -0.063766 0.038 Uiso 1 1 calc R . . . .
C96 C -0.0001(3) 0.4582(7) -0.1399(4) 0.026 Uani 1 1 d . U . . .
H96 H -0.004192 0.402608 -0.137147 0.032 Uiso 1 1 calc R . . . .
O37W O -0.1242(3) 0.4258(9) -0.0195(4) 0.070 Uani 1 1 d . U . . .
H37A H -0.131929 0.382906 -0.027785 0.104 Uiso 1 1 d G . . . .
H37B H -0.136318 0.442233 -0.001363 0.104 Uiso 1 1 d G . . . .
O38W O 0.0765(6) 1.2838(17) 0.0337(8) 0.069 Uani 0.5 1 d . U P . .
O39W O -0.3536(4) 0.7625(12) -0.5139(7) 0.040 Uani 0.5 1 d . U P A 2
O135 O 0.0327(3) 0.4868(10) -0.0323(5) 0.075 Uani 1 1 d . U . . .

loop_
_atom_site_aniso_label
_atom_site_aniso_U_11
_atom_site_aniso_U_22
_atom_site_aniso_U_33
_atom_site_aniso_U_23
_atom_site_aniso_U_13
_atom_site_aniso_U_12
Mo1 0.011 0.009 0.016 0.001 0.002 0.000
Mo2 0.008 0.009 0.031 0.004 0.003 0.000
Mo3 0.009 0.008 0.022 -0.001 0.005 0.000
Mo4 0.014 0.010 0.029 -0.003 0.004 -0.001
Mo5 0.018 0.010 0.025 -0.004 0.006 -0.004
Mo6 0.015 0.009 0.023 -0.002 0.001 0.002
Mo7 0.006 0.012 0.029 -0.003 0.002 0.000
Mo8 0.010 0.017 0.017 0.000 0.001 -0.004
Mo9 0.014 0.007 0.017 -0.001 0.002 -0.003
Mo10 0.013 0.008 0.030 0.000 0.004 0.001
Mo11 0.013 0.016 0.023 -0.005 0.004 -0.006
Mo12 0.019 0.017 0.028 0.006 0.009 0.001
Mo13 0.016 0.014 0.021 0.002 -0.001 -0.004
Mo14 0.008 0.008 0.033 -0.002 0.000 -0.001
Mo15 0.013 0.010 0.022 -0.003 0.000 0.003
Mo16 0.012 0.017 0.024 0.002 0.000 0.000
Mo17 0.022 0.008 0.022 0.001 0.006 0.002
Mo18 0.013 0.020 0.027 -0.007 0.002 0.002
Mo19 0.024 0.017 0.028 0.007 0.008 0.007
Mo20 0.019 0.025 0.027 0.000 0.005 0.006
P1 0.014 0.012 0.017 -0.001 0.004 -0.003
P2 0.013 0.014 0.017 0.000 0.003 -0.001
P3 0.009 0.009 0.017 -0.002 0.001 0.001
P4 0.011 0.007 0.019 0.001 0.003 0.001
P5 0.015 0.012 0.017 -0.001 0.002 0.000
P6 0.019 0.009 0.018 -0.001 0.003 0.000
P7 0.021 0.023 0.020 -0.001 0.005 0.002
P8 0.023 0.020 0.019 0.003 0.003 0.004
Na1 0.026 0.013 0.026 0.001 0.004 -0.003
Na2 0.014 0.016 0.036 -0.005 0.006 0.001
Na3 0.020 0.020 0.041 0.007 0.004 -0.002
Na4 0.025 0.012 0.025 -0.003 0.002 0.000
Na5 0.025 0.018 0.021 -0.001 0.004 0.003
Na6 0.019 0.024 0.024 0.002 -0.001 -0.002
Na7 0.027 0.038 0.033 0.001 0.000 -0.004
Na8 0.041 0.024 0.040 -0.002 0.006 0.013
Na9 0.030 0.043 0.033 0.013 0.012 0.007
Na10 0.039 0.027 0.033 -0.005 0.010 -0.005
Na11 0.047 0.016 0.039 -0.005 -0.021 0.006
Na12 0.033 0.044 0.043 0.003 0.012 0.011
Na13 0.063 0.023 0.035 -0.001 0.015 -0.002
Na14 0.068 0.026 0.032 0.001 0.005 -0.004
Na15 0.073 0.026 0.040 0.005 -0.012 -0.017
Na16 0.071 0.038 0.025 -0.001 -0.003 0.021
Na17 0.066 0.039 0.042 -0.004 0.005 -0.001
Na18 0.055 0.027 0.045 -0.001 0.004 -0.002
Na19 0.075 0.036 0.059 0.011 0.008 0.027
Na20 0.032 0.039 0.074 -0.017 0.013 -0.008
Na21 0.072 0.054 0.056 -0.007 0.007 -0.015
Na22 0.074 0.071 0.072 0.000 0.001 0.000
Na23 0.063 0.065 0.130 0.027 0.010 0.004
O1 0.016 0.018 0.025 0.000 0.001 -0.003
O1W 0.041 0.029 0.039 -0.005 -0.012 0.005
O2 0.016 0.023 0.025 0.001 0.002 -0.004
O2W 0.030 0.024 0.031 -0.001 0.000 -0.001
O3 0.012 0.018 0.026 -0.003 0.000 -0.002
O3W 0.026 0.019 0.034 0.000 0.003 0.002
O4 0.012 0.013 0.021 -0.005 0.001 -0.002
O4W 0.033 0.035 0.041 0.003 -0.001 -0.005
O5 0.021 0.011 0.020 0.002 0.002 -0.003
O5W 0.031 0.019 0.031 -0.001 -0.001 0.003
O6 0.021 0.011 0.021 0.002 0.001 -0.001
O6W 0.037 0.027 0.037 -0.005 -0.004 0.007
O7 0.025 0.011 0.024 -0.001 0.004 -0.001
O7W 0.036 0.045 0.034 -0.011 -0.005 0.008
O8 0.014 0.010 0.022 0.001 0.003 0.003
O8W 0.061 0.040 0.046 -0.001 -0.003 -0.012
O9 0.011 0.009 0.023 0.000 0.002 0.000
O9W 0.058 0.037 0.061 0.011 0.010 0.006
O10 0.017 0.013 0.028 -0.002 0.008 0.000
O10W 0.034 0.024 0.042 -0.006 0.004 0.001
O11 0.011 0.018 0.028 0.002 0.003 -0.002
O11W 0.042 0.035 0.048 0.002 0.005 0.000
O12 0.014 0.013 0.026 -0.001 0.002 0.002
O12W 0.059 0.054 0.063 -0.004 0.025 0.002
O13 0.014 0.009 0.038 -0.003 0.000 0.000
O13W 0.033 0.037 0.042 -0.005 0.007 0.001
O14 0.020 0.013 0.038 0.000 0.004 -0.004
O14W 0.034 0.028 0.039 0.002 -0.001 -0.002
O15 0.015 0.009 0.029 -0.006 0.000 -0.001
O15W 0.040 0.032 0.045 0.002 0.004 0.004
O16 0.010 0.013 0.026 -0.003 0.003 0.003
O16W 0.029 0.019 0.038 -0.002 -0.002 -0.001
O17 0.020 0.016 0.028 0.004 0.006 -0.001
O17W 0.022 0.033 0.037 0.001 0.009 -0.002
O18 0.017 0.016 0.029 0.001 0.000 0.002
O18W 0.025 0.024 0.038 -0.003 0.007 -0.004
O19 0.013 0.017 0.029 -0.005 0.002 0.005
O19W 0.051 0.054 0.069 -0.014 -0.010 0.005
O20 0.013 0.011 0.025 -0.002 0.001 0.002
O20W 0.024 0.029 0.031 -0.012 -0.004 0.007
O21 0.015 0.013 0.019 -0.001 0.002 0.002
O21W 0.063 0.071 0.078 0.004 0.023 -0.002
O22 0.018 0.010 0.026 -0.002 0.004 0.000
O22W 0.027 0.036 0.042 -0.003 0.003 -0.006
O23 0.021 0.013 0.022 -0.001 0.002 -0.001
O23W 0.040 0.055 0.038 -0.002 0.001 -0.016
O24 0.021 0.018 0.031 -0.002 0.004 0.000
O24W 0.033 0.047 0.036 0.003 0.004 -0.007
O25 0.018 0.017 0.028 -0.004 0.006 -0.008
O25W 0.015 0.018 0.021 0.002 0.004 -0.004
O26 0.023 0.023 0.031 -0.007 0.003 -0.001
O26W 0.021 0.016 0.025 0.002 0.003 0.000
O27 0.018 0.030 0.035 -0.004 0.000 -0.006
O27W 0.023 0.024 0.030 -0.006 0.002 -0.001
O28 0.017 0.018 0.029 -0.007 0.003 -0.003
O28W 0.024 0.020 0.025 0.002 0.004 0.000
O29 0.018 0.017 0.023 -0.003 0.004 -0.003
O29W 0.023 0.016 0.030 -0.001 0.005 0.000
O30 0.012 0.015 0.023 -0.001 0.005 -0.002
O30W 0.031 0.024 0.033 -0.001 0.005 0.001
O31 0.018 0.013 0.023 -0.003 0.005 -0.004
O31W 0.024 0.015 0.022 -0.001 0.002 0.002
O32 0.024 0.018 0.033 0.000 0.002 -0.001
O32W 0.040 0.026 0.028 -0.003 0.010 -0.003
O33 0.013 0.015 0.026 0.000 0.004 -0.001
O33W 0.035 0.035 0.036 0.012 -0.007 -0.007
O34 0.015 0.013 0.026 -0.002 0.004 -0.004
O34W 0.091 0.046 0.046 -0.003 0.006 0.012
O35 0.014 0.018 0.035 0.006 0.006 0.000
O35W 0.054 0.049 0.054 0.010 0.008 0.013
O36 0.014 0.012 0.024 0.001 0.001 0.001
O36W 0.053 0.050 0.078 0.031 0.002 -0.003
O37 0.021 0.014 0.021 0.002 0.003 -0.001
O38 0.013 0.016 0.023 0.003 0.004 0.001
O40W 0.057 0.049 0.070 0.001 0.017 0.000
O39 0.019 0.014 0.024 0.000 0.005 0.000
O40 0.016 0.018 0.026 -0.001 0.003 -0.002
O41 0.017 0.016 0.024 -0.004 0.005 -0.002
O42 0.014 0.016 0.025 -0.003 0.006 -0.005
O43 0.016 0.022 0.024 0.002 0.000 -0.001
O44 0.014 0.016 0.035 -0.002 -0.003 0.002
O45 0.014 0.015 0.038 0.001 -0.001 0.001
O46 0.020 0.021 0.030 -0.003 0.003 0.005
O47 0.022 0.014 0.029 0.003 0.003 0.003
O48 0.022 0.017 0.024 -0.002 -0.002 0.001
O49 0.023 0.014 0.022 0.003 0.002 -0.001
O50 0.022 0.012 0.025 -0.002 0.004 0.001
O51 0.023 0.013 0.026 0.001 0.001 0.002
O52 0.020 0.017 0.026 -0.004 0.001 -0.002
O53 0.018 0.015 0.024 0.001 -0.001 0.001
O54 0.020 0.010 0.024 -0.001 0.004 -0.001
O55 0.022 0.016 0.028 -0.003 0.006 -0.001
O56 0.025 0.016 0.035 -0.002 -0.001 -0.004
O57 0.024 0.016 0.032 0.001 0.009 -0.003
O58 0.019 0.012 0.024 -0.001 0.004 0.003
O59 0.028 0.016 0.031 -0.001 0.008 0.005
O60 0.031 0.018 0.030 0.001 0.000 0.000
O61 0.020 0.018 0.025 0.001 0.002 -0.001
O62 0.025 0.014 0.024 0.001 0.004 0.001
O63 0.019 0.033 0.032 0.003 0.003 0.008
O64 0.020 0.016 0.027 -0.002 0.004 0.000
O65 0.019 0.015 0.030 0.000 0.002 0.004
O66 0.026 0.014 0.029 0.003 0.001 -0.001
O67 0.029 0.024 0.031 0.005 -0.008 -0.012
O68 0.026 0.014 0.025 0.001 0.005 0.002
O69 0.021 0.020 0.030 0.000 0.001 -0.003
O70 0.028 0.030 0.032 0.000 0.005 0.006
O71 0.032 0.022 0.043 -0.002 0.007 0.000
O72 0.025 0.021 0.036 0.000 0.004 0.002
O73 0.030 0.028 0.036 -0.001 0.005 0.001
O74 0.028 0.029 0.033 0.003 0.003 0.005
O75 0.030 0.022 0.033 0.002 0.008 0.002
O76 0.028 0.021 0.035 0.008 0.005 0.005
O77 0.031 0.024 0.032 0.000 0.008 0.006
O78 0.025 0.026 0.028 -0.001 0.002 0.005
O79 0.021 0.031 0.045 -0.002 0.011 -0.002
O80 0.028 0.027 0.031 -0.002 0.005 0.003
O81 0.031 0.022 0.030 0.004 0.005 -0.009
O82 0.049 0.031 0.029 -0.005 -0.001 0.005
O83 0.032 0.024 0.040 0.001 0.003 0.002
O84 0.035 0.024 0.035 -0.001 0.007 0.006
O85 0.033 0.026 0.038 0.001 -0.002 0.002
O86 0.025 0.021 0.034 0.004 0.006 0.000
O87 0.032 0.041 0.040 0.001 0.002 -0.006
O88 0.031 0.023 0.038 0.001 0.008 -0.001
O89 0.028 0.024 0.031 0.002 0.004 0.003
O90 0.035 0.040 0.041 0.001 0.006 0.011
O91 0.026 0.017 0.030 0.001 0.001 -0.004
O92 0.032 0.037 0.041 0.001 -0.001 0.010
O93 0.023 0.019 0.041 -0.005 0.009 0.001
O94 0.028 0.027 0.041 -0.005 0.008 0.008
O95 0.051 0.025 0.050 -0.004 0.002 0.003
O96 0.043 0.033 0.050 -0.006 0.005 0.005
O97 0.026 0.019 0.038 -0.005 0.006 0.003
O98 0.020 0.022 0.048 -0.007 0.009 0.000
O99 0.024 0.028 0.051 0.000 0.006 0.001
O100 0.020 0.026 0.052 -0.001 0.005 -0.002
O101 0.032 0.053 0.057 0.002 -0.004 -0.005
O102 0.025 0.029 0.056 0.010 0.002 -0.006
O103 0.023 0.033 0.073 -0.011 0.006 0.003
O104 0.024 0.030 0.051 0.000 0.006 -0.004
O105 0.024 0.021 0.042 0.007 0.002 -0.003
O106 0.022 0.020 0.031 0.008 0.001 0.001
O107 0.037 0.046 0.035 0.011 0.009 0.010
O108 0.036 0.017 0.036 0.003 0.000 -0.004
O109 0.024 0.015 0.028 0.002 0.006 0.001
O110 0.020 0.017 0.027 0.005 0.002 0.005
O111 0.047 0.037 0.029 0.000 0.006 0.015
O112 0.019 0.023 0.024 -0.002 0.002 0.005
O113 0.028 0.015 0.023 0.000 0.009 0.003
O114 0.029 0.023 0.029 0.004 0.005 0.005
O115 0.017 0.022 0.024 0.002 0.002 0.000
O116 0.021 0.042 0.028 0.004 -0.001 0.000
O117 0.014 0.025 0.027 0.002 0.004 0.003
O118 0.024 0.033 0.032 0.008 0.005 0.003
O119 0.025 0.053 0.040 0.017 0.004 0.007
O120 0.011 0.026 0.026 0.001 0.003 0.000
O121 0.028 0.030 0.028 0.004 0.003 -0.003
O122 0.020 0.022 0.026 0.003 0.002 0.000
O123 0.021 0.019 0.029 -0.002 0.004 0.002
O124 0.012 0.019 0.027 -0.002 0.001 0.001
O125 0.020 0.023 0.025 0.006 0.003 0.002
O126 0.025 0.020 0.035 -0.002 0.006 -0.004
O127 0.025 0.016 0.034 -0.001 0.005 0.002
O128 0.032 0.023 0.039 -0.006 0.000 0.001
O129 0.034 0.028 0.039 -0.004 -0.002 0.006
O130 0.025 0.023 0.029 0.000 0.001 0.002
O131 0.027 0.024 0.033 -0.004 0.002 0.002
O132 0.020 0.029 0.033 0.005 0.005 0.000
O133 0.019 0.020 0.029 0.000 0.008 0.001
O134 0.026 0.035 0.032 -0.001 0.004 0.003
O136 0.021 0.035 0.040 0.008 0.004 -0.001
O137 0.041 0.067 0.051 -0.008 -0.001 -0.011
O138 0.025 0.065 0.049 -0.016 0.012 -0.009
O139 0.017 0.024 0.033 -0.002 0.005 -0.004
O140 0.055 0.050 0.032 -0.002 0.001 -0.004
O141 0.025 0.032 0.033 -0.009 0.007 -0.005
O142 0.026 0.032 0.033 -0.005 0.006 -0.007
O143 0.019 0.026 0.027 -0.003 0.005 -0.008
O144 0.020 0.021 0.032 -0.001 0.005 -0.004
O145 0.031 0.033 0.034 0.000 0.014 -0.001
O146 0.038 0.032 0.038 0.004 0.009 -0.008
O147 0.049 0.040 0.028 -0.011 0.003 -0.001
O148 0.027 0.027 0.035 0.000 -0.002 -0.004
O149 0.029 0.023 0.039 0.001 0.000 -0.001
O150 0.048 0.042 0.056 0.005 0.000 0.000
O151 0.036 0.041 0.053 0.009 0.005 0.006
O152 0.031 0.032 0.051 0.014 0.001 0.002
O153 0.029 0.026 0.048 0.003 0.003 -0.001
O154 0.043 0.034 0.048 0.004 -0.004 0.001
O155 0.034 0.040 0.064 0.016 0.010 -0.006
O156 0.081 0.074 0.097 0.000 0.011 -0.010
O157 0.046 0.038 0.066 -0.006 0.015 -0.004
O158 0.034 0.026 0.053 0.005 0.012 -0.001
O159 0.057 0.053 0.062 0.018 -0.001 -0.010
O160 0.055 0.046 0.049 0.007 -0.006 -0.007
O161 0.021 0.018 0.035 -0.001 0.006 0.001
O162 0.027 0.021 0.045 0.001 0.010 -0.002
O163 0.038 0.031 0.048 -0.002 0.011 -0.007
O164 0.026 0.025 0.028 0.003 -0.003 -0.001
O165 0.022 0.014 0.030 -0.004 0.001 0.003
O166 0.026 0.022 0.032 -0.002 0.001 0.001
O167 0.021 0.017 0.028 -0.002 0.005 -0.002
O168 0.032 0.039 0.056 -0.009 0.003 0.007
O169 0.027 0.048 0.067 -0.014 0.005 0.002
O170 0.076 0.064 0.062 -0.007 0.010 -0.001
O171 0.047 0.053 0.082 0.035 0.002 -0.002
O172 0.054 0.063 0.070 0.001 -0.006 0.005
C1 0.023 0.024 0.037 -0.006 0.000 0.000
C2 0.021 0.021 0.037 -0.005 0.002 0.001
C3 0.021 0.019 0.036 -0.004 0.006 0.003
C4 0.024 0.018 0.036 -0.003 0.007 0.001
C5 0.016 0.020 0.031 -0.002 0.003 0.002
C6 0.017 0.020 0.029 -0.001 0.004 -0.003
C7 0.017 0.021 0.026 0.002 0.003 0.003
C8 0.012 0.019 0.024 0.002 0.003 0.002
C9 0.023 0.021 0.035 -0.002 0.007 0.001
C10 0.025 0.017 0.040 -0.004 0.002 0.004
C11 0.022 0.022 0.042 -0.006 0.008 0.004
C12 0.022 0.022 0.043 -0.003 0.008 0.004
C13 0.022 0.021 0.044 -0.005 0.006 0.003
C14 0.024 0.023 0.050 -0.007 0.007 0.001
C15 0.021 0.020 0.039 0.006 0.001 0.003
C16 0.021 0.024 0.044 0.008 0.003 0.003
C17 0.019 0.024 0.050 0.003 0.006 -0.001
C18 0.022 0.028 0.053 0.000 0.004 0.000
C19 0.016 0.023 0.025 0.005 0.002 0.003
C20 0.016 0.026 0.027 0.001 0.001 0.005
C21 0.018 0.025 0.026 0.005 0.003 0.005
C22 0.019 0.024 0.028 0.007 0.006 0.005
C23 0.020 0.021 0.026 0.003 0.007 0.004
C24 0.020 0.021 0.026 0.003 0.004 0.008
C25 0.021 0.021 0.022 0.000 0.001 0.002
C26 0.016 0.022 0.026 0.003 0.006 0.005
C27 0.024 0.023 0.028 0.005 0.004 0.006
C28 0.022 0.018 0.031 0.006 0.005 0.001
C29 0.017 0.020 0.033 0.003 0.002 0.006
C30 0.019 0.022 0.033 0.007 -0.001 0.002
C31 0.026 0.024 0.032 0.007 0.006 0.007
C32 0.027 0.024 0.035 -0.002 0.004 -0.002
C33 0.019 0.024 0.033 0.000 0.003 -0.009
C34 0.022 0.026 0.033 -0.002 0.007 -0.006
C35 0.022 0.028 0.033 -0.001 0.006 -0.004
C36 0.024 0.026 0.033 -0.003 0.003 -0.004
C37 0.022 0.028 0.038 -0.003 0.006 -0.001
C38 0.022 0.027 0.031 -0.005 0.006 -0.004
C39 0.022 0.021 0.031 -0.001 0.005 0.002
C40 0.022 0.023 0.031 -0.001 0.005 0.000
C41 0.020 0.021 0.036 0.001 0.006 0.000
C42 0.018 0.019 0.037 0.001 0.006 0.002
C43 0.022 0.021 0.033 -0.001 0.006 0.002
C44 0.024 0.022 0.030 0.002 0.005 0.002
C45 0.021 0.029 0.033 0.000 0.005 0.000
C46 0.025 0.026 0.032 0.001 0.006 0.000
C47 0.024 0.028 0.053 0.002 0.005 -0.001
C48 0.024 0.028 0.047 0.004 0.002 0.002
C49 0.026 0.028 0.046 0.007 0.001 -0.002
C50 0.026 0.018 0.036 0.004 0.002 0.002
C51 0.023 0.025 0.025 -0.001 0.001 0.009
C52 0.019 0.030 0.026 0.004 0.000 0.004
C53 0.017 0.029 0.028 0.004 0.001 0.004
C54 0.023 0.021 0.028 0.002 -0.002 -0.003
C55 0.017 0.020 0.027 0.001 0.004 0.000
C56 0.012 0.026 0.027 0.004 0.004 0.000
C57 0.023 0.029 0.052 -0.005 0.007 -0.001
C58 0.030 0.038 0.054 -0.003 0.004 0.000
C59 0.019 0.027 0.051 -0.004 0.009 0.002
C60 0.025 0.031 0.052 -0.003 0.006 0.004
C61 0.025 0.030 0.051 -0.010 0.003 0.002
C62 0.031 0.022 0.043 -0.004 0.003 0.003
C63 0.031 0.025 0.044 -0.006 0.004 0.004
C64 0.021 0.027 0.034 -0.004 0.007 -0.007
C65 0.022 0.024 0.035 -0.001 0.006 -0.003
C66 0.022 0.025 0.038 0.005 0.002 -0.008
C67 0.032 0.026 0.038 0.003 0.000 -0.003
C68 0.025 0.025 0.036 -0.002 0.004 -0.002
C69 0.023 0.030 0.035 0.001 0.005 -0.007
C70 0.024 0.034 0.039 -0.007 0.006 -0.004
C71 0.023 0.034 0.033 0.000 0.003 -0.004
C72 0.028 0.043 0.040 0.002 0.007 0.002
C73 0.029 0.029 0.045 0.008 0.002 0.001
C74 0.029 0.027 0.044 0.005 0.001 -0.002
C75 0.035 0.029 0.047 0.002 0.001 0.000
C76 0.038 0.032 0.053 0.004 0.001 -0.003
C77 0.030 0.032 0.051 0.008 -0.001 -0.003
C78 0.035 0.030 0.053 0.004 0.006 -0.004
C79 0.038 0.032 0.049 0.002 -0.001 0.001
C80 0.027 0.025 0.042 0.002 0.004 0.000
C81 0.035 0.028 0.047 0.007 0.000 -0.001
C82 0.035 0.030 0.048 0.007 0.006 -0.002
C83 0.033 0.027 0.051 0.006 0.008 0.000
C84 0.031 0.024 0.046 0.002 0.009 -0.001
C85 0.036 0.028 0.053 -0.001 0.012 -0.007
C86 0.023 0.022 0.031 -0.003 0.004 0.003
C87 0.022 0.019 0.030 -0.003 0.007 0.001
C88 0.037 0.033 0.056 0.000 0.009 -0.002
C89 0.046 0.042 0.059 0.000 0.010 -0.006
C90 0.034 0.032 0.054 0.009 0.006 -0.001
C91 0.038 0.033 0.063 0.010 0.008 -0.004
C92 0.025 0.039 0.037 -0.005 0.004 -0.002
C93 0.038 0.030 0.060 0.004 0.011 -0.001
C94 0.024 0.026 0.031 -0.001 0.004 0.002
C95 0.029 0.033 0.035 -0.004 0.004 0.002
C96 0.016 0.025 0.038 -0.002 0.007 -0.003
O37W 0.063 0.082 0.063 -0.030 -0.011 0.018
O38W 0.070 0.077 0.058 0.019 -0.004 -0.010
O39W 0.034 0.034 0.052 -0.003 0.000 -0.003
O135 0.063 0.088 0.075 0.004 -0.001 -0.006

loop_
_atom_type_symbol
_atom_type_description
_atom_type_scat_dispersion_real
_atom_type_scat_dispersion_imag
_atom_type_scat_source
C C 0.0033 0.0016 'International Tables Vol C Tables 4.2.6.8 and 6.1.1.4'
H H 0.0000 0.0000 'International Tables Vol C Tables 4.2.6.8 and 6.1.1.4'
Mo Mo -1.6832 0.6857 'International Tables Vol C Tables 4.2.6.8 and 6.1.1.4'
Na Na 0.0362 0.0249 'International Tables Vol C Tables 4.2.6.8 and 6.1.1.4'
O O 0.0106 0.0060 'International Tables Vol C Tables 4.2.6.8 and 6.1.1.4'
P P 0.1023 0.0942 'International Tables Vol C Tables 4.2.6.8 and 6.1.1.4'

loop_
_geom_angle_atom_site_label_1
_geom_angle_atom_site_label_2
_geom_angle_atom_site_label_3
_geom_angle
_geom_angle_site_symmetry_1
_geom_angle_site_symmetry_3
_geom_angle_publ_flag
Na5 Mo1 Na6 157.79(11) . . ?
O30 Mo1 Na5 95.14(19) . . ?
O30 Mo1 Na6 106.4(2) . . ?
O31 Mo1 Na5 117.7(2) . . ?
O31 Mo1 Na6 75.3(2) . . ?
O31 Mo1 O30 71.8(3) . . ?
O36 Mo1 Na5 151.0(2) . . ?
O36 Mo1 Na6 40.5(2) . . ?
O36 Mo1 O30 71.7(3) . . ?
O36 Mo1 O31 83.4(3) . . ?
O36 Mo1 O39 153.5(3) . . ?
O37 Mo1 Na5 103.7(3) . . ?
O37 Mo1 Na6 55.5(3) . . ?
O37 Mo1 O30 160.6(3) . . ?
O37 Mo1 O31 94.9(3) . . ?
O37 Mo1 O36 93.3(3) . . ?
O37 Mo1 O38 104.9(4) . . ?
O37 Mo1 O39 101.8(3) . . ?
O38 Mo1 Na5 51.7(3) . . ?
O38 Mo1 Na6 121.4(3) . . ?
O38 Mo1 O30 90.4(3) . . ?
O38 Mo1 O31 159.2(3) . . ?
O38 Mo1 O36 101.5(3) . . ?
O38 Mo1 O39 95.6(3) . . ?
O39 Mo1 Na5 44.5(2) . . ?
O39 Mo1 Na6 139.3(2) . . ?
O39 Mo1 O30 88.2(3) . . ?
O39 Mo1 O31 73.8(3) . . ?
O33 Mo2 O30 80.4(3) . . ?
O33 Mo2 O34 72.4(3) . . ?
O33 Mo2 O36 144.7(3) . . ?
O34 Mo2 O30 78.6(3) . . ?
O35 Mo2 O30 91.2(3) . . ?
O35 Mo2 O33 98.2(3) . . ?
O35 Mo2 O34 167.1(3) . . ?
O35 Mo2 O36 103.6(3) . . ?
O36 Mo2 O30 71.8(3) . . ?
O36 Mo2 O34 81.0(3) . . ?
O45 Mo2 O30 162.9(3) . . ?
O45 Mo2 O33 104.1(3) . . ?
O45 Mo2 O34 87.0(3) . . ?
O45 Mo2 O35 104.2(4) . . ?
O45 Mo2 O36 97.1(3) . . ?
O8 Mo3 Na9 144.6(2) . 3_445 ?
O8 Mo3 O9 72.9(3) . . ?
O8 Mo3 O22 81.1(3) . . ?
O9 Mo3 Na9 72.9(2) . 3_445 ?
O10 Mo3 Na9 67.9(3) . 3_445 ?
O10 Mo3 O8 101.9(3) . . ?
O10 Mo3 O9 87.8(3) . . ?
O10 Mo3 O11 104.0(4) . . ?
O10 Mo3 O12 99.1(3) . . ?
O10 Mo3 O22 166.4(3) . . ?
O11 Mo3 Na9 115.0(3) . 3_445 ?
O11 Mo3 O8 100.3(3) . . ?
O11 Mo3 O9 167.5(3) . . ?
O11 Mo3 O12 101.2(3) . . ?
O11 Mo3 O22 88.4(3) . . ?
O12 Mo3 Na9 32.1(2) . 3_445 ?
O12 Mo3 O8 145.1(3) . . ?
O12 Mo3 O9 80.4(3) . . ?
O12 Mo3 O22 72.5(3) . . ?
O22 Mo3 Na9 102.0(2) . 3_445 ?
O22 Mo3 O9 80.3(3) . . ?
O71 Mo4 Na14 123.3(3) . 1_565 ?
O71 Mo4 O83 142.4(4) . . ?
O71 Mo4 O88 86.1(4) . . ?
O71 Mo4 O89 78.3(4) . . ?
O83 Mo4 Na14 43.9(3) . 1_565 ?
O83 Mo4 O88 68.2(3) . . ?
O83 Mo4 O89 73.3(4) . . ?
O84 Mo4 Na14 134.2(3) . 1_565 ?
O84 Mo4 O71 102.0(4) . . ?
O84 Mo4 O83 103.1(4) . . ?
O84 Mo4 O88 86.0(4) . . ?
O84 Mo4 O89 172.4(4) . . ?
O85 Mo4 Na14 63.0(3) . 1_565 ?
O85 Mo4 O71 102.6(4) . . ?
O85 Mo4 O83 98.1(4) . . ?
O85 Mo4 O84 103.8(4) . . ?
O85 Mo4 O88 164.9(4) . . ?
O85 Mo4 O89 83.4(4) . . ?
O88 Mo4 Na14 101.9(2) . 1_565 ?
O89 Mo4 Na14 47.1(2) . 1_565 ?
O89 Mo4 O88 86.5(3) . . ?
O24 Mo5 O25 101.9(4) . . ?
O24 Mo5 O31 168.0(3) . . ?
O24 Mo5 O39 100.9(4) . . ?
O24 Mo5 O41 85.8(3) . . ?
O25 Mo5 O31 83.2(3) . . ?
O25 Mo5 O39 145.6(3) . . ?
O25 Mo5 O41 79.4(3) . . ?
O39 Mo5 O31 70.0(3) . . ?
O39 Mo5 O41 76.9(3) . . ?
O41 Mo5 O31 84.5(3) . . ?
O91 Mo5 O24 102.7(4) . . ?
O91 Mo5 O25 99.6(4) . . ?
O91 Mo5 O31 87.0(3) . . ?
O91 Mo5 O39 100.1(4) . . ?
O91 Mo5 O41 171.5(3) . . ?
O46 Mo6 Na17 128.1(3) . . ?
O46 Mo6 O48 101.3(4) . . ?
O46 Mo6 O49 89.4(3) . . ?
O46 Mo6 O50 168.4(3) . . ?
O46 Mo6 O51 101.2(4) . . ?
O47 Mo6 Na17 30.3(3) . . ?
O47 Mo6 O46 104.0(4) . . ?
O47 Mo6 O48 97.7(4) . . ?
O47 Mo6 O49 165.1(3) . . ?
O47 Mo6 O50 86.8(3) . . ?
O47 Mo6 O51 102.2(4) . . ?
O48 Mo6 Na17 106.5(3) . . ?
O48 Mo6 O49 72.9(3) . . ?
O48 Mo6 O50 81.2(3) . . ?
O49 Mo6 Na17 140.3(2) . . ?
O49 Mo6 O50 80.4(3) . . ?
O50 Mo6 Na17 60.7(2) . . ?
O51 Mo6 Na17 79.3(3) . . ?
O51 Mo6 O48 145.2(3) . . ?
O51 Mo6 O49 81.1(3) . . ?
O51 Mo6 O50 71.8(3) . . ?
O28 Mo7 O34 90.4(3) . . ?
O28 Mo7 O42 72.4(3) . . ?
O32 Mo7 O28 94.6(4) . . ?
O32 Mo7 O33 102.3(4) . . ?
O32 Mo7 O34 87.9(3) . . ?
O32 Mo7 O42 156.4(4) . . ?
O33 Mo7 O28 155.3(3) . . ?
O33 Mo7 O34 72.6(3) . . ?
O33 Mo7 O42 85.4(3) . . ?
O42 Mo7 O34 73.0(3) . . ?
O44 Mo7 O28 98.4(4) . . ?
O44 Mo7 O32 104.2(4) . . ?
O44 Mo7 O33 94.8(4) . . ?
O44 Mo7 O34 164.4(3) . . ?
O44 Mo7 O42 97.3(3) . . ?
O1 Mo8 Na19 55.0(3) . 1_545 ?
O1 Mo8 O2 102.6(4) . . ?
O1 Mo8 O3 101.2(4) . . ?
O1 Mo8 O4 168.1(3) . . ?
O1 Mo8 O5 100.0(3) . . ?
O1 Mo8 O23 82.8(3) . . ?
O2 Mo8 Na19 137.9(3) . 1_545 ?
O2 Mo8 O3 99.9(4) . . ?
O2 Mo8 O4 86.5(3) . . ?
O2 Mo8 O5 101.1(4) . . ?
O2 Mo8 O23 174.6(3) . . ?
O3 Mo8 Na19 58.3(3) . 1_545 ?
O3 Mo8 O4 84.5(3) . . ?
O3 Mo8 O23 78.8(3) . . ?
O4 Mo8 Na19 122.2(2) . 1_545 ?
O5 Mo8 Na19 116.7(2) . 1_545 ?
O5 Mo8 O3 145.9(3) . . ?
O5 Mo8 O4 70.3(3) . . ?
O5 Mo8 O23 77.7(3) . . ?
O23 Mo8 Na19 45.7(2) . 1_545 ?
O23 Mo8 O4 88.1(3) . . ?
O4 Mo9 O9 72.4(3) . . ?
O5 Mo9 O4 73.1(3) . . ?
O5 Mo9 O9 85.2(3) . . ?
O6 Mo9 O4 96.7(3) . . ?
O6 Mo9 O5 100.8(3) . . ?
O6 Mo9 O7 105.4(4) . . ?
O6 Mo9 O8 98.2(3) . . ?
O6 Mo9 O9 165.7(3) . . ?
O7 Mo9 O4 157.2(3) . . ?
O7 Mo9 O5 97.0(4) . . ?
O7 Mo9 O8 100.0(3) . . ?
O7 Mo9 O9 86.6(3) . . ?
O8 Mo9 O4 82.0(3) . . ?
O8 Mo9 O5 150.2(3) . . ?
O8 Mo9 O9 71.5(3) . . ?
O51 Mo10 O50 72.1(3) . . ?
O51 Mo10 O54 82.0(3) . . ?
O51 Mo10 O55 152.0(3) . . ?
O54 Mo10 O50 73.6(3) . . ?
O55 Mo10 O50 88.4(3) . . ?
O55 Mo10 O54 73.1(3) . . ?
O56 Mo10 O50 165.5(3) . . ?
O56 Mo10 O51 96.7(4) . . ?
O56 Mo10 O54 96.3(3) . . ?
O56 Mo10 O55 98.7(4) . . ?
O57 Mo10 O50 86.5(3) . . ?
O57 Mo10 O51 102.3(4) . . ?
O57 Mo10 O54 157.3(4) . . ?
O57 Mo10 O55 96.1(4) . . ?
O57 Mo10 O56 105.2(4) . . ?
O25 Mo11 Na12 105.5(3) . . ?
O25 Mo11 O28 146.1(3) . . ?
O25 Mo11 O29 80.6(3) . . ?
O25 Mo11 O42 84.0(3) . . ?
O26 Mo11 Na12 48.9(3) . . ?
O26 Mo11 O25 103.5(4) . . ?
O26 Mo11 O27 102.7(4) . . ?
O26 Mo11 O28 100.7(4) . . ?
O26 Mo11 O29 84.3(3) . . ?
O26 Mo11 O42 166.8(3) . . ?
O27 Mo11 Na12 146.5(3) . . ?
O27 Mo11 O25 98.0(4) . . ?
O27 Mo11 O28 99.5(4) . . ?
O27 Mo11 O29 173.0(3) . . ?
O27 Mo11 O42 86.8(3) . . ?
O28 Mo11 Na12 73.7(3) . . ?
O28 Mo11 O29 78.5(3) . . ?
O28 Mo11 O42 68.3(3) . . ?
O29 Mo11 Na12 39.7(2) . . ?
O29 Mo11 O42 86.2(3) . . ?
O42 Mo11 Na12 118.9(2) . . ?
O80 Mo12 Na14 139.6(3) . 1_565 ?
O80 Mo12 O83 149.7(4) . . ?
O80 Mo12 O86 71.1(3) . . ?
O80 Mo12 O88 83.4(4) . . ?
O81 Mo12 Na14 64.8(3) . 1_565 ?
O81 Mo12 O80 100.6(4) . . ?
O81 Mo12 O83 98.1(4) . . ?
O81 Mo12 O86 85.8(4) . . ?
O81 Mo12 O88 155.4(4) . . ?
O82 Mo12 Na14 123.6(3) . 1_565 ?
O82 Mo12 O80 95.9(4) . . ?
O82 Mo12 O81 104.1(4) . . ?
O82 Mo12 O83 102.3(4) . . ?
O82 Mo12 O86 165.2(4) . . ?
O82 Mo12 O88 99.6(4) . . ?
O83 Mo12 Na14 36.7(3) . 1_565 ?
O83 Mo12 O86 86.9(3) . . ?
O83 Mo12 O88 70.0(4) . . ?
O86 Mo12 Na14 70.4(2) . 1_565 ?
O88 Mo12 Na14 96.3(3) . 1_565 ?
O88 Mo12 O86 72.4(3) . . ?
O53 Mo13 O62 85.0(3) . . ?
O58 Mo13 O53 80.3(3) . . ?
O58 Mo13 O61 146.7(3) . . ?
O58 Mo13 O62 84.7(3) . . ?
O60 Mo13 O53 168.3(3) . . ?
O60 Mo13 O58 98.9(4) . . ?
O60 Mo13 O61 97.8(4) . . ?
O60 Mo13 O62 83.3(3) . . ?
O61 Mo13 O53 77.5(3) . . ?
O61 Mo13 O62 68.8(3) . . ?
O66 Mo13 O53 88.5(3) . . ?
O66 Mo13 O58 102.5(4) . . ?
O66 Mo13 O60 102.9(4) . . ?
O66 Mo13 O61 101.5(4) . . ?
O66 Mo13 O62 169.4(3) . . ?
Na9 Mo14 Na8 102.69(12) 3_445 3_445 ?
O12 Mo14 Na8 75.6(2) . 3_445 ?
O12 Mo14 Na9 36.9(2) . 3_445 ?
O12 Mo14 O16 82.1(3) . . ?
O12 Mo14 O22 70.6(3) . . ?
O13 Mo14 Na8 29.9(3) . 3_445 ?
O13 Mo14 Na9 112.8(3) . 3_445 ?
O13 Mo14 O12 98.6(3) . . ?
O13 Mo14 O15 100.8(3) . . ?
O13 Mo14 O16 159.2(3) . . ?
O13 Mo14 O22 88.9(3) . . ?
O14 Mo14 Na8 125.0(3) . 3_445 ?
O14 Mo14 Na9 55.9(3) . 3_445 ?
O14 Mo14 O12 92.1(4) . . ?
O14 Mo14 O13 105.8(4) . . ?
O14 Mo14 O15 101.1(4) . . ?
O14 Mo14 O16 94.8(3) . . ?
O14 Mo14 O22 159.1(3) . . ?
O15 Mo14 Na8 114.3(2) . 3_445 ?
O15 Mo14 Na9 143.0(2) . 3_445 ?
O15 Mo14 O12 152.4(3) . . ?
O15 Mo14 O16 72.8(3) . . ?
O15 Mo14 O22 90.3(3) . . ?
O16 Mo14 Na8 134.3(2) . 3_445 ?
O16 Mo14 Na9 80.2(2) . 3_445 ?
O16 Mo14 O22 71.7(3) . . ?
O22 Mo14 Na8 63.4(2) . 3_445 ?
O22 Mo14 Na9 104.9(2) . 3_445 ?
Na11 Mo15 Na19 149.79(13) 1_545 1_545 ?
O3 Mo15 Na11 132.1(3) . 1_545 ?
O3 Mo15 Na19 49.1(3) . 1_545 ?
O3 Mo15 O16 84.8(3) . . ?
O3 Mo15 O20 80.0(3) . . ?
O15 Mo15 Na11 64.5(2) . 1_545 ?
O15 Mo15 Na19 133.7(3) . 1_545 ?
O15 Mo15 O3 148.2(3) . . ?
O15 Mo15 O16 70.5(3) . . ?
O15 Mo15 O20 78.3(3) . . ?
O16 Mo15 Na11 134.2(2) . 1_545 ?
O16 Mo15 Na19 72.4(2) . 1_545 ?
O18 Mo15 Na11 110.5(3) . 1_545 ?
O18 Mo15 Na19 49.0(3) . 1_545 ?
O18 Mo15 O3 96.4(4) . . ?
O18 Mo15 O15 101.3(4) . . ?
O18 Mo15 O16 85.9(3) . . ?
O18 Mo15 O20 170.7(3) . . ?
O19 Mo15 Na11 34.5(3) . 1_545 ?
O19 Mo15 Na19 119.7(3) . 1_545 ?
O19 Mo15 O3 102.7(3) . . ?
O19 Mo15 O15 99.0(3) . . ?
O19 Mo15 O16 167.9(3) . . ?
O19 Mo15 O18 102.5(4) . . ?
O19 Mo15 O20 86.7(3) . . ?
O20 Mo15 Na11 77.9(2) . 1_545 ?
O20 Mo15 Na19 124.9(2) . 1_545 ?
O20 Mo15 O16 85.3(3) . . ?
O48 Mo16 O49 71.0(3) . . ?
O48 Mo16 O61 152.6(3) . . ?
O48 Mo16 O62 83.1(3) . . ?
O61 Mo16 O49 89.0(3) . . ?
O61 Mo16 O62 72.8(3) . . ?
O62 Mo16 O49 72.0(3) . . ?
O63 Mo16 O48 101.1(4) . . ?
O63 Mo16 O49 86.9(3) . . ?
O63 Mo16 O61 96.1(4) . . ?
O63 Mo16 O62 156.1(4) . . ?
O67 Mo16 O48 95.4(4) . . ?
O67 Mo16 O49 163.4(4) . . ?
O67 Mo16 O61 100.4(4) . . ?
O67 Mo16 O62 97.6(4) . . ?
O67 Mo16 O63 105.4(4) . . ?
O55 Mo17 O54 69.5(3) . . ?
O55 Mo17 O68 76.9(3) . . ?
O58 Mo17 O54 83.7(3) . . ?
O58 Mo17 O55 145.6(3) . . ?
O58 Mo17 O68 80.1(3) . . ?
O59 Mo17 O54 167.2(3) . . ?
O59 Mo17 O55 100.9(4) . . ?
O59 Mo17 O58 101.5(4) . . ?
O59 Mo17 O65 103.0(4) . . ?
O59 Mo17 O68 83.4(3) . . ?
O65 Mo17 O54 87.1(3) . . ?
O65 Mo17 O55 97.6(4) . . ?
O65 Mo17 O58 102.3(4) . . ?
O65 Mo17 O68 172.4(3) . . ?
O68 Mo17 O54 86.1(3) . . ?
O69 Mo18 O70 103.1(4) . . ?
O69 Mo18 O71 99.6(4) . . ?
O69 Mo18 O72 85.7(4) . . ?
O69 Mo18 O73 171.6(4) . . ?
O69 Mo18 O74 100.6(4) . . ?
O70 Mo18 O71 100.5(4) . . ?
O70 Mo18 O72 168.4(4) . . ?
O70 Mo18 O73 84.7(4) . . ?
O70 Mo18 O74 99.5(4) . . ?
O71 Mo18 O72 85.2(4) . . ?
O71 Mo18 O73 81.6(4) . . ?
O71 Mo18 O74 147.3(4) . . ?
O73 Mo18 O72 86.2(3) . . ?
O74 Mo18 O72 71.1(3) . . ?
O74 Mo18 O73 74.8(4) . . ?
O72 Mo19 O78 72.3(3) . . ?
O74 Mo19 O72 74.0(3) . . ?
O74 Mo19 O77 151.1(4) . . ?
O74 Mo19 O78 87.2(3) . . ?
O75 Mo19 O72 94.5(4) . . ?
O75 Mo19 O74 101.3(4) . . ?
O75 Mo19 O76 106.4(4) . . ?
O75 Mo19 O77 97.3(4) . . ?
O75 Mo19 O78 161.9(4) . . ?
O76 Mo19 O72 158.4(4) . . ?
O76 Mo19 O74 95.8(4) . . ?
O76 Mo19 O77 100.0(4) . . ?
O76 Mo19 O78 88.4(4) . . ?
O77 Mo19 O72 82.7(3) . . ?
O77 Mo19 O78 69.4(3) . . ?
O77 Mo20 O78 73.7(3) . . ?
O77 Mo20 O80 147.3(4) . . ?
O77 Mo20 O86 82.8(3) . . ?
O79 Mo20 O77 96.8(4) . . ?
O79 Mo20 O78 166.9(4) . . ?
O79 Mo20 O80 103.4(4) . . ?
O79 Mo20 O86 89.8(4) . . ?
O79 Mo20 O92 102.8(5) . . ?
O80 Mo20 O78 81.6(3) . . ?
O80 Mo20 O86 72.0(3) . . ?
O86 Mo20 O78 80.1(3) . . ?
O92 Mo20 O77 102.8(4) . . ?
O92 Mo20 O78 88.4(4) . . ?
O92 Mo20 O80 97.4(4) . . ?
O92 Mo20 O86 165.3(4) . . ?
O30 P1 O41 110.8(4) . . ?
O30 P1 O42 112.4(4) . . ?
O30 P1 O43 110.3(4) . . ?
O41 P1 O42 106.7(4) . . ?
O41 P1 O43 110.6(5) . . ?
O43 P1 O42 106.0(4) . . ?
O29 P2 Na6 148.6(3) . . ?
O29 P2 O31 108.2(4) . . ?
O29 P2 O34 110.5(4) . . ?
O29 P2 O40 110.4(4) . . ?
O31 P2 Na6 88.0(3) . . ?
O34 P2 Na6 87.6(3) . . ?
O34 P2 O31 109.8(4) . . ?
O34 P2 O40 109.3(4) . . ?
O40 P2 Na6 38.2(3) . . ?
O40 P2 O31 108.6(4) . . ?
O20 P3 O4 105.3(4) . . ?
O20 P3 O21 109.6(4) . . ?
O20 P3 O22 110.4(4) . . ?
O21 P3 O4 112.1(4) . . ?
O21 P3 O22 107.7(4) . . ?
O22 P3 O4 111.7(4) . . ?
O9 P4 O16 110.0(4) . . ?
O17 P4 O9 109.4(4) . . ?
O17 P4 O16 107.0(4) . . ?
O23 P4 O9 109.1(4) . . ?
O23 P4 O16 107.0(4) . . ?
O23 P4 O17 114.3(5) . . ?
O52 P5 O49 109.8(4) . . ?
O52 P5 O54 111.5(4) . . ?
O53 P5 O49 108.4(4) . . ?
O53 P5 O52 109.3(4) . . ?
O53 P5 O54 106.9(4) . . ?
O54 P5 O49 110.9(4) . . ?
O50 P6 O64 109.0(4) . . ?
O62 P6 O50 111.6(4) . . ?
O62 P6 O64 105.5(5) . . ?
O68 P6 O50 110.6(5) . . ?
O68 P6 O62 109.0(4) . . ?
O68 P6 O64 111.0(4) . . ?
O78 P7 O73 111.1(5) . . ?
O78 P7 O87 106.0(5) . . ?
O87 P7 O73 106.7(5) . . ?
O88 P7 O73 108.5(5) . . ?
O88 P7 O78 113.9(5) . . ?
O88 P7 O87 110.4(6) . . ?
O72 P8 O86 110.2(5) . . ?
O72 P8 O90 105.9(5) . . ?
O89 P8 O72 109.5(5) . . ?
O89 P8 O86 111.1(5) . . ?
O89 P8 O90 113.7(5) . . ?
O90 P8 O86 106.1(5) . . ?
Na6 Na1 Na14 133.47(17) . . ?
Na6 Na1 Na15 110.00(17) . . ?
Na15 Na1 Na14 61.57(15) . . ?
O5W Na1 Na6 145.8(3) . . ?
O5W Na1 Na14 34.5(2) . . ?
O5W Na1 Na15 89.2(3) . . ?
O5W Na1 O7 86.6(3) . . ?
O5W Na1 O28W 104.7(3) . . ?
O5W Na1 O29W 105.0(3) . . ?
O5W Na1 O37 155.8(3) . . ?
O5W Na1 O113 88.2(3) . . ?
O7 Na1 Na6 127.4(3) . . ?
O7 Na1 Na14 83.8(2) . . ?
O7 Na1 Na15 49.1(2) . . ?
O7 Na1 O28W 163.1(4) . . ?
O7 Na1 O37 76.7(3) . . ?
O7 Na1 O113 114.5(3) . . ?
O28W Na1 Na6 41.6(2) . . ?
O28W Na1 Na14 98.4(2) . . ?
O28W Na1 Na15 117.5(3) . . ?
O28W Na1 O37 95.8(3) . . ?
O28W Na1 O113 78.9(3) . . ?
O29W Na1 Na6 78.1(2) . . ?
O29W Na1 Na14 70.5(2) . . ?
O29W Na1 Na15 38.3(2) . . ?
O29W Na1 O7 85.4(3) . . ?
O29W Na1 O28W 79.6(3) . . ?
O29W Na1 O37 91.2(3) . . ?
O29W Na1 O113 157.1(3) . . ?
O37 Na1 Na6 54.5(2) . . ?
O37 Na1 Na14 154.3(3) . . ?
O37 Na1 Na15 92.8(2) . . ?
O37 Na1 O113 83.1(3) . . ?
O113 Na1 Na6 80.6(2) . . ?
O113 Na1 Na14 120.6(3) . . ?
O113 Na1 Na15 163.5(3) . . ?
Na8 Na2 Na11 95.90(15) 3_445 4_444 ?
O11 Na2 Na8 43.1(2) . 3_445 ?
O11 Na2 Na11 99.1(2) . 4_444 ?
O11 Na2 O27W 96.5(3) . . ?
O11 Na2 O93 93.8(3) . 3_445 ?
O11 Na2 O126 78.2(3) . 3_445 ?
O24 Na2 Na8 131.0(3) . 3_445 ?
O24 Na2 Na11 60.7(2) . 4_444 ?
O24 Na2 O11 95.2(3) . . ?
O24 Na2 O27W 95.2(3) . . ?
O24 Na2 O93 87.8(3) . 3_445 ?
O24 Na2 O126 172.8(4) . 3_445 ?
O27W Na2 Na8 71.7(2) . 3_445 ?
O27W Na2 Na11 34.6(2) . 4_444 ?
O27W Na2 O93 168.9(4) . 3_445 ?
O27W Na2 O126 83.0(3) . 3_445 ?
O93 Na2 Na8 114.1(3) 3_445 3_445 ?
O93 Na2 Na11 146.8(3) 3_445 4_444 ?
O94 Na2 Na8 134.9(3) 3_445 3_445 ?
O94 Na2 Na11 100.7(3) 3_445 4_444 ?
O94 Na2 O11 160.2(4) 3_445 . ?
O94 Na2 O24 93.4(3) 3_445 . ?
O94 Na2 O27W 100.4(3) 3_445 . ?
O94 Na2 O93 68.7(3) 3_445 3_445 ?
O94 Na2 O126 93.7(3) 3_445 3_445 ?
O126 Na2 Na8 41.9(2) 3_445 3_445 ?
O126 Na2 Na11 117.3(3) 3_445 4_444 ?
O126 Na2 O93 95.3(3) 3_445 3_445 ?
Na4 Na3 Na20 100.27(15) . . ?
O3W Na3 Na4 40.5(2) . . ?
O3W Na3 Na20 68.8(2) . . ?
O3W Na3 O4W 73.6(3) . . ?
O3W Na3 O56 93.9(3) . . ?
O3W Na3 O76 117.5(3) . . ?
O3W Na3 O162 165.0(4) . . ?
O3W Na3 O163 100.4(4) . . ?
O3W Na3 O166 79.5(3) . . ?
O4W Na3 Na4 42.8(2) . . ?
O4W Na3 Na20 141.6(3) . . ?
O56 Na3 Na4 99.5(3) . . ?
O56 Na3 Na20 45.2(2) . . ?
O56 Na3 O4W 132.9(3) . . ?
O56 Na3 O76 83.6(3) . . ?
O56 Na3 O162 91.9(3) . . ?
O56 Na3 O163 147.9(4) . . ?
O56 Na3 O166 73.9(3) . . ?
O76 Na3 Na4 78.2(2) . . ?
O76 Na3 Na20 128.3(3) . . ?
O76 Na3 O4W 64.6(3) . . ?
O76 Na3 O163 113.9(4) . . ?
O76 Na3 O166 152.9(4) . . ?
O162 Na3 Na4 151.2(3) . . ?
O162 Na3 Na20 106.4(3) . . ?
O162 Na3 O4W 112.0(3) . . ?
O162 Na3 O76 76.9(3) . . ?
O162 Na3 O163 68.1(3) . . ?
O162 Na3 O166 88.8(3) . . ?
O163 Na3 Na4 110.0(3) . . ?
O163 Na3 Na20 114.8(3) . . ?
O163 Na3 O4W 79.0(3) . . ?
O163 Na3 O166 80.7(3) . . ?
O166 Na3 Na4 119.7(3) . . ?
O166 Na3 Na20 34.7(2) . . ?
O166 Na3 O4W 142.4(3) . . ?
Na18 Na4 Na3 107.72(16) . . ?
O1W Na4 Na3 122.2(3) . . ?
O1W Na4 Na18 78.8(3) . . ?
O1W Na4 O2W 75.3(3) . . ?
O1W Na4 O3W 163.6(4) . . ?
O1W Na4 O4W 90.8(4) . . ?
O1W Na4 O66 87.1(3) . 4_455 ?
O1W Na4 O84 101.1(4) . 4_445 ?
O2W Na4 Na3 74.3(3) . . ?
O2W Na4 Na18 42.7(2) . . ?
O2W Na4 O4W 98.8(3) . . ?
O2W Na4 O66 162.2(3) . 4_455 ?
O2W Na4 O84 87.9(3) . 4_445 ?
O3W Na4 Na3 41.9(2) . . ?
O3W Na4 Na18 101.0(3) . . ?
O3W Na4 O2W 93.3(3) . . ?
O3W Na4 O4W 79.2(3) . . ?
O3W Na4 O66 104.5(3) . 4_455 ?
O3W Na4 O84 90.0(3) . 4_445 ?
O4W Na4 Na3 48.0(3) . . ?
O4W Na4 Na18 141.4(3) . . ?
O4W Na4 O84 167.6(4) . 4_445 ?
O66 Na4 Na3 118.9(3) 4_455 . ?
O66 Na4 Na18 131.5(3) 4_455 . ?
O66 Na4 O4W 84.2(3) 4_455 . ?
O66 Na4 O84 92.7(3) 4_455 4_445 ?
O84 Na4 Na3 125.3(3) 4_445 . ?
O84 Na4 Na18 46.6(2) 4_445 . ?
Mo1 Na5 Na11 123.82(17) . 4_444 ?
O6 Na5 Mo1 77.4(2) . . ?
O6 Na5 Na11 129.2(2) . 4_444 ?
O6 Na5 O38 84.5(3) . . ?
O26W Na5 Mo1 125.1(3) . . ?
O26W Na5 Na11 41.3(2) . 4_444 ?
O26W Na5 O6 88.0(3) . . ?
O26W Na5 O38 155.4(3) . . ?
O26W Na5 O39 91.7(3) . . ?
O31W Na5 Mo1 93.5(2) . . ?
O31W Na5 Na11 41.7(2) . 4_444 ?
O31W Na5 O6 158.0(3) . . ?
O31W Na5 O26W 80.9(3) . . ?
O31W Na5 O32W 91.5(3) . . ?
O31W Na5 O38 97.8(3) . . ?
O31W Na5 O39 81.6(3) . . ?
O32W Na5 Mo1 146.1(3) . . ?
O32W Na5 Na11 80.1(3) . 4_444 ?
O32W Na5 O6 107.2(3) . . ?
O32W Na5 O26W 88.8(3) . . ?
O32W Na5 O38 115.8(3) . . ?
O32W Na5 O39 172.9(4) . . ?
O38 Na5 Mo1 30.35(16) . . ?
O38 Na5 Na11 138.7(2) . 4_444 ?
O39 Na5 Mo1 33.98(19) . . ?
O39 Na5 Na11 95.6(3) . 4_444 ?
O39 Na5 O6 79.8(3) . . ?
O39 Na5 O38 64.0(3) . . ?
Mo1 Na6 Na1 70.90(11) . . ?
Mo1 Na6 Na17 143.20(16) . . ?
P2 Na6 Mo1 59.38(9) . . ?
P2 Na6 Na1 92.56(14) . . ?
P2 Na6 Na17 89.94(15) . . ?
Na1 Na6 Na17 135.35(17) . . ?
O10W Na6 Mo1 150.6(3) . . ?
O10W Na6 P2 116.0(3) . . ?
O10W Na6 Na1 137.3(3) . . ?
O10W Na6 Na17 28.4(3) . . ?
O10W Na6 O28W 95.1(3) . . ?
O10W Na6 O36 119.0(4) . . ?
O10W Na6 O37 166.2(3) . . ?
O10W Na6 O109 82.7(3) . . ?
O28W Na6 Mo1 113.7(3) . . ?
O28W Na6 P2 112.9(3) . . ?
O28W Na6 Na1 42.9(2) . . ?
O28W Na6 Na17 96.0(3) . . ?
O28W Na6 O36 144.9(3) . . ?
O28W Na6 O37 85.5(3) . . ?
O28W Na6 O109 80.7(3) . . ?
O36 Na6 Mo1 31.63(19) . . ?
O36 Na6 P2 61.7(2) . . ?
O36 Na6 Na1 102.1(2) . . ?
O36 Na6 Na17 117.9(3) . . ?
O36 Na6 O37 59.4(3) . . ?
O37 Na6 Mo1 29.21(16) . . ?
O37 Na6 P2 76.11(19) . . ?
O37 Na6 Na1 42.88(18) . . ?
O37 Na6 Na17 165.3(2) . . ?
O40 Na6 Mo1 79.1(2) . . ?
O40 Na6 P2 24.3(2) . . ?
O40 Na6 Na1 86.3(2) . . ?
O40 Na6 Na17 78.2(2) . . ?
O40 Na6 O10W 106.6(4) . . ?
O40 Na6 O28W 92.8(3) . . ?
O40 Na6 O36 85.9(3) . . ?
O40 Na6 O37 87.1(3) . . ?
O40 Na6 O109 169.2(4) . . ?
O109 Na6 Mo1 95.6(2) . . ?
O109 Na6 P2 154.4(3) . . ?
O109 Na6 Na1 83.1(2) . . ?
O109 Na6 Na17 110.9(3) . . ?
O109 Na6 O36 94.5(3) . . ?
O109 Na6 O37 83.8(3) . . ?
O21W Na7 Na16 100.5(4) . 4_444 ?
O21W Na7 O23W 87.5(5) . . ?
O21W Na7 O122 79.1(4) . 2_554 ?
O22W Na7 Na16 31.1(3) . 4_444 ?
O22W Na7 O21W 87.1(5) . . ?
O22W Na7 O23W 76.6(4) . . ?
O22W Na7 O121 80.5(4) . 2_554 ?
O22W Na7 O122 103.5(4) . 2_554 ?
O23W Na7 Na16 49.9(3) . 4_444 ?
O23W Na7 O122 166.6(4) . 2_554 ?
O116 Na7 Na16 114.6(3) . 4_444 ?
O116 Na7 O21W 121.8(5) . . ?
O116 Na7 O22W 143.4(4) . . ?
O116 Na7 O23W 82.3(4) . . ?
O116 Na7 O121 89.6(4) . 2_554 ?
O116 Na7 O122 103.8(3) . 2_554 ?
O121 Na7 Na16 89.5(3) 2_554 4_444 ?
O121 Na7 O21W 137.4(5) 2_554 . ?
O121 Na7 O23W 127.8(4) 2_554 . ?
O121 Na7 O122 64.8(3) 2_554 2_554 ?
O122 Na7 Na16 133.5(3) 2_554 4_444 ?
Na2 Na8 Mo14 116.36(16) 3 3 ?
O11 Na8 Mo14 75.6(2) 3 3 ?
O11 Na8 Na2 40.8(2) 3 3 ?
O11 Na8 O127 100.9(3) 3 . ?
O13 Na8 Mo14 21.43(19) 3 3 ?
O13 Na8 Na2 136.5(3) 3 3 ?
O13 Na8 O11 96.2(3) 3 3 ?
O13 Na8 O20W 105.5(3) 3 . ?
O13 Na8 O126 144.7(4) 3 . ?
O13 Na8 O127 85.0(3) 3 . ?
O19W Na8 Mo14 109.6(4) . 3 ?
O19W Na8 Na2 132.4(4) . 3 ?
O19W Na8 O11 167.9(4) . 3 ?
O19W Na8 O13 88.2(4) . 3 ?
O19W Na8 O20W 102.4(4) . . ?
O19W Na8 O126 93.3(4) . . ?
O19W Na8 O127 68.1(4) . . ?
O20W Na8 Mo14 98.4(3) . 3 ?
O20W Na8 Na2 82.9(3) . 3 ?
O20W Na8 O11 87.3(3) . 3 ?
O20W Na8 O126 108.6(3) . . ?
O20W Na8 O127 166.0(4) . . ?
O126 Na8 Mo14 139.8(3) . 3 ?
O126 Na8 Na2 42.4(2) . 3 ?
O126 Na8 O11 76.5(3) . 3 ?
O126 Na8 O127 63.2(3) . . ?
O127 Na8 Mo14 94.6(2) . 3 ?
O127 Na8 Na2 95.9(2) . 3 ?
Mo14 Na9 Mo3 55.33(7) 3 3 ?
O12 Na9 Mo3 25.6(2) 3 3 ?
O12 Na9 Mo14 30.5(2) 3 3 ?
O12 Na9 O14 58.5(3) 3 3 ?
O12 Na9 O17 77.6(3) 3 3 ?
O12 Na9 O17W 128.5(4) 3 . ?
O12 Na9 O18W 141.2(4) 3 . ?
O12 Na9 O128 86.0(3) 3 . ?
O14 Na9 Mo3 83.7(2) 3 3 ?
O14 Na9 Mo14 28.42(16) 3 3 ?
O17 Na9 Mo3 76.8(2) 3 3 ?
O17 Na9 Mo14 72.6(2) 3 3 ?
O17 Na9 O14 78.3(3) 3 3 ?
O17W Na9 Mo3 103.5(3) . 3 ?
O17W Na9 Mo14 150.8(3) . 3 ?
O17W Na9 O14 158.4(4) . 3 ?
O17W Na9 O17 83.5(3) . 3 ?
O17W Na9 O128 90.1(4) . . ?
O18W Na9 Mo3 166.4(3) . 3 ?
O18W Na9 Mo14 111.1(3) . 3 ?
O18W Na9 O14 82.8(3) . 3 ?
O18W Na9 O17 98.9(3) . 3 ?
O18W Na9 O17W 88.6(4) . . ?
O18W Na9 O128 107.4(4) . . ?
O128 Na9 Mo3 79.1(3) . 3 ?
O128 Na9 Mo14 103.4(3) . 3 ?
O128 Na9 O14 111.5(3) . 3 ?
O128 Na9 O17 152.7(4) . 3 ?
O1 Na10 Na19 43.8(2) . 1_545 ?
O1 Na10 O114 97.7(3) . . ?
O15W Na10 Na19 36.7(3) . 1_545 ?
O15W Na10 O1 73.6(3) . . ?
O15W Na10 O114 170.4(4) . . ?
O15W Na10 O118 101.0(4) . . ?
O15W Na10 O130 116.8(4) . . ?
O16W Na10 Na19 62.5(3) . 1_545 ?
O16W Na10 O1 80.9(3) . . ?
O16W Na10 O15W 83.0(4) . . ?
O16W Na10 O114 99.8(3) . . ?
O16W Na10 O118 174.8(4) . . ?
O16W Na10 O130 80.8(3) . . ?
O114 Na10 Na19 137.3(3) . 1_545 ?
O118 Na10 Na19 119.0(3) . 1_545 ?
O118 Na10 O1 97.0(3) . . ?
O118 Na10 O114 75.7(3) . . ?
O118 Na10 O130 100.1(4) . . ?
O130 Na10 Na19 133.7(3) . 1_545 ?
O130 Na10 O1 157.6(4) . . ?
O130 Na10 O114 72.8(3) . . ?
Mo15 Na11 Na2 135.53(17) 1_565 4_454 ?
Na5 Na11 Mo15 110.57(15) 4_454 1_565 ?
Na5 Na11 Na2 99.40(16) 4_454 4_454 ?
O19 Na11 Mo15 23.30(18) 1_565 1_565 ?
O19 Na11 Na2 112.6(3) 1_565 4_454 ?
O19 Na11 Na5 127.6(3) 1_565 4_454 ?
O26W Na11 Mo15 150.4(3) 4_454 1_565 ?
O26W Na11 Na2 70.9(2) 4_454 4_454 ?
O26W Na11 Na5 42.1(2) 4_454 4_454 ?
O26W Na11 O19 169.1(4) 4_454 1_565 ?
O26W Na11 O27W 86.1(3) 4_454 4_454 ?
O26W Na11 O31W 81.2(3) 4_454 4_454 ?
O26W Na11 O35 90.0(3) 4_454 . ?
O27W Na11 Mo15 123.0(3) 4_454 1_565 ?
O27W Na11 Na2 34.9(2) 4_454 4_454 ?
O27W Na11 Na5 125.9(3) 4_454 4_454 ?
O27W Na11 O19 102.5(3) 4_454 1_565 ?
O27W Na11 O35 86.6(3) 4_454 . ?
O31W Na11 Mo15 76.8(2) 4_454 1_565 ?
O31W Na11 Na2 109.8(3) 4_454 4_454 ?
O31W Na11 Na5 41.2(2) 4_454 4_454 ?
O31W Na11 O19 87.9(3) 4_454 1_565 ?
O31W Na11 O27W 144.6(4) 4_454 4_454 ?
O31W Na11 O35 126.1(4) 4_454 . ?
O35 Na11 Mo15 87.1(3) . 1_565 ?
O35 Na11 Na2 117.1(3) . 4_454 ?
O35 Na11 Na5 104.1(3) . 4_454 ?
O35 Na11 O19 97.0(3) . 1_565 ?
Na23 Na12 Mo11 88.3(2) 3_445 . ?
O6W Na12 Mo11 92.9(3) . . ?
O6W Na12 Na23 46.0(3) . 3_445 ?
O6W Na12 O11W 91.2(4) . . ?
O6W Na12 O26 69.0(3) . . ?
O7W Na12 Mo11 114.5(3) . . ?
O7W Na12 Na23 136.4(4) . 3_445 ?
O7W Na12 O6W 93.9(4) . . ?
O7W Na12 O11W 168.2(4) . . ?
O7W Na12 O26 126.6(4) . . ?
O7W Na12 O29 108.8(4) . . ?
O7W Na12 O64 80.4(4) . . ?
O11W Na12 Mo11 75.7(3) . . ?
O11W Na12 Na23 45.9(3) . 3_445 ?
O11W Na12 O26 65.2(3) . . ?
O26 Na12 Mo11 27.04(18) . . ?
O26 Na12 Na23 62.7(3) . 3_445 ?
O29 Na12 Mo11 37.2(2) . . ?
O29 Na12 Na23 111.1(3) . 3_445 ?
O29 Na12 O6W 129.9(4) . . ?
O29 Na12 O11W 75.5(3) . . ?
O29 Na12 O26 61.5(3) . . ?
O29 Na12 O64 81.3(3) . . ?
O64 Na12 Mo11 118.5(3) . . ?
O64 Na12 Na23 122.3(3) . 3_445 ?
O64 Na12 O6W 147.7(4) . . ?
O64 Na12 O11W 89.6(4) . . ?
O64 Na12 O26 138.6(3) . . ?
O12W Na13 Na18 99.2(4) . . ?
O12W Na13 O13W 72.5(4) . . ?
O12W Na13 O70 105.5(4) . . ?
O12W Na13 O143 98.3(4) . 3_455 ?
O13W Na13 Na18 42.0(3) . . ?
O13W Na13 O143 170.0(4) . 3_455 ?
O14W Na13 Na18 45.2(3) . . ?
O14W Na13 O12W 94.3(4) . . ?
O14W Na13 O13W 80.0(4) . . ?
O14W Na13 O46 79.1(3) . . ?
O14W Na13 O70 153.6(4) . . ?
O14W Na13 O143 105.0(4) . 3_455 ?
O46 Na13 Na18 79.5(3) . . ?
O46 Na13 O12W 172.0(5) . . ?
O46 Na13 O13W 110.4(4) . . ?
O46 Na13 O70 82.2(3) . . ?
O46 Na13 O143 79.2(3) . 3_455 ?
O70 Na13 Na18 113.0(3) . . ?
O70 Na13 O13W 89.3(4) . . ?
O70 Na13 O143 89.6(3) . 3_455 ?
O143 Na13 Na18 146.3(3) 3_455 . ?
Mo4 Na14 Mo12 58.34(9) 1_545 1_545 ?
Mo4 Na14 Na1 163.2(2) 1_545 . ?
Mo4 Na14 Na15 120.6(2) 1_545 . ?
Mo12 Na14 Na1 125.60(19) 1_545 . ?
Mo12 Na14 Na15 176.54(19) 1_545 . ?
Na15 Na14 Na1 56.46(14) . . ?
O5W Na14 Mo4 155.0(3) . 1_545 ?
O5W Na14 Mo12 96.7(3) . 1_545 ?
O5W Na14 Na1 34.3(2) . . ?
O5W Na14 Na15 84.3(3) . . ?
O5W Na14 O59 79.0(3) . . ?
O5W Na14 O83 122.8(4) . 1_545 ?
O5W Na14 O85 170.1(4) . 1_545 ?
O5W Na14 O89 130.6(4) . 1_545 ?
O30W Na14 Mo4 112.3(3) . 1_545 ?
O30W Na14 Mo12 143.5(3) . 1_545 ?
O30W Na14 Na1 74.5(3) . . ?
O30W Na14 Na15 33.1(3) . . ?
O30W Na14 O5W 87.3(4) . . ?
O30W Na14 O59 132.6(4) . . ?
O30W Na14 O83 143.1(4) . 1_545 ?
O30W Na14 O85 95.2(4) . 1_545 ?
O30W Na14 O89 80.5(3) . 1_545 ?
O59 Na14 Mo4 97.0(3) . 1_545 ?
O59 Na14 Mo12 83.5(3) . 1_545 ?
O59 Na14 Na1 68.8(2) . . ?
O59 Na14 Na15 99.9(3) . . ?
O59 Na14 O83 78.4(3) . 1_545 ?
O59 Na14 O85 92.4(3) . 1_545 ?
O59 Na14 O89 140.6(4) . 1_545 ?
O83 Na14 Mo4 33.4(2) 1_545 1_545 ?
O83 Na14 Mo12 29.0(2) 1_545 1_545 ?
O83 Na14 Na1 142.4(3) 1_545 . ?
O83 Na14 Na15 151.3(3) 1_545 . ?
O83 Na14 O85 59.2(3) 1_545 1_545 ?
O83 Na14 O89 63.9(3) 1_545 1_545 ?
O85 Na14 Mo4 30.16(18) 1_545 1_545 ?
O85 Na14 Mo12 87.1(2) 1_545 1_545 ?
O85 Na14 Na1 137.6(3) 1_545 . ?
O85 Na14 Na15 92.5(3) 1_545 . ?
O89 Na14 Mo4 44.6(2) 1_545 1_545 ?
O89 Na14 Mo12 69.4(2) 1_545 1_545 ?
O89 Na14 Na1 150.6(3) 1_545 . ?
O89 Na14 Na15 107.4(3) 1_545 . ?
O89 Na14 O85 59.2(3) 1_545 1_545 ?
Na1 Na15 Na14 61.97(15) . . ?
O7 Na15 Na1 40.8(2) . . ?
O7 Na15 Na14 79.7(2) . . ?
O10 Na15 Na1 128.6(3) . . ?
O10 Na15 Na14 113.5(3) . . ?
O10 Na15 O7 88.1(3) . . ?
O29W Na15 Na1 39.3(2) . . ?
O29W Na15 Na14 71.1(3) . . ?
O29W Na15 O7 78.4(3) . . ?
O29W Na15 O10 164.9(4) . . ?
O30W Na15 Na1 79.5(3) . . ?
O30W Na15 Na14 33.7(3) . . ?
O30W Na15 O7 73.8(3) . . ?
O30W Na15 O10 80.0(3) . . ?
O30W Na15 O29W 102.4(4) . . ?
O40W Na15 Na1 116.3(4) . . ?
O40W Na15 Na14 77.2(4) . . ?
O40W Na15 O7 154.4(5) . . ?
O40W Na15 O10 111.3(5) . . ?
O40W Na15 O29W 83.6(4) . . ?
O40W Na15 O30W 92.7(4) . . ?
O91 Na15 Na1 93.9(3) . . ?
O91 Na15 Na14 155.9(3) . . ?
O91 Na15 O7 81.8(3) . . ?
O91 Na15 O10 81.0(3) . . ?
O91 Na15 O29W 90.2(4) . . ?
O91 Na15 O30W 149.4(5) . . ?
O91 Na15 O40W 116.6(5) . . ?
O2 Na16 Na7 104.8(3) 4_454 4_454 ?
O2 Na16 O43 132.1(4) 4_454 . ?
O2 Na16 O39W 103.6(5) 4_454 . ?
O22W Na16 Na7 31.0(3) 4_454 4_454 ?
O22W Na16 O2 135.6(4) 4_454 4_454 ?
O22W Na16 O24W 92.7(4) 4_454 . ?
O22W Na16 O43 91.8(3) 4_454 . ?
O22W Na16 O39W 90.6(6) 4_454 . ?
O24W Na16 Na7 92.4(3) . 4_454 ?
O24W Na16 O2 82.2(4) . 4_454 ?
O24W Na16 O43 90.1(4) . . ?
O24W Na16 O39W 167.7(6) . . ?
O25W Na16 Na7 93.6(4) . 4_454 ?
O25W Na16 O2 75.7(5) . 4_454 ?
O25W Na16 O22W 103.3(5) . 4_454 ?
O25W Na16 O24W 157.9(5) . . ?
O25W Na16 O43 104.3(5) . . ?
O43 Na16 Na7 122.8(3) . 4_454 ?
O43 Na16 O39W 77.9(5) . . ?
Mo6 Na17 Na6 116.91(18) . . ?
O8W Na17 Mo6 88.7(3) . . ?
O8W Na17 Na6 82.3(3) . . ?
O8W Na17 O9W 83.5(5) . . ?
O8W Na17 O57 141.5(4) . . ?
O8W Na17 O75 142.4(5) . . ?
O9W Na17 Mo6 144.8(4) . . ?
O9W Na17 Na6 96.0(3) . . ?
O9W Na17 O57 128.8(4) . . ?
O9W Na17 O75 85.2(4) . . ?
O10W Na17 Mo6 133.9(3) . . ?
O10W Na17 Na6 28.4(3) . . ?
O10W Na17 O8W 104.4(4) . . ?
O10W Na17 O9W 81.2(4) . . ?
O10W Na17 O47 154.0(4) . . ?
O10W Na17 O57 67.2(3) . . ?
O10W Na17 O75 109.0(4) . . ?
O47 Na17 Mo6 21.5(2) . . ?
O47 Na17 Na6 131.0(3) . . ?
O47 Na17 O8W 76.7(4) . . ?
O47 Na17 O9W 124.3(4) . . ?
O47 Na17 O57 95.4(3) . . ?
O47 Na17 O75 80.5(3) . . ?
O57 Na17 Mo6 75.2(2) . . ?
O57 Na17 Na6 74.9(2) . . ?
O75 Na17 Mo6 80.3(3) . . ?
O75 Na17 Na6 134.6(3) . . ?
O75 Na17 O57 69.7(3) . . ?
Na13 Na18 Na4 107.6(2) . . ?
O2W Na18 Na4 41.7(2) . . ?
O2W Na18 Na13 84.6(3) . . ?
O2W Na18 O84 85.0(3) . 4_445 ?
O2W Na18 O88 141.6(4) . 4_445 ?
O13W Na18 Na4 75.5(3) . . ?
O13W Na18 Na13 47.1(3) . . ?
O13W Na18 O2W 82.2(4) . . ?
O13W Na18 O14W 83.1(4) . . ?
O13W Na18 O52 159.1(4) . . ?
O13W Na18 O84 88.6(4) . 4_445 ?
O13W Na18 O88 109.6(4) . 4_445 ?
O14W Na18 Na4 150.8(3) . . ?
O14W Na18 Na13 43.7(3) . . ?
O14W Na18 O2W 116.3(4) . . ?
O14W Na18 O84 155.5(4) . 4_445 ?
O14W Na18 O88 101.5(3) . 4_445 ?
O52 Na18 Na4 99.9(3) . . ?
O52 Na18 Na13 118.4(3) . . ?
O52 Na18 O2W 81.2(3) . . ?
O52 Na18 O14W 92.9(4) . . ?
O52 Na18 O84 102.5(4) . 4_445 ?
O52 Na18 O88 91.3(3) . 4_445 ?
O84 Na18 Na4 44.6(2) 4_445 . ?
O84 Na18 Na13 135.4(3) 4_445 . ?
O84 Na18 O88 59.8(3) 4_445 4_445 ?
O88 Na18 Na4 104.3(3) 4_445 . ?
O88 Na18 Na13 130.7(3) 4_445 . ?
Mo8 Na19 Mo15 62.81(12) 1_565 1_565 ?
Mo8 Na19 Na10 66.49(15) 1_565 1_565 ?
Mo15 Na19 Na10 129.23(19) 1_565 1_565 ?
O1 Na19 Mo8 30.55(17) 1_565 1_565 ?
O1 Na19 Mo15 90.7(2) 1_565 1_565 ?
O1 Na19 Na10 39.6(2) 1_565 1_565 ?
O1 Na19 O3 60.0(3) 1_565 1_565 ?
O1 Na19 O18 117.1(3) 1_565 1_565 ?
O3 Na19 Mo8 34.90(17) 1_565 1_565 ?
O3 Na19 Mo15 30.96(17) 1_565 1_565 ?
O3 Na19 Na10 99.3(2) 1_565 1_565 ?
O3 Na19 O18 57.1(3) 1_565 1_565 ?
O15W Na19 Mo8 98.9(3) 1_565 1_565 ?
O15W Na19 Mo15 155.3(4) 1_565 1_565 ?
O15W Na19 Na10 35.5(3) 1_565 1_565 ?
O15W Na19 O1 68.7(3) 1_565 1_565 ?
O15W Na19 O3 125.7(4) 1_565 1_565 ?
O15W Na19 O18 161.2(4) 1_565 1_565 ?
O18 Na19 Mo8 89.7(2) 1_565 1_565 ?
O18 Na19 Mo15 26.93(17) 1_565 1_565 ?
O18 Na19 Na10 156.2(3) 1_565 1_565 ?
O23 Na19 Mo8 44.4(2) 1_565 1_565 ?
O23 Na19 Mo15 69.7(3) 1_565 1_565 ?
O23 Na19 Na10 76.5(3) 1_565 1_565 ?
O23 Na19 O1 63.4(3) 1_565 1_565 ?
O23 Na19 O3 61.9(3) 1_565 1_565 ?
O23 Na19 O15W 109.9(4) 1_565 1_565 ?
O23 Na19 O18 87.9(3) 1_565 1_565 ?
O23 Na19 O104 153.3(5) 1_565 . ?
O35W Na19 Mo8 154.4(4) . 1_565 ?
O35W Na19 Mo15 110.2(4) . 1_565 ?
O35W Na19 Na10 116.6(4) . 1_565 ?
O35W Na19 O1 155.0(5) . 1_565 ?
O35W Na19 O3 140.9(5) . 1_565 ?
O35W Na19 O15W 93.4(5) . 1_565 ?
O35W Na19 O18 85.6(4) . 1_565 ?
O35W Na19 O23 110.2(4) . 1_565 ?
O35W Na19 O104 88.6(4) . . ?
O104 Na19 Mo8 114.3(3) . 1_565 ?
O104 Na19 Mo15 86.3(3) . 1_565 ?
O104 Na19 Na10 112.7(4) . 1_565 ?
O104 Na19 O1 106.8(4) . 1_565 ?
O104 Na19 O3 91.5(4) . 1_565 ?
O104 Na19 O15W 86.8(4) . 1_565 ?
O104 Na19 O18 74.4(3) . 1_565 ?
O12W Na20 Na3 131.4(4) 4_445 . ?
O12W Na20 O56 168.3(4) 4_445 . ?
O12W Na20 O167 77.3(4) 4_445 . ?
O33W Na20 Na3 76.8(3) . . ?
O33W Na20 O12W 99.5(4) . 4_445 ?
O33W Na20 O56 80.5(3) . . ?
O33W Na20 O167 166.2(4) . . ?
O56 Na20 Na3 37.02(19) . . ?
O65 Na20 Na3 132.4(3) . . ?
O65 Na20 O12W 96.1(4) . 4_445 ?
O65 Na20 O33W 101.4(4) . . ?
O65 Na20 O56 95.4(3) . . ?
O65 Na20 O166 149.4(4) . . ?
O65 Na20 O167 92.3(3) . . ?
O166 Na20 Na3 37.0(2) . . ?
O166 Na20 O12W 100.1(4) . 4_445 ?
O166 Na20 O33W 101.2(4) . . ?
O166 Na20 O56 68.5(3) . . ?
O166 Na20 O167 66.6(3) . . ?
O167 Na20 Na3 95.1(2) . . ?
O167 Na20 O56 99.9(3) . . ?
O124 Na21 O123 63.8(3) . . ?
O124 Na21 O142 140.0(5) . . ?
O129 Na21 O123 66.5(3) . . ?
O129 Na21 O124 92.2(4) . . ?
O129 Na21 O141 139.4(5) . . ?
O129 Na21 O142 88.2(4) . . ?
O141 Na21 O123 141.9(4) . . ?
O141 Na21 O124 84.5(4) . . ?
O141 Na21 O142 70.1(4) . . ?
O142 Na21 O123 148.0(4) . . ?
O34W Na22 O36W 87.5(6) . . ?
O34W Na22 O150 89.0(5) . . ?
O34W Na22 O154 125.5(6) . . ?
O34W Na22 O38W 103.2(8) . . ?
O36W Na22 O150 155.3(6) . . ?
O36W Na22 O154 94.4(5) . . ?
O36W Na22 O38W 89.9(8) . . ?
O154 Na22 O150 68.1(4) . . ?
O38W Na22 O150 114.7(8) . . ?
O38W Na22 O154 131.2(8) . . ?
O6W Na23 Na12 46.3(3) 3 3 ?
O6W Na23 O11W 94.5(5) 3 3 ?
O6W Na23 O96 154.9(6) 3 . ?
O6W Na23 O151 130.2(6) 3 . ?
O6W Na23 O152 80.3(5) 3 . ?
O11W Na23 Na12 49.0(3) 3 3 ?
O11W Na23 O96 96.0(5) 3 . ?
O11W Na23 O151 86.7(5) 3 . ?
O11W Na23 O152 142.3(6) 3 . ?
O96 Na23 Na12 142.9(5) . 3 ?
O151 Na23 Na12 110.4(4) . 3 ?
O151 Na23 O96 73.3(4) . . ?
O152 Na23 Na12 111.5(5) . 3 ?
O152 Na23 O96 104.4(5) . . ?
O152 Na23 O151 69.7(4) . . ?
O168 Na23 Na12 120.9(5) . 3 ?
O168 Na23 O6W 84.1(5) . 3 ?
O168 Na23 O11W 134.8(6) . 3 ?
O168 Na23 O96 72.3(5) . . ?
O168 Na23 O151 127.6(5) . . ?
O168 Na23 O152 82.2(5) . . ?
Mo8 O1 Na10 143.3(4) . . ?
Mo8 O1 Na19 94.4(3) . 1_545 ?
Na10 O1 Na19 96.6(3) . 1_545 ?
Mo8 O2 Na16 137.1(4) . 4_444 ?
Na4 O2W Na18 95.6(4) . . ?
Mo8 O3 Mo15 146.4(4) . . ?
Mo8 O3 Na19 86.8(3) . 1_545 ?
Mo15 O3 Na19 100.0(3) . 1_545 ?
Na4 O3W Na3 97.6(3) . . ?
Mo9 O4 Mo8 94.3(3) . . ?
P3 O4 Mo8 135.8(4) . . ?
P3 O4 Mo9 128.1(4) . . ?
Na4 O4W Na3 89.2(3) . . ?
Mo8 O5 Mo9 122.2(4) . . ?
Na1 O5W Na14 111.2(4) . . ?
Mo9 O6 Na5 135.4(4) . . ?
Na23 O6W Na12 87.7(4) 3_445 . ?
Mo9 O7 Na1 141.1(4) . . ?
Mo9 O7 Na15 128.7(4) . . ?
Na1 O7 Na15 90.1(3) . . ?
Mo3 O8 Mo9 123.8(4) . . ?
Mo3 O9 Mo9 91.4(2) . . ?
P4 O9 Mo3 124.3(4) . . ?
P4 O9 Mo9 131.7(4) . . ?
Mo3 O10 Na15 133.9(4) . . ?
Na6 O10W Na17 123.2(5) . . ?
Mo3 O11 Na2 139.0(4) . . ?
Mo3 O11 Na8 124.6(4) . 3_445 ?
Na2 O11 Na8 96.1(3) . 3_445 ?
Na23 O11W Na12 85.1(4) 3_445 . ?
Mo3 O12 Mo14 122.4(4) . . ?
Mo3 O12 Na9 122.3(4) . 3_445 ?
Mo14 O12 Na9 112.6(4) . 3_445 ?
Na13 O12W Na20 118.1(5) . 4_455 ?
Mo14 O13 Na8 128.7(4) . 3_445 ?
Na18 O13W Na13 90.9(4) . . ?
Mo14 O14 Na9 95.7(3) . 3_445 ?
Na13 O14W Na18 91.1(4) . . ?
Mo14 O15 Mo15 120.1(4) . . ?
Na10 O15W Na19 107.8(4) . 1_545 ?
Mo14 O16 Mo15 96.2(3) . . ?
P4 O16 Mo14 127.3(4) . . ?
P4 O16 Mo15 136.3(4) . . ?
P4 O17 Na9 121.5(5) . 3_445 ?
Mo15 O18 Na19 104.0(4) . 1_545 ?
Mo15 O19 Na11 122.2(4) . 1_545 ?
P3 O20 Mo15 123.6(4) . . ?
Mo3 O22 Mo14 94.3(3) . . ?
P3 O22 Mo3 125.9(4) . . ?
P3 O22 Mo14 127.5(4) . . ?
Na7 O22W Na16 117.9(5) . 4_444 ?
Mo8 O23 Na19 89.9(3) . 1_545 ?
P4 O23 Mo8 119.2(4) . . ?
P4 O23 Na19 125.9(5) . 1_545 ?
Mo5 O24 Na2 150.3(5) . . ?
Mo5 O25 Mo11 149.6(4) . . ?
Mo11 O26 Na12 104.0(4) . . ?
Na11 O26W Na5 96.7(3) 4_444 . ?
Na11 O27W Na2 110.5(4) 4_444 . ?
Mo7 O28 Mo11 121.8(4) . . ?
Na6 O28W Na1 95.6(3) . . ?
Mo11 O29 Na12 103.1(3) . . ?
P2 O29 Mo11 121.2(4) . . ?
P2 O29 Na12 131.3(5) . . ?
Na15 O29W Na1 102.4(4) . . ?
Mo2 O30 Mo1 91.8(3) . . ?
P1 O30 Mo1 127.4(4) . . ?
P1 O30 Mo2 126.1(4) . . ?
Na15 O30W Na14 113.2(4) . . ?
Mo1 O31 Mo5 95.7(3) . . ?
P2 O31 Mo1 129.1(4) . . ?
P2 O31 Mo5 134.9(4) . . ?
Na5 O31W Na11 97.0(3) . 4_444 ?
Mo2 O33 Mo7 121.5(4) . . ?
Mo7 O34 Mo2 93.3(3) . . ?
P2 O34 Mo2 126.4(4) . . ?
P2 O34 Mo7 128.6(4) . . ?
Mo2 O35 Na11 151.3(5) . . ?
Mo1 O36 Mo2 124.7(4) . . ?
Mo1 O36 Na6 107.9(3) . . ?
Mo2 O36 Na6 120.4(4) . . ?
Mo1 O37 Na1 160.2(4) . . ?
Mo1 O37 Na6 95.3(3) . . ?
Na1 O37 Na6 82.6(3) . . ?
Mo1 O38 Na5 98.0(3) . . ?
Mo1 O39 Mo5 120.5(4) . . ?
Mo1 O39 Na5 101.5(3) . . ?
Mo5 O39 Na5 136.5(4) . . ?
P2 O40 Na6 117.5(4) . . ?
P1 O41 Mo5 121.6(4) . . ?
Mo7 O42 Mo11 96.5(3) . . ?
P1 O42 Mo7 127.5(4) . . ?
P1 O42 Mo11 134.6(4) . . ?
P1 O43 Na16 136.0(5) . . ?
Mo6 O46 Na13 167.1(5) . . ?
Mo6 O47 Na17 128.2(4) . . ?
Mo16 O48 Mo6 122.5(4) . . ?
Mo6 O49 Mo16 93.5(3) . . ?
P5 O49 Mo6 126.5(4) . . ?
P5 O49 Mo16 127.8(4) . . ?
Mo10 O50 Mo6 92.2(3) . . ?
P6 O50 Mo6 125.2(4) . . ?
P6 O50 Mo10 127.5(4) . . ?
Mo10 O51 Mo6 123.8(4) . . ?
P5 O52 Na18 133.5(5) . . ?
P5 O53 Mo13 125.7(4) . . ?
Mo10 O54 Mo17 94.9(3) . . ?
P5 O54 Mo10 129.3(4) . . ?
P5 O54 Mo17 134.5(4) . . ?
Mo17 O55 Mo10 122.1(4) . . ?
Mo10 O56 Na3 146.4(5) . . ?
Mo10 O56 Na20 115.5(4) . . ?
Na3 O56 Na20 97.8(3) . . ?
Mo10 O57 Na17 121.9(4) . . ?
Mo17 O58 Mo13 149.1(4) . . ?
Mo17 O59 Na14 144.0(5) . . ?
Mo13 O61 Mo16 122.2(4) . . ?
Mo16 O62 Mo13 95.7(3) . . ?
P6 O62 Mo13 132.7(5) . . ?
P6 O62 Mo16 130.7(5) . . ?
P6 O64 Na12 142.6(5) . . ?
Mo17 O65 Na20 129.5(4) . . ?
Mo13 O66 Na4 141.1(5) . 4_445 ?
P6 O68 Mo17 121.3(4) . . ?
Mo18 O70 Na13 140.7(5) . . ?
Mo4 O71 Mo18 148.5(6) . . ?
Mo19 O72 Mo18 95.5(3) . . ?
P8 O72 Mo18 133.3(5) . . ?
P8 O72 Mo19 130.4(5) . . ?
P7 O73 Mo18 121.5(5) . . ?
Mo18 O74 Mo19 119.3(5) . . ?
Mo19 O75 Na17 165.9(5) . . ?
Mo19 O76 Na3 171.8(5) . . ?
Mo20 O77 Mo19 125.3(4) . . ?
Mo20 O78 Mo19 91.6(3) . . ?
P7 O78 Mo19 123.5(5) . . ?
P7 O78 Mo20 127.2(5) . . ?
Mo20 O80 Mo12 122.2(5) . . ?
Mo4 O83 Mo12 126.3(5) . . ?
Mo4 O83 Na14 102.7(4) . 1_565 ?
Mo12 O83 Na14 114.3(5) . 1_565 ?
Mo4 O84 Na4 147.3(5) . 4_455 ?
Mo4 O84 Na18 122.8(5) . 4_455 ?
Na4 O84 Na18 88.9(3) 4_455 4_455 ?
Mo4 O85 Na14 86.8(4) . 1_565 ?
Mo20 O86 Mo12 94.6(3) . . ?
P8 O86 Mo12 129.3(5) . . ?
P8 O86 Mo20 126.6(5) . . ?
Mo4 O88 Na18 89.3(3) . 4_455 ?
Mo12 O88 Mo4 95.3(3) . . ?
Mo12 O88 Na18 98.2(3) . 4_455 ?
P7 O88 Mo4 132.8(5) . . ?
P7 O88 Mo12 129.5(5) . . ?
P7 O88 Na18 96.7(4) . 4_455 ?
Mo4 O89 Na14 88.4(3) . 1_565 ?
P8 O89 Mo4 118.6(5) . . ?
P8 O89 Na14 119.3(5) . 1_565 ?
Mo5 O91 Na15 171.9(5) . . ?
C10 O93 Na2 117.9(7) . 3 ?
C10 O93 C11 114.2(9) . . ?
C11 O93 Na2 114.9(8) . 3 ?
C12 O94 Na2 112.5(7) . 3 ?
C63 O96 Na23 126.6(9) . . ?
C10 O97 C3 114.5(9) . . ?
C14 O98 C13 119.3(10) . . ?
C14 O99 C57 112.2(10) . . ?
C47 O100 C59 118.2(10) . . ?
C47 O102 C48 113.6(11) . . ?
C17 O104 Na19 134.2(8) . . ?
C15 O105 C16 118.0(9) . . ?
C15 O106 C30 114.7(9) . . ?
C29 O109 Na6 131.8(7) . . ?
C25 O110 C28 115.5(9) . . ?
C25 O112 C24 115.0(9) . . ?
C26 O113 Na1 107.5(6) . . ?
C27 O114 Na10 141.5(7) . . ?
C21 O115 C23 115.8(9) . . ?
C52 O116 Na7 128.1(8) . . ?
C21 O117 C20 115.3(9) . . ?
C22 O118 Na10 128.1(7) . . ?
C19 O120 C56 117.3(9) . . ?
C54 O121 Na7 112.6(7) . 2_554 ?
C55 O122 Na7 116.4(6) . 2_554 ?
C56 O122 Na7 125.1(7) . 2_554 ?
C56 O122 C55 114.2(9) . . ?
C5 O123 Na21 100.9(6) . . ?
C5 O123 C6 117.7(9) . . ?
C6 O123 Na21 105.6(6) . . ?
C7 O124 Na21 106.8(7) . . ?
Na8 O126 Na2 95.7(3) . 3 ?
C9 O126 Na2 124.9(7) . 3 ?
C9 O126 Na8 122.9(7) . . ?
C4 O127 Na8 104.5(6) . . ?
C5 O127 Na8 120.4(6) . . ?
C5 O127 C4 113.6(9) . . ?
C2 O128 Na9 127.8(7) . . ?
C1 O129 Na21 114.1(8) . . ?
C86 O130 Na10 124.1(7) . . ?
C45 O132 C96 118.7(10) . . ?
C40 O133 C39 117.1(9) . . ?
C94 O134 C45 113.4(9) . . ?
C71 O136 C37 115.2(10) . . ?
C37 O139 C36 118.2(10) . . ?
C38 O141 Na21 106.9(7) . . ?
C64 O142 Na21 111.5(7) . . ?
C34 O143 Na13 115.4(7) . 3_545 ?
C34 O143 C35 113.9(9) . . ?
C35 O143 Na13 130.5(7) . 3_545 ?
C34 O144 C33 118.5(9) . . ?
C67 O148 C32 115.5(10) . . ?
C67 O149 C74 116.7(10) . . ?
C79 O150 Na22 110.3(9) . . ?
C73 O151 Na23 110.4(8) . . ?
C77 O152 Na23 113.2(8) . . ?
C76 O153 C78 117.4(11) . . ?
C75 O154 Na22 115.4(9) . . ?
C76 O154 Na22 126.0(9) . . ?
C76 O154 C75 113.3(11) . . ?
C93 O157 C88 113.7(12) . . ?
C93 O158 C83 117.8(11) . . ?
C80 O161 C43 117.3(9) . . ?
C80 O162 Na3 124.1(7) . . ?
C80 O162 C84 112.2(10) . . ?
C84 O162 Na3 117.3(8) . . ?
C85 O163 Na3 101.7(8) . . ?
Na20 O166 Na3 108.3(4) . . ?
C42 O166 Na3 123.5(7) . . ?
C42 O166 Na20 118.9(7) . . ?
C40 O167 Na20 126.9(7) . . ?
C40 O167 C41 115.0(9) . . ?
C41 O167 Na20 106.2(6) . . ?
C61 O168 Na23 147.6(9) . . ?
O129 C1 C2 110.0(10) . . ?
O129 C1 C5 113.5(10) . . ?
C5 C1 C2 112.4(10) . . ?
O128 C2 C1 106.9(10) . . ?
O128 C2 C3 113.4(10) . . ?
C3 C2 C1 108.1(10) . . ?
O97 C3 C2 111.2(10) . . ?
O97 C3 C4 107.8(10) . . ?
C2 C3 C4 112.0(10) . . ?
O127 C4 C3 106.4(10) . . ?
O127 C4 C9 107.0(10) . . ?
C9 C4 C3 114.7(10) . . ?
O123 C5 O127 111.6(9) . . ?
O123 C5 C1 112.5(10) . . ?
O127 C5 C1 106.9(10) . . ?
O123 C6 C7 108.0(9) . . ?
O123 C6 C55 110.7(9) . . ?
C7 C6 C55 111.4(9) . . ?
O124 C7 C6 113.6(9) . . ?
O124 C7 C8 111.3(9) . . ?
C8 C7 C6 110.7(10) . . ?
O125 C8 C7 111.8(9) . . ?
O125 C8 C56 109.1(9) . . ?
C7 C8 C56 113.0(9) . . ?
O126 C9 C4 112.8(10) . . ?
O93 C10 C62 110.8(10) . . ?
O97 C10 O93 110.9(10) . . ?
O97 C10 C62 108.5(10) . . ?
O93 C11 C12 104.0(10) . . ?
O93 C11 C13 108.4(11) . . ?
C12 C11 C13 113.0(10) . . ?
O94 C12 C11 110.5(10) . . ?
O98 C13 C11 108.6(11) . . ?
O98 C13 C63 106.5(10) . . ?
C63 C13 C11 110.3(11) . . ?
O98 C14 C61 108.6(12) . . ?
O99 C14 O98 111.4(11) . . ?
O99 C14 C61 110.9(11) . . ?
O105 C15 O106 110.4(10) . . ?
O105 C15 C50 111.9(10) . . ?
O106 C15 C50 109.4(10) . . ?
O105 C16 C17 110.2(11) . . ?
O105 C16 C48 108.4(10) . . ?
C17 C16 C48 113.3(11) . . ?
O104 C17 C16 110.7(10) . . ?
O104 C17 C18 109.1(11) . . ?
C16 C17 C18 109.4(11) . . ?
O103 C18 C17 109.9(12) . . ?
O103 C18 C47 112.0(11) . . ?
C47 C18 C17 109.5(11) . . ?
O120 C19 C20 113.1(9) . . ?
O120 C19 C53 106.8(9) . . ?
C53 C19 C20 110.2(9) . . ?
O117 C20 C19 111.2(10) . . ?
O117 C20 C52 106.2(10) . . ?
C52 C20 C19 112.7(9) . . ?
O115 C21 C22 109.0(10) . . ?
O117 C21 O115 111.7(9) . . ?
O117 C21 C22 109.1(9) . . ?
O118 C22 C21 110.9(9) . . ?
O118 C22 C53 112.0(10) . . ?
C21 C22 C53 112.0(10) . . ?
O115 C23 C24 110.9(9) . . ?
O115 C23 C27 108.6(10) . . ?
C27 C23 C24 107.3(9) . . ?
O112 C24 C23 108.9(9) . . ?
O112 C24 C51 106.0(9) . . ?
C51 C24 C23 114.2(10) . . ?
O110 C25 C26 108.8(9) . . ?
O112 C25 O110 111.3(9) . . ?
O112 C25 C26 108.9(9) . . ?
O113 C26 C25 108.1(9) . . ?
O113 C26 C27 111.3(10) . . ?
C27 C26 C25 111.1(9) . . ?
O114 C27 C23 112.3(10) . . ?
O114 C27 C26 111.4(10) . . ?
C26 C27 C23 108.9(10) . . ?
O110 C28 C29 107.6(9) . . ?
O110 C28 C30 111.3(9) . . ?
C30 C28 C29 110.7(10) . . ?
O109 C29 C28 111.5(10) . . ?
O109 C29 C50 109.4(9) . . ?
C50 C29 C28 109.6(10) . . ?
O106 C30 C28 108.4(9) . . ?
O106 C30 C31 106.0(9) . . ?
C31 C30 C28 112.8(10) . . ?
O107 C31 C30 111.3(11) . . ?
O148 C32 C33 107.9(10) . . ?
O148 C32 C68 108.5(10) . . ?
C68 C32 C33 113.0(11) . . ?
O144 C33 C32 112.1(10) . . ?
O144 C33 C65 107.2(10) . . ?
C65 C33 C32 109.5(10) . . ?
O143 C34 C64 110.2(10) . . ?
O144 C34 O143 111.3(10) . . ?
O144 C34 C64 110.8(10) . . ?
O143 C35 C36 110.7(10) . . ?
O143 C35 C69 108.5(10) . . ?
C69 C35 C36 113.6(11) . . ?
O139 C36 C35 113.5(10) . . ?
O139 C36 C38 106.9(10) . . ?
C38 C36 C35 109.2(10) . . ?
O136 C37 C70 108.6(10) . . ?
O139 C37 O136 110.6(10) . . ?
O139 C37 C70 111.8(11) . . ?
O141 C38 C36 112.1(10) . . ?
O141 C38 C64 107.4(10) . . ?
C36 C38 C64 109.9(10) . . ?
O133 C39 C86 106.7(10) . . ?
O133 C39 C94 110.4(10) . . ?
C86 C39 C94 109.9(10) . . ?
O133 C40 C87 107.8(9) . . ?
O167 C40 O133 111.6(10) . . ?
O167 C40 C87 110.1(10) . . ?
O167 C41 C42 109.3(10) . . ?
O167 C41 C43 107.8(10) . . ?
C43 C41 C42 119.6(11) . . ?
O166 C42 C41 110.2(10) . . ?
O161 C43 C41 113.6(10) . . ?
O161 C43 C44 106.9(10) . . ?
C41 C43 C44 110.1(10) . . ?
O164 C44 C43 113.1(10) . . ?
O164 C44 C87 108.5(10) . . ?
C87 C44 C43 110.1(10) . . ?
O132 C45 O134 110.2(10) . . ?
O132 C45 C46 110.4(10) . . ?
O134 C45 C46 107.6(10) . . ?
O131 C46 C45 110.2(10) . . ?
O131 C46 C86 109.9(10) . . ?
C86 C46 C45 109.8(10) . . ?
O100 C47 O102 109.0(11) . . ?
O100 C47 C18 111.8(12) . . ?
O102 C47 C18 112.0(11) . . ?
O102 C48 C16 108.0(11) . . ?
O102 C48 C49 104.5(11) . . ?
C49 C48 C16 113.7(11) . . ?
O101 C49 C48 112.7(11) . . ?
O108 C50 C15 110.9(10) . . ?
O108 C50 C29 108.3(10) . . ?
C29 C50 C15 112.7(10) . . ?
O111 C51 C24 111.4(10) . . ?
O116 C52 C20 114.8(10) . . ?
O119 C53 C19 106.8(9) . . ?
O119 C53 C22 108.1(10) . . ?
C19 C53 C22 112.7(10) . . ?
O121 C54 C55 108.3(9) . . ?
O122 C55 C6 108.8(9) . . ?
O122 C55 C54 105.3(9) . . ?
C54 C55 C6 115.3(10) . . ?
O120 C56 C8 108.1(9) . . ?
O122 C56 O120 109.3(9) . . ?
O122 C56 C8 110.8(9) . . ?
O99 C57 C58 103.5(11) . . ?
O99 C57 C59 110.2(11) . . ?
C58 C57 C59 114.4(12) . . ?
O172 C58 C57 114.9(13) . . ?
O100 C59 C57 110.0(11) . . ?
O100 C59 C60 109.4(11) . . ?
C60 C59 C57 109.7(11) . . ?
O169 C60 C59 109.7(11) . . ?
O169 C60 C61 110.4(12) . . ?
C61 C60 C59 112.5(12) . . ?
O168 C61 C14 109.5(11) . . ?
O168 C61 C60 114.2(13) . . ?
C60 C61 C14 112.0(12) . . ?
O95 C62 C10 108.5(10) . . ?
O95 C62 C63 109.1(11) . . ?
C10 C62 C63 111.2(11) . . ?
O96 C63 C13 111.3(11) . . ?
O96 C63 C62 110.6(11) . . ?
C13 C63 C62 108.4(11) . . ?
O142 C64 C34 110.5(10) . . ?
O142 C64 C38 107.6(10) . . ?
C38 C64 C34 109.9(10) . . ?
O145 C65 C33 111.2(10) . . ?
O145 C65 C66 108.4(10) . . ?
C66 C65 C33 108.7(10) . . ?
O146 C66 C65 109.6(10) . . ?
O146 C66 C67 113.6(11) . . ?
C65 C66 C67 110.9(10) . . ?
O148 C67 O149 113.6(11) . . ?
O148 C67 C66 111.9(11) . . ?
O149 C67 C66 107.2(11) . . ?
O147 C68 C32 109.6(11) . . ?
O140 C69 C35 110.7(11) . . ?
O138 C70 C37 108.6(11) . . ?
O138 C70 C92 111.1(12) . . ?
C92 C70 C37 109.1(11) . . ?
O136 C71 C72 105.8(11) . . ?
O136 C71 C96 110.2(11) . . ?
C96 C71 C72 112.2(11) . . ?
O135 C72 C71 108.9(12) . . ?
O151 C73 C74 109.7(11) . . ?
O151 C73 C77 108.5(11) . . ?
C77 C73 C74 109.3(12) . . ?
O149 C74 C73 108.6(11) . . ?
O149 C74 C75 108.5(11) . . ?
C73 C74 C75 109.1(11) . . ?
O154 C75 C74 108.7(11) . . ?
O154 C75 C79 105.7(12) . . ?
C79 C75 C74 119.8(13) . . ?
O153 C76 O154 112.0(12) . . ?
O153 C76 C77 109.1(13) . . ?
O154 C76 C77 109.2(12) . . ?
O152 C77 C73 110.3(12) . . ?
O152 C77 C76 111.1(12) . . ?
C76 C77 C73 110.2(12) . . ?
O153 C78 C88 110.7(12) . . ?
O153 C78 C90 109.1(12) . . ?
C90 C78 C88 110.2(13) . . ?
O150 C79 C75 108.4(13) . . ?
O161 C80 O162 110.9(11) . . ?
O161 C80 C81 111.0(11) . . ?
O162 C80 C81 112.0(11) . . ?
O160 C81 C80 109.0(12) . . ?
O160 C81 C82 110.4(12) . . ?
C80 C81 C82 110.7(12) . . ?
O159 C82 C81 109.2(12) . . ?
O159 C82 C83 109.2(12) . . ?
C83 C82 C81 108.1(12) . . ?
O158 C83 C82 103.8(11) . . ?
O158 C83 C84 110.1(12) . . ?
C82 C83 C84 110.7(12) . . ?
O162 C84 C83 107.3(11) . . ?
O162 C84 C85 106.0(11) . . ?
C85 C84 C83 114.4(12) . . ?
O163 C85 C84 110.5(11) . . ?
O130 C86 C39 111.0(10) . . ?
O130 C86 C46 109.7(10) . . ?
C39 C86 C46 110.0(10) . . ?
O165 C87 C40 110.7(10) . . ?
O165 C87 C44 111.6(9) . . ?
C44 C87 C40 112.8(10) . . ?
C78 C88 O157 107.8(12) . . ?
C89 C88 O157 106.5(13) . . ?
C89 C88 C78 114.3(13) . . ?
O156 C89 C88 108.5(15) . . ?
O155 C90 C78 106.9(12) . . ?
O155 C90 C91 110.6(12) . . ?
C91 C90 C78 111.0(14) . . ?
O171 C91 C90 112.8(14) . . ?
O171 C91 C93 108.2(13) . . ?
C90 C91 C93 112.0(13) . . ?
C70 C92 O137 104.7(11) . . ?
C96 C92 O137 103.7(11) . . ?
C96 C92 C70 115.1(12) . . ?
O157 C93 O158 112.1(13) . . ?
O157 C93 C91 108.4(13) . . ?
O158 C93 C91 109.2(13) . . ?
O134 C94 C39 108.4(10) . . ?
O134 C94 C95 106.6(10) . . ?
C95 C94 C39 114.6(11) . . ?
O170 C95 C94 109.9(12) . . ?
O132 C96 C71 111.2(10) . . ?
O132 C96 C92 110.4(11) . . ?
C92 C96 C71 110.4(10) . . ?

loop_
_geom_bond_atom_site_label_1
_geom_bond_atom_site_label_2
_geom_bond_distance
_geom_bond_site_symmetry_2
_geom_bond_publ_flag
Mo1 Na5 3.378(4) . ?
Mo1 Na6 3.492(5) . ?
Mo1 O30 2.378(8) . ?
Mo1 O31 2.183(7) . ?
Mo1 O36 1.925(7) . ?
Mo1 O37 1.712(8) . ?
Mo1 O38 1.723(7) . ?
Mo1 O39 1.927(8) . ?
Mo2 O30 2.371(7) . ?
Mo2 O33 1.912(7) . ?
Mo2 O34 2.326(7) . ?
Mo2 O35 1.693(8) . ?
Mo2 O36 1.926(7) . ?
Mo2 O45 1.692(8) . ?
Mo3 Na9 3.704(5) 3_445 ?
Mo3 O8 1.901(7) . ?
Mo3 O9 2.322(7) . ?
Mo3 O10 1.719(7) . ?
Mo3 O11 1.730(8) . ?
Mo3 O12 1.895(8) . ?
Mo3 O22 2.291(7) . ?
Mo4 Na14 3.370(6) 1_565 ?
Mo4 O71 1.871(9) . ?
Mo4 O83 1.903(9) . ?
Mo4 O84 1.707(9) . ?
Mo4 O85 1.696(9) . ?
Mo4 O88 2.374(9) . ?
Mo4 O89 2.366(9) . ?
Mo5 O24 1.716(8) . ?
Mo5 O25 1.897(8) . ?
Mo5 O31 2.340(7) . ?
Mo5 O39 1.939(8) . ?
Mo5 O41 2.286(8) . ?
Mo5 O91 1.694(8) . ?
Mo6 Na17 3.652(7) . ?
Mo6 O46 1.718(8) . ?
Mo6 O47 1.702(8) . ?
Mo6 O48 1.932(8) . ?
Mo6 O49 2.276(8) . ?
Mo6 O50 2.349(8) . ?
Mo6 O51 1.920(8) . ?
Mo7 O28 1.943(8) . ?
Mo7 O32 1.717(8) . ?
Mo7 O33 1.940(7) . ?
Mo7 O34 2.296(8) . ?
Mo7 O42 2.184(8) . ?
Mo7 O44 1.710(8) . ?
Mo8 Na19 3.341(6) 1_545 ?
Mo8 O1 1.703(8) . ?
Mo8 O2 1.708(8) . ?
Mo8 O3 1.914(8) . ?
Mo8 O4 2.347(7) . ?
Mo8 O5 1.910(8) . ?
Mo8 O23 2.339(8) . ?
Mo9 O4 2.224(7) . ?
Mo9 O5 1.919(8) . ?
Mo9 O6 1.718(7) . ?
Mo9 O7 1.723(8) . ?
Mo9 O8 1.911(7) . ?
Mo9 O9 2.375(7) . ?
Mo10 O50 2.344(8) . ?
Mo10 O51 1.913(8) . ?
Mo10 O54 2.199(8) . ?
Mo10 O55 1.934(8) . ?
Mo10 O56 1.726(8) . ?
Mo10 O57 1.706(8) . ?
Mo11 Na12 3.598(6) . ?
Mo11 O25 1.901(8) . ?
Mo11 O26 1.686(8) . ?
Mo11 O27 1.735(9) . ?
Mo11 O28 1.944(8) . ?
Mo11 O29 2.235(8) . ?
Mo11 O42 2.364(7) . ?
Mo12 Na14 3.650(6) 1_565 ?
Mo12 O80 1.928(9) . ?
Mo12 O81 1.722(8) . ?
Mo12 O82 1.715(9) . ?
Mo12 O83 1.942(9) . ?
Mo12 O86 2.313(9) . ?
Mo12 O88 2.266(9) . ?
Mo13 O53 2.189(8) . ?
Mo13 O58 1.917(8) . ?
Mo13 O60 1.728(8) . ?
Mo13 O61 1.929(8) . ?
Mo13 O62 2.379(8) . ?
Mo13 O66 1.698(8) . ?
Mo14 Na8 3.709(6) 3_445 ?
Mo14 Na9 3.577(5) 3_445 ?
Mo14 O12 1.964(7) . ?
Mo14 O13 1.735(8) . ?
Mo14 O14 1.711(8) . ?
Mo14 O15 1.911(7) . ?
Mo14 O16 2.188(7) . ?
Mo14 O22 2.325(7) . ?
Mo15 Na11 3.661(5) 1_545 ?
Mo15 Na19 3.710(8) 1_545 ?
Mo15 O3 1.938(7) . ?
Mo15 O15 1.927(7) . ?
Mo15 O16 2.278(7) . ?
Mo15 O18 1.732(8) . ?
Mo15 O19 1.711(8) . ?
Mo15 O20 2.218(7) . ?
Mo16 O48 1.925(8) . ?
Mo16 O49 2.366(8) . ?
Mo16 O61 1.944(8) . ?
Mo16 O62 2.191(8) . ?
Mo16 O63 1.707(9) . ?
Mo16 O67 1.694(8) . ?
Mo17 O54 2.370(7) . ?
Mo17 O55 1.913(8) . ?
Mo17 O58 1.876(8) . ?
Mo17 O59 1.706(8) . ?
Mo17 O65 1.713(8) . ?
Mo17 O68 2.281(8) . ?
Mo18 O69 1.706(8) . ?
Mo18 O70 1.711(9) . ?
Mo18 O71 1.893(9) . ?
Mo18 O72 2.333(9) . ?
Mo18 O73 2.241(9) . ?
Mo18 O74 1.937(9) . ?
Mo19 O72 2.196(9) . ?
Mo19 O74 1.950(9) . ?
Mo19 O75 1.689(9) . ?
Mo19 O76 1.702(8) . ?
Mo19 O77 1.956(9) . ?
Mo19 O78 2.470(9) . ?
Mo20 O77 1.908(9) . ?
Mo20 O78 2.316(9) . ?
Mo20 O79 1.696(9) . ?
Mo20 O80 1.925(9) . ?
Mo20 O86 2.277(9) . ?
Mo20 O92 1.705(9) . ?
P1 O30 1.516(8) . ?
P1 O41 1.521(8) . ?
P1 O42 1.551(8) . ?
P1 O43 1.544(8) . ?
P2 Na6 3.323(5) . ?
P2 O29 1.525(8) . ?
P2 O31 1.547(8) . ?
P2 O34 1.534(8) . ?
P2 O40 1.542(8) . ?
P3 O4 1.556(7) . ?
P3 O20 1.517(7) . ?
P3 O21 1.535(8) . ?
P3 O22 1.544(8) . ?
P4 O9 1.536(7) . ?
P4 O16 1.560(8) . ?
P4 O17 1.522(8) . ?
P4 O23 1.513(8) . ?
P5 O49 1.549(8) . ?
P5 O52 1.530(8) . ?
P5 O53 1.520(8) . ?
P5 O54 1.544(8) . ?
P6 O50 1.535(8) . ?
P6 O62 1.529(8) . ?
P6 O64 1.555(8) . ?
P6 O68 1.508(8) . ?
P7 O73 1.549(10) . ?
P7 O78 1.533(9) . ?
P7 O87 1.547(10) . ?
P7 O88 1.514(9) . ?
P8 O72 1.527(9) . ?
P8 O86 1.537(9) . ?
P8 O89 1.513(9) . ?
P8 O90 1.533(10) . ?
Na1 Na6 3.520(6) . ?
Na1 Na14 3.851(7) . ?
Na1 Na15 3.636(8) . ?
Na1 O5W 2.328(9) . ?
Na1 O7 2.378(9) . ?
Na1 O28W 2.406(9) . ?
Na1 O29W 2.358(9) . ?
Na1 O37 2.415(9) . ?
Na1 O113 2.505(9) . ?
Na2 Na8 3.670(7) 3_445 ?
Na2 Na11 3.985(7) 4_444 ?
Na2 O11 2.411(9) . ?
Na2 O24 2.370(9) . ?
Na2 O27W 2.434(9) . ?
Na2 O93 2.510(10) 3_445 ?
Na2 O94 2.356(10) 3_445 ?
Na2 O126 2.486(9) 3_445 ?
Na3 Na4 3.608(7) . ?
Na3 Na20 4.019(8) . ?
Na3 O3W 2.432(10) . ?
Na3 O4W 2.683(11) . ?
Na3 O56 2.442(9) . ?
Na3 O76 2.490(9) . ?
Na3 O162 2.487(10) . ?
Na3 O163 2.521(11) . ?
Na3 O166 2.549(10) . ?
Na4 Na18 3.591(8) . ?
Na4 O1W 2.347(10) . ?
Na4 O2W 2.402(10) . ?
Na4 O3W 2.364(9) . ?
Na4 O4W 2.452(11) . ?
Na4 O66 2.430(9) 4_455 ?
Na4 O84 2.520(10) 4_445 ?
Na5 Na11 3.496(7) 4_444 ?
Na5 O6 2.493(9) . ?
Na5 O26W 2.358(9) . ?
Na5 O31W 2.322(9) . ?
Na5 O32W 2.354(10) . ?
Na5 O38 2.676(9) . ?
Na5 O39 2.416(9) . ?
Na6 Na17 4.104(8) . ?
Na6 O10W 2.332(10) . ?
Na6 O28W 2.347(9) . ?
Na6 O36 2.383(9) . ?
Na6 O37 2.889(9) . ?
Na6 O40 2.316(9) . ?
Na6 O109 2.375(9) . ?
Na7 Na16 3.982(8) 4_444 ?
Na7 O21W 2.451(16) . ?
Na7 O22W 2.321(10) . ?
Na7 O23W 2.569(12) . ?
Na7 O116 2.311(10) . ?
Na7 O121 2.420(11) 2_554 ?
Na7 O122 2.600(10) 2_554 ?
Na8 O11 2.523(9) 3 ?
Na8 O13 2.368(9) 3 ?
Na8 O19W 2.318(13) . ?
Na8 O20W 2.385(11) . ?
Na8 O126 2.463(10) . ?
Na8 O127 2.895(10) . ?
Na9 O12 2.327(9) 3 ?
Na9 O14 2.976(10) 3 ?
Na9 O17 2.492(9) 3 ?
Na9 O17W 2.365(11) . ?
Na9 O18W 2.359(10) . ?
Na9 O128 2.432(10) . ?
Na10 Na19 3.939(9) 1_545 ?
Na10 O1 2.525(9) . ?
Na10 O15W 2.403(11) . ?
Na10 O16W 2.369(11) . ?
Na10 O114 2.585(10) . ?
Na10 O118 2.439(10) . ?
Na10 O130 2.481(10) . ?
Na11 O19 2.452(9) 1_565 ?
Na11 O26W 2.321(9) 4_454 ?
Na11 O27W 2.414(10) 4_454 ?
Na11 O31W 2.344(9) 4_454 ?
Na11 O35 2.449(10) . ?
Na12 Na23 3.273(11) 3_445 ?
Na12 O6W 2.368(11) . ?
Na12 O7W 2.351(12) . ?
Na12 O11W 2.480(12) . ?
Na12 O26 2.796(10) . ?
Na12 O29 2.358(9) . ?
Na12 O64 2.368(10) . ?
Na13 Na18 3.432(9) . ?
Na13 O12W 2.404(13) . ?
Na13 O13W 2.514(12) . ?
Na13 O14W 2.371(11) . ?
Na13 O46 2.395(10) . ?
Na13 O70 2.410(11) . ?
Na13 O143 2.761(11) 3_455 ?
Na14 Na15 3.837(9) . ?
Na14 O5W 2.340(11) . ?
Na14 O30W 2.314(11) . ?
Na14 O59 2.359(10) . ?
Na14 O83 2.394(11) 1_545 ?
Na14 O85 3.009(11) 1_545 ?
Na14 O89 2.468(10) 1_545 ?
Na15 O7 2.748(11) . ?
Na15 O10 2.437(9) . ?
Na15 O29W 2.308(10) . ?
Na15 O30W 2.282(11) . ?
Na15 O40W 2.279(14) . ?
Na15 O91 2.234(10) . ?
Na16 O2 2.371(9) 4_454 ?
Na16 O22W 2.328(11) 4_454 ?
Na16 O24W 2.328(12) . ?
Na16 O25W 2.292(16) . ?
Na16 O43 2.374(10) . ?
Na16 O39W 2.62(2) . ?
Na17 O8W 2.396(14) . ?
Na17 O9W 2.401(13) . ?
Na17 O10W 2.333(11) . ?
Na17 O47 2.344(11) . ?
Na17 O57 2.669(11) . ?
Na17 O75 2.452(11) . ?
Na18 O2W 2.445(11) . ?
Na18 O13W 2.298(12) . ?
Na18 O14W 2.434(11) . ?
Na18 O52 2.355(10) . ?
Na18 O84 2.608(11) 4_445 ?
Na18 O88 3.013(11) 4_445 ?
Na19 O1 2.746(10) 1_565 ?
Na19 O3 2.846(10) 1_565 ?
Na19 O15W 2.473(13) 1_565 ?
Na19 O18 2.887(11) 1_565 ?
Na19 O23 2.389(10) 1_565 ?
Na19 O35W 2.305(13) . ?
Na19 O104 2.402(11) . ?
Na20 O12W 2.564(15) 4_445 ?
Na20 O33W 2.415(12) . ?
Na20 O56 2.878(11) . ?
Na20 O65 2.404(10) . ?
Na20 O166 2.409(10) . ?
Na20 O167 2.711(10) . ?
Na21 O123 2.940(11) . ?
Na21 O124 2.393(11) . ?
Na21 O129 2.225(12) . ?
Na21 O141 2.364(12) . ?
Na21 O142 2.495(11) . ?
Na22 O34W 2.234(17) . ?
Na22 O36W 2.315(15) . ?
Na22 O150 2.411(14) . ?
Na22 O154 2.365(13) . ?
Na22 O38W 2.35(3) . ?
Na23 O6W 2.358(13) 3 ?
Na23 O11W 2.360(14) 3 ?
Na23 O96 2.605(14) . ?
Na23 O151 2.491(14) . ?
Na23 O152 2.429(15) . ?
Na23 O168 2.280(14) . ?
O93 C10 1.423(16) . ?
O93 C11 1.438(15) . ?
O94 C12 1.450(15) . ?
O95 C62 1.425(17) . ?
O96 C63 1.392(17) . ?
O97 C3 1.447(14) . ?
O97 C10 1.394(15) . ?
O98 C13 1.438(15) . ?
O98 C14 1.419(16) . ?
O99 C14 1.405(17) . ?
O99 C57 1.465(16) . ?
O100 C47 1.402(16) . ?
O100 C59 1.404(15) . ?
O101 C49 1.365(18) . ?
O102 C47 1.431(17) . ?
O102 C48 1.449(16) . ?
O103 C18 1.393(18) . ?
O104 C17 1.400(16) . ?
O105 C15 1.400(15) . ?
O105 C16 1.453(15) . ?
O106 C15 1.435(16) . ?
O106 C30 1.441(14) . ?
O107 C31 1.408(15) . ?
O108 C50 1.443(15) . ?
O109 C29 1.375(14) . ?
O110 C25 1.420(14) . ?
O110 C28 1.440(14) . ?
O111 C51 1.423(15) . ?
O112 C24 1.455(13) . ?
O112 C25 1.383(14) . ?
O113 C26 1.440(13) . ?
O114 C27 1.424(14) . ?
O115 C21 1.417(15) . ?
O115 C23 1.444(14) . ?
O116 C52 1.413(14) . ?
O117 C20 1.420(14) . ?
O117 C21 1.416(14) . ?
O118 C22 1.441(14) . ?
O119 C53 1.460(15) . ?
O120 C19 1.396(14) . ?
O120 C56 1.437(13) . ?
O121 C54 1.431(15) . ?
O122 C55 1.453(14) . ?
O122 C56 1.400(14) . ?
O123 C5 1.407(14) . ?
O123 C6 1.455(14) . ?
O124 C7 1.387(14) . ?
O125 C8 1.430(13) . ?
O126 C9 1.428(15) . ?
O127 C4 1.451(14) . ?
O127 C5 1.427(14) . ?
O128 C2 1.426(15) . ?
O129 C1 1.380(16) . ?
O130 C86 1.445(15) . ?
O131 C46 1.429(15) . ?
O132 C45 1.380(15) . ?
O132 C96 1.403(15) . ?
O133 C39 1.433(14) . ?
O133 C40 1.418(14) . ?
O134 C45 1.440(15) . ?
O134 C94 1.435(16) . ?
O136 C37 1.438(16) . ?
O136 C71 1.411(16) . ?
O137 C92 1.504(17) . ?
O138 C70 1.388(17) . ?
O139 C36 1.421(15) . ?
O139 C37 1.400(16) . ?
O140 C69 1.438(17) . ?
O141 C38 1.433(15) . ?
O142 C64 1.438(15) . ?
O143 C34 1.407(15) . ?
O143 C35 1.411(14) . ?
O144 C33 1.439(14) . ?
O144 C34 1.390(15) . ?
O145 C65 1.428(15) . ?
O146 C66 1.439(16) . ?
O147 C68 1.457(15) . ?
O148 C32 1.458(15) . ?
O148 C67 1.371(16) . ?
O149 C67 1.404(16) . ?
O149 C74 1.450(16) . ?
O150 C79 1.337(19) . ?
O151 C73 1.418(17) . ?
O152 C77 1.443(17) . ?
O153 C76 1.373(18) . ?
O153 C78 1.448(17) . ?
O154 C75 1.451(18) . ?
O154 C76 1.423(18) . ?
O155 C90 1.436(17) . ?
O156 C89 1.39(2) . ?
O157 C88 1.497(19) . ?
O157 C93 1.37(2) . ?
O158 C83 1.452(17) . ?
O158 C93 1.413(18) . ?
O159 C82 1.432(18) . ?
O160 C81 1.429(19) . ?
O161 C43 1.437(15) . ?
O161 C80 1.395(15) . ?
O162 C80 1.433(17) . ?
O162 C84 1.445(16) . ?
O163 C85 1.479(17) . ?
O164 C44 1.433(15) . ?
O165 C87 1.439(14) . ?
O166 C42 1.435(14) . ?
O167 C40 1.416(14) . ?
O167 C41 1.450(14) . ?
O168 C61 1.413(18) . ?
O169 C60 1.440(17) . ?
O170 C95 1.393(19) . ?
O171 C91 1.41(2) . ?
O172 C58 1.41(2) . ?
C1 C2 1.527(17) . ?
C1 C5 1.505(16) . ?
C2 C3 1.456(18) . ?
C3 C4 1.536(17) . ?
C4 C9 1.505(17) . ?
C6 C7 1.518(16) . ?
C6 C55 1.519(16) . ?
C7 C8 1.494(16) . ?
C8 C56 1.532(15) . ?
C10 C62 1.521(18) . ?
C11 C12 1.530(19) . ?
C11 C13 1.555(18) . ?
C13 C63 1.479(19) . ?
C14 C61 1.508(18) . ?
C15 C50 1.532(17) . ?
C16 C17 1.49(2) . ?
C16 C48 1.532(18) . ?
C17 C18 1.562(18) . ?
C18 C47 1.464(19) . ?
C19 C20 1.516(15) . ?
C19 C53 1.507(16) . ?
C20 C52 1.492(16) . ?
C21 C22 1.518(16) . ?
C22 C53 1.526(16) . ?
C23 C24 1.531(16) . ?
C23 C27 1.518(16) . ?
C24 C51 1.511(16) . ?
C25 C26 1.540(15) . ?
C26 C27 1.515(16) . ?
C28 C29 1.534(17) . ?
C28 C30 1.523(16) . ?
C29 C50 1.524(16) . ?
C30 C31 1.509(18) . ?
C32 C33 1.532(17) . ?
C32 C68 1.489(18) . ?
C33 C65 1.531(17) . ?
C34 C64 1.544(17) . ?
C35 C36 1.529(17) . ?
C35 C69 1.486(17) . ?
C36 C38 1.513(18) . ?
C37 C70 1.516(18) . ?
C38 C64 1.527(16) . ?
C39 C86 1.517(16) . ?
C39 C94 1.528(17) . ?
C40 C87 1.521(17) . ?
C41 C42 1.484(17) . ?
C41 C43 1.477(17) . ?
C43 C44 1.522(17) . ?
C44 C87 1.503(16) . ?
C45 C46 1.537(17) . ?
C46 C86 1.528(17) . ?
C48 C49 1.53(2) . ?
C54 C55 1.515(16) . ?
C57 C58 1.47(2) . ?
C57 C59 1.516(18) . ?
C59 C60 1.51(2) . ?
C60 C61 1.473(19) . ?
C62 C63 1.571(18) . ?
C65 C66 1.521(17) . ?
C66 C67 1.540(19) . ?
C70 C92 1.498(18) . ?
C71 C72 1.512(18) . ?
C71 C96 1.501(17) . ?
C72 O135 1.49(2) . ?
C73 C74 1.526(19) . ?
C73 C77 1.52(2) . ?
C74 C75 1.55(2) . ?
C75 C79 1.49(2) . ?
C76 C77 1.50(2) . ?
C78 C88 1.49(2) . ?
C78 C90 1.49(2) . ?
C80 C81 1.487(19) . ?
C81 C82 1.57(2) . ?
C82 C83 1.48(2) . ?
C83 C84 1.537(19) . ?
C84 C85 1.52(2) . ?
C88 C89 1.47(2) . ?
C90 C91 1.48(2) . ?
C91 C93 1.48(2) . ?
C92 C96 1.481(18) . ?
C94 C95 1.509(18) . ?

loop_
_twin_individual_id
_twin_individual_mass_fraction_refined
1 0.94(3)
2 0.06(3)

loop_
_smtbx_masks_void_nr
_smtbx_masks_void_average_x
_smtbx_masks_void_average_y
_smtbx_masks_void_average_z
_smtbx_masks_void_volume
_smtbx_masks_void_count_electrons
_smtbx_masks_void_content
1 0.000 -0.157 -0.798 2100.3 471.3 ?
2 0.077 0.237 0.501 15.6 9.5 ?
3 0.500 0.343 -0.975 2100.3 471.3 ?
4 0.423 0.737 0.499 15.6 9.4 ?
5 0.577 0.737 0.501 15.6 9.5 ?
6 0.923 0.237 0.499 15.6 9.4 ?
